data_1564274
loop_
_publ_author_name
'Speelman, Amy L.'
'Tran, Ba'
'Erickson, Jeremy D.'
'Vasiliu, Monica'
'Dixon, David A.'
'Bullock, R. Morris'

_publ_section_title
;
 Accelerating the Insertion Reactions of (NHC)Cu-H via Remote Ligand
 Functionalization
;
_journal_name_full 'Chemical Science'
_journal_paper_doi 10.1039/D1SC01911B
_journal_year 2021
_chemical_formula_moiety 'C142 H122 Cu2 N4, 0.125[C4H8O], 0.125[C5H12]'
_chemical_formula_sum 'C142 H122 Cu2 N4'
_chemical_formula_weight 2011.51
_space_group_crystal_system monoclinic
_space_group_IT_number 14
_space_group_name_Hall '-P 2ybc'
_space_group_name_H-M_alt 'P 1 21/c 1'
_atom_sites_solution_hydrogens mixed
_audit_creation_date 2021-02-10
_audit_creation_method
;
Olex2 1.3-alpha
(compiled 2020.11.12 svn.r5f609507 for OlexSys, GUI svn.r6257)
;
_audit_update_record
;
2021-02-10 deposited with the CCDC.	2021-07-23 downloaded from the CCDC.
;
_cell_angle_alpha 90
_cell_angle_beta 111.097(2)
_cell_angle_gamma 90
_cell_formula_units_Z 8
_cell_length_a 27.2994(17)
_cell_length_b 30.050(2)
_cell_length_c 33.605(2)
_cell_measurement_reflns_used 9966
_cell_measurement_temperature 100.0
_cell_measurement_theta_max 32.62
_cell_measurement_theta_min 2.35
_cell_volume 25720(3)
_computing_molecular_graphics 'Olex2 1.3-alpha (Dolomanov et al., 2009)'
_computing_publication_material 'Olex2 1.3-alpha (Dolomanov et al., 2009)'
_computing_structure_refinement 'SHELXL 2018/3 (Sheldrick, 2015)'
_computing_structure_solution 'SHELXT 2014/5 (Sheldrick, 2014)'
_diffrn_ambient_temperature 100.0
_diffrn_measured_fraction_theta_full 0.999
_diffrn_measured_fraction_theta_max 0.998
_diffrn_measurement_device_type 'Bruker APEX-II CCD'
_diffrn_measurement_method '\f and \w scans'
_diffrn_radiation_type MoK\a
_diffrn_radiation_wavelength 0.71073
_diffrn_reflns_av_R_equivalents 0.0840
_diffrn_reflns_av_unetI/netI 0.0435
_diffrn_reflns_Laue_measured_fraction_full 0.999
_diffrn_reflns_Laue_measured_fraction_max 0.998
_diffrn_reflns_limit_h_max 41
_diffrn_reflns_limit_h_min -41
_diffrn_reflns_limit_k_max 45
_diffrn_reflns_limit_k_min -45
_diffrn_reflns_limit_l_max 50
_diffrn_reflns_limit_l_min -50
_diffrn_reflns_number 925690
_diffrn_reflns_point_group_measured_fraction_full 0.999
_diffrn_reflns_point_group_measured_fraction_max 0.998
_diffrn_reflns_theta_full 25.242
_diffrn_reflns_theta_max 32.651
_diffrn_reflns_theta_min 1.737
_diffrn_standards_number 0
_exptl_absorpt_coefficient_mu 0.378
_exptl_absorpt_correction_T_max 0.8880
_exptl_absorpt_correction_T_min 0.8363
_exptl_absorpt_correction_type multi-scan
_exptl_absorpt_process_details
'SADABS-2016/2 (Bruker,2016/2) was used for absorption correction. wR2(int) was 0.0848 before and 0.0546 after correction. The Ratio of minimum to maximum transmission is 0.9418. The \l/2 correction factor is Not present.'
_exptl_crystal_colour colourless
_exptl_crystal_colour_primary colourless
_exptl_crystal_density_diffrn 1.039
_exptl_crystal_description block
_exptl_crystal_F_000 8480
_exptl_crystal_size_max 0.314
_exptl_crystal_size_mid 0.198
_exptl_crystal_size_min 0.13
_refine_diff_density_max 2.362
_refine_diff_density_min -0.944
_refine_diff_density_rms 0.080
_refine_ls_extinction_method none
_refine_ls_goodness_of_fit_ref 1.039
_refine_ls_hydrogen_treatment mixed
_refine_ls_matrix_type full
_refine_ls_number_parameters 2725
_refine_ls_number_reflns 94041
_refine_ls_number_restraints 2418
_refine_ls_restrained_S_all 1.028
_refine_ls_R_factor_all 0.0943
_refine_ls_R_factor_gt 0.0670
_refine_ls_shift/su_max 0.005
_refine_ls_shift/su_mean 0.000
_refine_ls_structure_factor_coef Fsqd
_refine_ls_weighting_details 'w=1/[\s^2^(Fo^2^)+(0.0858P)^2^+17.0246P] where P=(Fo^2^+2Fc^2^)/3'
_refine_ls_weighting_scheme calc
_refine_ls_wR_factor_gt 0.1695
_refine_ls_wR_factor_ref 0.1843
_reflns_Friedel_coverage 0.000
_reflns_number_gt 66199
_reflns_number_total 94041
_reflns_threshold_expression 'I > 2\s(I)'
_cod_data_source_file d1sc01911b3.cif
_cod_data_source_block jdebt07_a
_cod_database_code 1564274
_shelx_shelxl_version_number 2018/3
_shelx_space_group_comment
;
The symmetry employed for this shelxl refinement is uniquely defined
by the following loop, which should always be used as a source of
symmetry information in preference to the above space-group names.
They are only intended as comments.
;
_shelx_estimated_absorpt_t_max 0.953
_shelx_estimated_absorpt_t_min 0.891
_olex2_refinement_description
;
1. Fixed Uiso
 At 1.2 times of:
  All C(H) groups, All C(H,H) groups, All C(H,H,H,H) groups
 At 1.5 times of:
  All C(H,H,H) groups
2. Restrained distances
 C115-C114 \\sim C115-C118
 with sigma of 0.02
 C111-C112 \\sim C111-C116
 with sigma of 0.02
 C113-C112 \\sim C117-C116
 with sigma of 0.02
 C113-C114 \\sim C117-C118
 with sigma of 0.02
 C113-C133 \\sim C117-C135
 with sigma of 0.02
 C115-C113 \\sim C115-C117
 with sigma of 0.04
 C111-C113 \\sim C111-C117
 with sigma of 0.04
 C112-C114 \\sim C116-C118
 with sigma of 0.04
 C112-C133 \\sim C116-C135
 with sigma of 0.04
 C114-C133 \\sim C118-C135
 with sigma of 0.04
 C206-C208 \\sim C206-C207
 with sigma of 0.02
 C57-C59 \\sim C57-C58
 with sigma of 0.02
3. Uiso/Uaniso restraints and constraints
: with sigma of 0.1 and sigma for terminal atoms of 0.2
4. Rigid body (RIGU) restrains
 All non-hydrogen atoms
 with sigma for 1-2 distances of 0.004 and sigma for 1-3 distances of 0.004
5. Others
 Fixed Sof: H57A(0.5) H57B(0.5) H57C(0.5) H57D(0.5) C59(0.33333) H59A(0.33333)
 H59B(0.33333) H59C(0.33333) C112(0.9) H112(0.9) C113(0.9) C114(0.9) H114(0.9)
 C133(0.9) H13A(0.9) H13B(0.9) C134(0.9) H13C(0.9) H13D(0.9) H13E(0.9)
 C58(0.66667) H58A(0.66667) H58B(0.66667) H58C(0.66667) C116(0.1) H116(0.1)
 C117(0.1) C118(0.1) H118(0.1) C135(0.1) H13F(0.1) H13G(0.1) C136(0.1)
 H13H(0.1) H13I(0.1) H13J(0.1) H20A(0.4) H20B(0.4) H20C(0.6) H20D(0.6)
 C208(0.4) H20E(0.4) H20F(0.4) H20G(0.4) C207(0.6) H20H(0.6) H20I(0.6) H20J(0.6)
6.a Ternary CH refined with riding coordinates:
 C10(H10), C25(H25), C44(H44), C60(H60), C82(H82), C97(H97), C119(H119),
 C137(H137), C159(H159), C174(H174), C193(H193), C209(H209), C231(H231),
 C246(H246), C265(H265), C280(H280)
6.b Secondary CH2 refined with riding coordinates:
 C23(H23A,H23B), C57(H57A,H57B), C57(H57C,H57D), C95(H95A,H95B), C133(H13A,
 H13B), C135(H13F,H13G), C172(H17A,H17B), C206(H20A,H20B), C206(H20C,H20D),
 C244(H24D,H24E), C278(H27A,H27B)
6.c Aromatic/amide H refined with riding coordinates:
 C2(H2), C3(H3), C6(H6), C8(H8), C12(H12), C13(H13), C14(H14), C15(H15),
 C16(H16), C18(H18), C19(H19), C20(H20), C21(H21), C22(H22), C27(H27), C28(H28),
  C29(H29), C30(H30), C31(H31), C33(H33), C34(H34), C35(H35), C36(H36),
 C37(H37), C40(H40), C42(H42), C46(H46), C47(H47), C48(H48), C49(H49), C50(H50),
  C52(H52), C53(H53), C54(H54), C55(H55), C56(H56), C62(H62), C63(H63),
 C64(H64), C65(H65), C66(H66), C68(H68), C69(H69), C70(H70), C71(H71), C72(H72),
  C74(H74), C75(H75), C78(H78), C80(H80), C84(H84), C85(H85), C86(H86),
 C87(H87), C88(H88), C90(H90), C91(H91), C92(H92), C93(H93), C94(H94), C99(H99),
  C100(H100), C101(H101), C102(H102), C103(H103), C105(H105), C106(H106),
 C107(H107), C108(H108), C109(H109), C121(H121), C122(H122), C123(H123),
 C124(H124), C125(H125), C127(H127), C128(H128), C129(H129), C130(H130),
 C131(H131), C139(H139), C140(H140), C141(H141), C142(H142), C143(H143),
 C145(H145), C146(H146), C147(H147), C148(H148), C149(H149), C112(H112),
 C114(H114), C116(H116), C118(H118), C151(H151), C152(H152), C155(H155),
 C157(H157), C161(H161), C162(H162), C163(H163), C164(H164), C165(H165),
 C167(H167), C168(H168), C169(H169), C170(H170), C171(H171), C176(H176),
 C177(H177), C178(H178), C179(H179), C180(H180), C182(H182), C183(H183),
 C184(H184), C185(H185), C186(H186), C189(H189), C191(H191), C195(H195),
 C196(H196), C197(H197), C198(H198), C199(H199), C201(H201), C202(H202),
 C203(H203), C204(H204), C205(H205), C211(H211), C212(H212), C213(H213),
 C214(H214), C215(H215), C217(H217), C218(H218), C219(H219), C220(H220),
 C221(H221), C223(H223), C224(H224), C227(H227), C229(H229), C233(H233),
 C234(H234), C235(H235), C236(H236), C237(H237), C239(H239), C240(H240),
 C241(H241), C242(H242), C243(H243), C248(H248), C249(H249), C250(H250),
 C251(H251), C252(H252), C254(H254), C255(H255), C256(H256), C257(H257),
 C258(H258), C261(H261), C263(H263), C267(H267), C268(H268), C269(H269),
 C270(H270), C271(H271), C273(H273), C274(H274), C275(H275), C276(H276),
 C277(H277), C282(H282), C283(H283), C284(H284), C285(H285), C286(H286),
 C288(H288), C289(H289), C290(H290), C291(H291), C292(H292)
6.d Idealised Me refined as rotating group:
 C24(H24A,H24B,H24C), C96(H96A,H96B,H96C), C59(H59A,H59B,H59C), C134(H13C,H13D,
 H13E), C58(H58A,H58B,H58C), C136(H13H,H13I,H13J), C173(H17C,H17D,H17E),
 C245(H24F,H24G,H24H), C279(H27C,H27D,H27E), C208(H20E,H20F,H20G), C207(H20H,
 H20I,H20J)
;
_smtbx_masks_void_probe_radius 1.2
_smtbx_masks_void_truncation_radius 1.2

loop_
_space_group_symop_operation_xyz
'x, y, z'
'-x, y+1/2, -z+1/2'
'-x, -y, -z'
'x, -y-1/2, z-1/2'

loop_
_atom_site_label
_atom_site_type_symbol
_atom_site_fract_x
_atom_site_fract_y
_atom_site_fract_z
_atom_site_U_iso_or_equiv
_atom_site_adp_type
_atom_site_occupancy
_atom_site_site_symmetry_order
_atom_site_calc_flag
_atom_site_refinement_flags_posn
_atom_site_refinement_flags_adp
_atom_site_refinement_flags_occupancy
_atom_site_disorder_assembly
_atom_site_disorder_group
Cu1 Cu -0.02879(2) 0.64493(2) 0.22758(2) 0.01820(4) Uani 1 1 d . . . . .
H H 0.0320(10) 0.6425(8) 0.2316(8) 0.033(6) Uiso 1 1 d . . . . .
HA H -0.0125(9) 0.6431(8) 0.2809(8) 0.029(6) Uiso 1 1 d . . . . .
Cu2 Cu 0.05101(2) 0.64231(2) 0.28502(2) 0.01855(4) Uani 1 1 d . . . . .
N1 N -0.12533(5) 0.61300(5) 0.15952(4) 0.0183(3) Uani 1 1 d . . . . .
N2 N -0.11617(5) 0.68336(5) 0.15533(4) 0.0178(2) Uani 1 1 d . . . . .
N3 N 0.14543(6) 0.60607(5) 0.35303(4) 0.0194(3) Uani 1 1 d . . . . .
N4 N 0.13983(5) 0.67653(5) 0.35823(4) 0.0177(2) Uani 1 1 d . . . . .
C1 C -0.09268(6) 0.64704(5) 0.17935(5) 0.0163(3) Uani 1 1 d . . . . .
C2 C -0.16165(6) 0.67177(6) 0.12185(5) 0.0211(3) Uani 1 1 d . . . . .
H2 H -0.184228 0.691308 0.101072 0.025 Uiso 1 1 calc R U . . .
C3 C -0.16770(6) 0.62752(6) 0.12443(6) 0.0213(3) Uani 1 1 d . . . . .
H3 H -0.195363 0.609759 0.105977 0.026 Uiso 1 1 calc R U . . .
C4 C -0.09067(6) 0.72606(5) 0.16175(5) 0.0178(3) Uani 1 1 d . . . . .
C5 C -0.09054(6) 0.75280(6) 0.19590(5) 0.0194(3) Uani 1 1 d . . . . .
C6 C -0.06020(7) 0.79128(6) 0.20413(6) 0.0227(3) Uani 1 1 d . . . . .
H6 H -0.059362 0.809742 0.227313 0.027 Uiso 1 1 calc R U . . .
C7 C -0.03099(7) 0.80353(6) 0.17937(6) 0.0235(3) Uani 1 1 d . . . . .
C8 C -0.03411(7) 0.77714(6) 0.14441(6) 0.0227(3) Uani 1 1 d . . . . .
H8 H -0.015605 0.785942 0.126570 0.027 Uiso 1 1 calc R U . . .
C9 C -0.06372(7) 0.73817(6) 0.13501(5) 0.0203(3) Uani 1 1 d . . . . .
C10 C -0.12280(7) 0.73936(6) 0.22274(5) 0.0206(3) Uani 1 1 d . . . . .
H10 H -0.112670 0.708059 0.232260 0.025 Uiso 1 1 calc R U . . .
C11 C -0.18180(7) 0.73902(6) 0.19746(6) 0.0219(3) Uani 1 1 d . . . . .
C12 C -0.20537(8) 0.76264(7) 0.16011(6) 0.0302(4) Uani 1 1 d . . . . .
H12 H -0.184371 0.779306 0.148247 0.036 Uiso 1 1 calc R U . . .
C13 C -0.25979(8) 0.76213(8) 0.13976(7) 0.0360(5) Uani 1 1 d . . . . .
H13 H -0.275639 0.778217 0.113968 0.043 Uiso 1 1 calc R U . . .
C14 C -0.29076(8) 0.73843(8) 0.15682(7) 0.0365(5) Uani 1 1 d . . . . .
H14 H -0.327799 0.737909 0.142661 0.044 Uiso 1 1 calc R U . . .
C15 C -0.26782(8) 0.71549(8) 0.19450(7) 0.0340(4) Uani 1 1 d . . . . .
H15 H -0.289098 0.699649 0.206672 0.041 Uiso 1 1 calc R U . . .
C16 C -0.21361(7) 0.71553(7) 0.21467(6) 0.0277(4) Uani 1 1 d . . . . .
H16 H -0.197989 0.699398 0.240470 0.033 Uiso 1 1 calc R U . . .
C17 C -0.11144(7) 0.76702(6) 0.26285(6) 0.0226(3) Uani 1 1 d . . . . .
C18 C -0.07988(7) 0.74971(7) 0.30219(6) 0.0268(4) Uani 1 1 d . . . . .
H18 H -0.064078 0.721291 0.303631 0.032 Uiso 1 1 calc R U . . .
C19 C -0.07140(8) 0.77397(8) 0.33950(6) 0.0333(4) Uani 1 1 d . . . . .
H19 H -0.050728 0.761615 0.366318 0.040 Uiso 1 1 calc R U . . .
C20 C -0.09300(8) 0.81598(9) 0.33757(7) 0.0372(5) Uani 1 1 d . . . . .
H20 H -0.086458 0.832664 0.362974 0.045 Uiso 1 1 calc R U . . .
C21 C -0.12409(8) 0.83364(8) 0.29867(7) 0.0340(4) Uani 1 1 d . . . . .
H21 H -0.138882 0.862466 0.297378 0.041 Uiso 1 1 calc R U . . .
C22 C -0.13372(8) 0.80932(7) 0.26152(6) 0.0284(4) Uani 1 1 d . . . . .
H22 H -0.155588 0.821422 0.234942 0.034 Uiso 1 1 calc R U . . .
C23 C 0.00471(8) 0.84374(7) 0.19178(7) 0.0303(4) Uani 1 1 d . . . . .
H23A H -0.002377 0.859855 0.214833 0.036 Uiso 1 1 calc R U . . .
H23B H 0.041565 0.833309 0.203466 0.036 Uiso 1 1 calc R U . . .
C24 C -0.00100(13) 0.87576(9) 0.15609(9) 0.0568(8) Uani 1 1 d . . . . .
H24A H 0.007413 0.860569 0.133543 0.085 Uiso 1 1 calc R U . . .
H24B H 0.023064 0.900850 0.166925 0.085 Uiso 1 1 calc R U . . .
H24C H -0.037197 0.886755 0.144507 0.085 Uiso 1 1 calc R U . . .
C25 C -0.06725(7) 0.70966(6) 0.09656(5) 0.0217(3) Uani 1 1 d . . . . .
H25 H -0.081655 0.680347 0.101251 0.026 Uiso 1 1 calc R U . . .
C26 C -0.01351(7) 0.69947(7) 0.09442(6) 0.0275(4) Uani 1 1 d . . . . .
C27 C 0.01911(8) 0.66998(7) 0.12421(8) 0.0353(5) Uani 1 1 d . . . . .
H27 H 0.008691 0.658910 0.146436 0.042 Uiso 1 1 calc R U . . .
C28 C 0.06669(9) 0.65653(9) 0.12186(10) 0.0503(7) Uani 1 1 d . . . . .
H28 H 0.088100 0.635727 0.141899 0.060 Uiso 1 1 calc R U . . .
C29 C 0.08267(10) 0.67326(12) 0.09069(10) 0.0633(9) Uani 1 1 d . . . . .
H29 H 0.114886 0.663598 0.088768 0.076 Uiso 1 1 calc R U . . .
C30 C 0.05251(11) 0.70378(15) 0.06231(9) 0.0713(11) Uani 1 1 d . . . . .
H30 H 0.064646 0.716590 0.041708 0.086 Uiso 1 1 calc R U . . .
C31 C 0.00370(9) 0.71619(12) 0.06361(8) 0.0513(7) Uani 1 1 d . . . . .
H31 H -0.017832 0.736418 0.042967 0.062 Uiso 1 1 calc R U . . .
C32 C -0.10646(7) 0.72755(7) 0.05482(6) 0.0269(4) Uani 1 1 d . . . . .
C33 C -0.11016(9) 0.77191(8) 0.04384(7) 0.0376(5) Uani 1 1 d . . . . .
H33 H -0.089216 0.793194 0.063570 0.045 Uiso 1 1 calc R U . . .
C34 C -0.14458(10) 0.78584(10) 0.00381(8) 0.0502(6) Uani 1 1 d . . . . .
H34 H -0.146303 0.816453 -0.003618 0.060 Uiso 1 1 calc R U . . .
C35 C -0.17570(10) 0.75591(11) -0.02467(8) 0.0500(7) Uani 1 1 d . . . . .
H35 H -0.199147 0.765643 -0.051716 0.060 Uiso 1 1 calc R U . . .
C36 C -0.17289(10) 0.71137(11) -0.01392(8) 0.0513(7) Uani 1 1 d . . . . .
H36 H -0.194430 0.690353 -0.033611 0.062 Uiso 1 1 calc R U . . .
C37 C -0.13845(9) 0.69724(9) 0.02584(7) 0.0396(5) Uani 1 1 d . . . . .
H37 H -0.136853 0.666605 0.033169 0.047 Uiso 1 1 calc R U . . .
C38 C -0.11762(6) 0.56862(5) 0.17686(5) 0.0186(3) Uani 1 1 d . . . . .
C39 C -0.07762(7) 0.54212(6) 0.17232(6) 0.0208(3) Uani 1 1 d . . . . .
C40 C -0.06808(7) 0.50110(6) 0.19273(6) 0.0255(3) Uani 1 1 d . . . . .
H40 H -0.040891 0.482818 0.190334 0.031 Uiso 1 1 calc R U . . .
C41 C -0.09714(8) 0.48595(6) 0.21660(7) 0.0277(4) Uani 1 1 d . . . . .
C42 C -0.13849(7) 0.51198(6) 0.21811(6) 0.0257(4) Uani 1 1 d . . . . .
H42 H -0.159655 0.501271 0.233142 0.031 Uiso 1 1 calc R U . . .
C43 C -0.14977(7) 0.55337(6) 0.19819(6) 0.0204(3) Uani 1 1 d . . . . .
C44 C -0.04997(7) 0.55683(6) 0.14246(6) 0.0232(3) Uani 1 1 d . . . . .
H44 H -0.039741 0.588677 0.149279 0.028 Uiso 1 1 calc R U . . .
C45 C 0.00028(7) 0.53114(6) 0.14862(6) 0.0248(3) Uani 1 1 d . . . . .
C46 C 0.04731(8) 0.54567(7) 0.17852(7) 0.0296(4) Uani 1 1 d . . . . .
H46 H 0.047703 0.571173 0.195333 0.035 Uiso 1 1 calc R U . . .
C47 C 0.09394(8) 0.52331(8) 0.18418(8) 0.0380(5) Uani 1 1 d . . . . .
H47 H 0.125961 0.533802 0.204606 0.046 Uiso 1 1 calc R U . . .
C48 C 0.09393(9) 0.48611(9) 0.16038(9) 0.0428(5) Uani 1 1 d . . . . .
H48 H 0.125861 0.470893 0.164408 0.051 Uiso 1 1 calc R U . . .
C49 C 0.04751(9) 0.47092(9) 0.13063(9) 0.0431(5) Uani 1 1 d . . . . .
H49 H 0.047400 0.445086 0.114305 0.052 Uiso 1 1 calc R U . . .
C50 C 0.00086(8) 0.49344(7) 0.12456(7) 0.0342(4) Uani 1 1 d . . . . .
H50 H -0.030955 0.483042 0.103806 0.041 Uiso 1 1 calc R U . . .
C51 C -0.08759(8) 0.55539(7) 0.09616(6) 0.0266(4) Uani 1 1 d . . . . .
C52 C -0.07541(10) 0.58053(8) 0.06599(7) 0.0360(5) Uani 1 1 d . . . . .
H52 H -0.044405 0.598097 0.074574 0.043 Uiso 1 1 calc R U . . .
C53 C -0.10859(11) 0.57990(9) 0.02339(8) 0.0452(6) Uani 1 1 d . . . . .
H53 H -0.100138 0.597197 0.003084 0.054 Uiso 1 1 calc R U . . .
C54 C -0.15351(10) 0.55449(10) 0.01039(7) 0.0465(6) Uani 1 1 d . . . . .
H54 H -0.176121 0.554236 -0.018701 0.056 Uiso 1 1 calc R U . . .
C55 C -0.16531(10) 0.52941(10) 0.04010(8) 0.0454(6) Uani 1 1 d . . . . .
H55 H -0.196219 0.511710 0.031292 0.054 Uiso 1 1 calc R U . . .
C56 C -0.13265(8) 0.52967(8) 0.08268(7) 0.0344(4) Uani 1 1 d . . . . .
H56 H -0.141273 0.512078 0.102724 0.041 Uiso 1 1 calc R U . . .
C57 C -0.08386(10) 0.44229(8) 0.23981(9) 0.0434(6) Uani 1 1 d D . . . .
H57A H -0.083609 0.445347 0.269211 0.052 Uiso 0.5 1 calc R U P A 1
H57B H -0.048866 0.431839 0.241254 0.052 Uiso 0.5 1 calc R U P A 1
H57C H -0.068792 0.422585 0.223546 0.052 Uiso 0.5 1 calc R U P B 2
H57D H -0.055915 0.447834 0.267844 0.052 Uiso 0.5 1 calc R U P B 2
C60 C -0.19786(7) 0.57956(6) 0.19738(6) 0.0222(3) Uani 1 1 d . . . . .
H60 H -0.191260 0.611330 0.192007 0.027 Uiso 1 1 calc R U . . .
C61 C -0.24684(7) 0.56513(6) 0.16042(6) 0.0246(3) Uani 1 1 d . . . . .
C62 C -0.25426(9) 0.52232(8) 0.14436(8) 0.0383(5) Uani 1 1 d . . . . .
H62 H -0.227301 0.500813 0.155664 0.046 Uiso 1 1 calc R U . . .
C63 C -0.30081(10) 0.51029(9) 0.11178(9) 0.0478(6) Uani 1 1 d . . . . .
H63 H -0.305445 0.480643 0.101254 0.057 Uiso 1 1 calc R U . . .
C64 C -0.33992(9) 0.54101(10) 0.09485(8) 0.0453(6) Uani 1 1 d . . . . .
H64 H -0.371470 0.532819 0.072446 0.054 Uiso 1 1 calc R U . . .
C65 C -0.33325(9) 0.58352(10) 0.11042(7) 0.0430(6) Uani 1 1 d . . . . .
H65 H -0.360494 0.604746 0.098919 0.052 Uiso 1 1 calc R U . . .
C66 C -0.28684(8) 0.59606(8) 0.14301(6) 0.0333(4) Uani 1 1 d . . . . .
H66 H -0.282535 0.625784 0.153337 0.040 Uiso 1 1 calc R U . . .
C67 C -0.20531(7) 0.57837(6) 0.24009(6) 0.0255(3) Uani 1 1 d . . . . .
C68 C -0.23991(9) 0.54956(8) 0.24873(7) 0.0343(4) Uani 1 1 d . . . . .
H68 H -0.260495 0.529537 0.227374 0.041 Uiso 1 1 calc R U . . .
C69 C -0.24455(10) 0.54994(9) 0.28892(8) 0.0443(6) Uani 1 1 d . . . . .
H69 H -0.267920 0.529788 0.294769 0.053 Uiso 1 1 calc R U . . .
C70 C -0.21560(10) 0.57924(10) 0.32007(8) 0.0475(6) Uani 1 1 d . . . . .
H70 H -0.219324 0.579618 0.347108 0.057 Uiso 1 1 calc R U . . .
C71 C -0.18137(11) 0.60783(10) 0.31171(8) 0.0470(6) Uani 1 1 d . . . . .
H71 H -0.161295 0.628121 0.333014 0.056 Uiso 1 1 calc R U . . .
C72 C -0.17597(9) 0.60721(8) 0.27216(7) 0.0354(4) Uani 1 1 d . . . . .
H72 H -0.151725 0.626893 0.266920 0.042 Uiso 1 1 calc R U . . .
C73 C 0.11475(7) 0.64114(5) 0.33350(5) 0.0190(3) Uani 1 1 d . . . . .
C74 C 0.18426(6) 0.66340(6) 0.39221(5) 0.0207(3) Uani 1 1 d . . . . .
H74 H 0.207494 0.682072 0.413505 0.025 Uiso 1 1 calc R U . . .
C75 C 0.18779(7) 0.61883(6) 0.38889(5) 0.0218(3) Uani 1 1 d . . . . .
H75 H 0.214040 0.599923 0.407411 0.026 Uiso 1 1 calc R U . . .
C76 C 0.11691(6) 0.72023(5) 0.35203(5) 0.0177(3) Uani 1 1 d . . . . .
C77 C 0.09051(7) 0.73408(6) 0.37862(5) 0.0199(3) Uani 1 1 d . . . . .
C78 C 0.06376(7) 0.77437(6) 0.36925(6) 0.0242(3) Uani 1 1 d . . . . .
H78 H 0.045198 0.784319 0.386671 0.029 Uiso 1 1 calc R U . . .
C79 C 0.06351(7) 0.80048(6) 0.33498(6) 0.0251(3) Uani 1 1 d . . . . .
C80 C 0.09211(7) 0.78656(6) 0.31054(6) 0.0233(3) Uani 1 1 d . . . . .
H80 H 0.093123 0.804938 0.287848 0.028 Uiso 1 1 calc R U . . .
C81 C 0.11932(6) 0.74653(6) 0.31828(5) 0.0196(3) Uani 1 1 d . . . . .
C82 C 0.09102(7) 0.70564(6) 0.41629(5) 0.0214(3) Uani 1 1 d . . . . .
H82 H 0.103018 0.675434 0.411238 0.026 Uiso 1 1 calc R U . . .
C83 C 0.13090(7) 0.72143(7) 0.45869(6) 0.0273(4) Uani 1 1 d . . . . .
C84 C 0.16068(9) 0.68950(9) 0.48692(7) 0.0385(5) Uani 1 1 d . . . . .
H84 H 0.157494 0.659117 0.478571 0.046 Uiso 1 1 calc R U . . .
C85 C 0.19502(11) 0.70140(11) 0.52717(8) 0.0531(7) Uani 1 1 d . . . . .
H85 H 0.214721 0.679052 0.546235 0.064 Uiso 1 1 calc R U . . .
C86 C 0.20080(11) 0.74513(12) 0.53970(8) 0.0544(7) Uani 1 1 d . . . . .
H86 H 0.224471 0.753174 0.567251 0.065 Uiso 1 1 calc R U . . .
C87 C 0.17195(11) 0.77717(11) 0.51192(8) 0.0511(7) Uani 1 1 d . . . . .
H87 H 0.175530 0.807495 0.520504 0.061 Uiso 1 1 calc R U . . .
C88 C 0.13749(9) 0.76566(8) 0.47130(7) 0.0382(5) Uani 1 1 d . . . . .
H88 H 0.118437 0.788212 0.452164 0.046 Uiso 1 1 calc R U . . .
C89 C 0.03621(7) 0.69911(7) 0.41785(6) 0.0259(4) Uani 1 1 d . . . . .
C90 C 0.01928(9) 0.71910(10) 0.44778(7) 0.0421(5) Uani 1 1 d . . . . .
H90 H 0.041565 0.739394 0.467878 0.051 Uiso 1 1 calc R U . . .
C91 C -0.03039(11) 0.70948(13) 0.44846(9) 0.0589(8) Uani 1 1 d . . . . .
H91 H -0.042048 0.723819 0.468639 0.071 Uiso 1 1 calc R U . . .
C92 C -0.06260(10) 0.67946(12) 0.42022(10) 0.0589(8) Uani 1 1 d . . . . .
H92 H -0.095642 0.671871 0.421785 0.071 Uiso 1 1 calc R U . . .
C93 C -0.04676(9) 0.66058(10) 0.38983(10) 0.0510(7) Uani 1 1 d . . . . .
H93 H -0.069394 0.640550 0.369645 0.061 Uiso 1 1 calc R U . . .
C94 C 0.00255(8) 0.67056(8) 0.38826(7) 0.0355(4) Uani 1 1 d . . . . .
H94 H 0.012980 0.657651 0.366745 0.043 Uiso 1 1 calc R U . . .
C95 C 0.03080(9) 0.84256(7) 0.32285(7) 0.0336(4) Uani 1 1 d . . . . .
H95A H 0.038885 0.857701 0.299778 0.040 Uiso 1 1 calc R U . . .
H95B H -0.006762 0.834101 0.311257 0.040 Uiso 1 1 calc R U . . .
C96 C 0.03903(15) 0.87480(10) 0.35845(11) 0.0721(11) Uani 1 1 d . . . . .
H96A H 0.013805 0.899278 0.348663 0.108 Uiso 1 1 calc R U . . .
H96B H 0.074830 0.886653 0.367618 0.108 Uiso 1 1 calc R U . . .
H96C H 0.033850 0.859630 0.382454 0.108 Uiso 1 1 calc R U . . .
C97 C 0.15055(7) 0.73077(6) 0.29144(5) 0.0195(3) Uani 1 1 d . . . . .
H97 H 0.138943 0.699616 0.282410 0.023 Uiso 1 1 calc R U . . .
C98 C 0.13997(7) 0.75772(6) 0.25067(5) 0.0207(3) Uani 1 1 d . . . . .
C99 C 0.10583(7) 0.74112(6) 0.21204(6) 0.0240(3) Uani 1 1 d . . . . .
H99 H 0.087960 0.713854 0.211427 0.029 Uiso 1 1 calc R U . . .
C100 C 0.09763(7) 0.76418(7) 0.17421(6) 0.0278(4) Uani 1 1 d . . . . .
H100 H 0.074801 0.752252 0.147890 0.033 Uiso 1 1 calc R U . . .
C101 C 0.12254(8) 0.80423(7) 0.17484(6) 0.0297(4) Uani 1 1 d . . . . .
H101 H 0.116457 0.820092 0.149044 0.036 Uiso 1 1 calc R U . . .
C102 C 0.15641(8) 0.82131(7) 0.21310(6) 0.0290(4) Uani 1 1 d . . . . .
H102 H 0.173535 0.848938 0.213604 0.035 Uiso 1 1 calc R U . . .
C103 C 0.16537(7) 0.79796(6) 0.25084(6) 0.0252(3) Uani 1 1 d . . . . .
H103 H 0.189046 0.809581 0.276977 0.030 Uiso 1 1 calc R U . . .
C104 C 0.20955(7) 0.72889(6) 0.31598(5) 0.0206(3) Uani 1 1 d . . . . .
C105 C 0.24037(7) 0.70778(6) 0.29633(6) 0.0256(3) Uani 1 1 d . . . . .
H105 H 0.223975 0.694724 0.268989 0.031 Uiso 1 1 calc R U . . .
C106 C 0.29441(8) 0.70551(7) 0.31596(6) 0.0280(4) Uani 1 1 d . . . . .
H106 H 0.314795 0.691479 0.301846 0.034 Uiso 1 1 calc R U . . .
C107 C 0.31889(8) 0.72375(7) 0.35630(7) 0.0312(4) Uani 1 1 d . . . . .
H107 H 0.355838 0.721346 0.370290 0.037 Uiso 1 1 calc R U . . .
C108 C 0.28902(8) 0.74537(8) 0.37581(7) 0.0323(4) Uani 1 1 d . . . . .
H108 H 0.305630 0.758559 0.403061 0.039 Uiso 1 1 calc R U . . .
C109 C 0.23455(7) 0.74802(7) 0.35583(6) 0.0261(4) Uani 1 1 d . . . . .
H109 H 0.214413 0.763028 0.369590 0.031 Uiso 1 1 calc R U . . .
C110 C 0.13643(7) 0.56150(6) 0.33589(5) 0.0217(3) Uani 1 1 d . . . . .
C111 C 0.16762(7) 0.54572(6) 0.31383(6) 0.0239(3) Uani 1 1 d D . . . .
C115 C 0.09746(7) 0.53541(6) 0.34228(6) 0.0250(3) Uani 1 1 d D . . . .
C119 C 0.21332(7) 0.57332(6) 0.31199(6) 0.0242(3) Uani 1 1 d . . . . .
H119 H 0.204441 0.605140 0.314945 0.029 Uiso 1 1 calc R U . . .
C120 C 0.22163(8) 0.56957(6) 0.26977(6) 0.0261(3) Uani 1 1 d . . . . .
C121 C 0.19817(8) 0.60067(7) 0.23778(7) 0.0311(4) Uani 1 1 d . . . . .
H121 H 0.176944 0.623520 0.242662 0.037 Uiso 1 1 calc R U . . .
C122 C 0.20522(10) 0.59889(9) 0.19901(7) 0.0408(5) Uani 1 1 d . . . . .
H122 H 0.189266 0.620591 0.177721 0.049 Uiso 1 1 calc R U . . .
C123 C 0.23527(10) 0.56573(10) 0.19137(8) 0.0475(6) Uani 1 1 d . . . . .
H123 H 0.239982 0.564362 0.164733 0.057 Uiso 1 1 calc R U . . .
C124 C 0.25860(10) 0.53441(10) 0.22239(8) 0.0462(6) Uani 1 1 d . . . . .
H124 H 0.279149 0.511340 0.216947 0.055 Uiso 1 1 calc R U . . .
C125 C 0.25226(9) 0.53636(8) 0.26160(7) 0.0360(5) Uani 1 1 d . . . . .
H125 H 0.268941 0.514893 0.282934 0.043 Uiso 1 1 calc R U . . .
C126 C 0.26338(8) 0.56312(7) 0.34975(6) 0.0269(4) Uani 1 1 d . . . . .
C127 C 0.30038(9) 0.59684(8) 0.36552(7) 0.0367(5) Uani 1 1 d . . . . .
H127 H 0.293885 0.625433 0.352622 0.044 Uiso 1 1 calc R U . . .
C128 C 0.34665(9) 0.58918(10) 0.39987(7) 0.0439(6) Uani 1 1 d . . . . .
H128 H 0.371349 0.612607 0.410255 0.053 Uiso 1 1 calc R U . . .
C129 C 0.35692(10) 0.54846(10) 0.41879(8) 0.0491(6) Uani 1 1 d . . . . .
H129 H 0.388466 0.543535 0.442438 0.059 Uiso 1 1 calc R U . . .
C130 C 0.32145(12) 0.51456(10) 0.40349(9) 0.0561(7) Uani 1 1 d . . . . .
H130 H 0.328906 0.485896 0.416171 0.067 Uiso 1 1 calc R U . . .
C131 C 0.27456(10) 0.52189(8) 0.36949(8) 0.0430(5) Uani 1 1 d . . . . .
H131 H 0.249923 0.498336 0.359696 0.052 Uiso 1 1 calc R U . . .
C137 C 0.07016(7) 0.55232(6) 0.37166(6) 0.0253(3) Uani 1 1 d . . . . .
H137 H 0.061983 0.584447 0.364577 0.030 Uiso 1 1 calc R U . . .
C138 C 0.01802(7) 0.52927(6) 0.36516(6) 0.0259(3) Uani 1 1 d . . . . .
C139 C 0.01409(9) 0.49346(7) 0.39019(8) 0.0341(4) Uani 1 1 d . . . . .
H139 H 0.044773 0.482512 0.411913 0.041 Uiso 1 1 calc R U . . .
C140 C -0.03387(10) 0.47361(8) 0.38386(9) 0.0412(5) Uani 1 1 d . . . . .
H140 H -0.035785 0.448967 0.400952 0.049 Uiso 1 1 calc R U . . .
C141 C -0.07892(10) 0.48947(8) 0.35282(8) 0.0419(5) Uani 1 1 d . . . . .
H141 H -0.111915 0.476029 0.348602 0.050 Uiso 1 1 calc R U . . .
C142 C -0.07553(9) 0.52536(9) 0.32778(8) 0.0409(5) Uani 1 1 d . . . . .
H142 H -0.106433 0.536590 0.306504 0.049 Uiso 1 1 calc R U . . .
C143 C -0.02735(9) 0.54487(8) 0.33365(7) 0.0346(4) Uani 1 1 d . . . . .
H143 H -0.025372 0.569006 0.316035 0.041 Uiso 1 1 calc R U . . .
C144 C 0.10704(8) 0.55047(7) 0.41823(6) 0.0294(4) Uani 1 1 d . . . . .
C145 C 0.09561(9) 0.57564(8) 0.44861(7) 0.0366(5) Uani 1 1 d . . . . .
H145 H 0.065013 0.593715 0.440035 0.044 Uiso 1 1 calc R U . . .
C146 C 0.12830(11) 0.57471(10) 0.49124(8) 0.0476(6) Uani 1 1 d . . . . .
H146 H 0.120117 0.592317 0.511489 0.057 Uiso 1 1 calc R U . . .
C147 C 0.17252(12) 0.54835(11) 0.50424(8) 0.0556(7) Uani 1 1 d . . . . .
H147 H 0.194922 0.547758 0.533389 0.067 Uiso 1 1 calc R U . . .
C148 C 0.18408(12) 0.52281(11) 0.47468(9) 0.0558(7) Uani 1 1 d . . . . .
H148 H 0.214355 0.504344 0.483545 0.067 Uiso 1 1 calc R U . . .
C149 C 0.15157(9) 0.52398(9) 0.43189(8) 0.0412(5) Uani 1 1 d . . . . .
H149 H 0.160023 0.506372 0.411771 0.049 Uiso 1 1 calc R U . . .
C59 C -0.1287(5) 0.4080(5) 0.2129(5) 0.103(5) Uiso 0.3333 1 d D . P C 1
H59A H -0.125813 0.402738 0.185090 0.154 Uiso 0.3333 1 calc R U P C 1
H59B H -0.163302 0.420508 0.208884 0.154 Uiso 0.3333 1 calc R U P C 1
H59C H -0.124292 0.379777 0.228487 0.154 Uiso 0.3333 1 calc R U P C 1
C112 C 0.15796(9) 0.50262(7) 0.29688(7) 0.0242(4) Uani 0.9 1 d D . P D 1
H112 H 0.178569 0.491339 0.281609 0.029 Uiso 0.9 1 calc R U P D 1
C113 C 0.11920(8) 0.47615(7) 0.30184(7) 0.0255(4) Uani 0.9 1 d D . P D 1
C114 C 0.08978(9) 0.49260(7) 0.32492(8) 0.0263(4) Uani 0.9 1 d D . P D 1
H114 H 0.063694 0.474160 0.328971 0.032 Uiso 0.9 1 calc R U P D 1
C133 C 0.10858(9) 0.43002(7) 0.28248(9) 0.0347(5) Uani 0.9 1 d D . P D 1
H13A H 0.137839 0.421208 0.273318 0.042 Uiso 0.9 1 calc R U P D 1
H13B H 0.107355 0.408590 0.304484 0.042 Uiso 0.9 1 calc R U P D 1
C134 C 0.05793(11) 0.42752(9) 0.24492(9) 0.0413(6) Uani 0.9 1 d . . P D 1
H13C H 0.028503 0.433442 0.254338 0.062 Uiso 0.9 1 calc R U P D 1
H13D H 0.054069 0.397751 0.232253 0.062 Uiso 0.9 1 calc R U P D 1
H13E H 0.058175 0.449751 0.223651 0.062 Uiso 0.9 1 calc R U P D 1
C58 C -0.12573(16) 0.41820(12) 0.24720(18) 0.0570(12) Uani 0.6667 1 d D . P C 2
H58A H -0.152009 0.409171 0.219808 0.085 Uiso 0.6667 1 calc R U P C 2
H58B H -0.142214 0.437407 0.262361 0.085 Uiso 0.6667 1 calc R U P C 2
H58C H -0.111288 0.391705 0.264447 0.085 Uiso 0.6667 1 calc R U P C 2
C116 C 0.1385(7) 0.5126(5) 0.2851(5) 0.019(3) Uiso 0.1 1 d D . P D 2
H116 H 0.149221 0.506583 0.261668 0.023 Uiso 0.1 1 calc R U P D 2
C117 C 0.0966(6) 0.4880(5) 0.2865(5) 0.017(3) Uiso 0.1 1 d D . P D 2
C118 C 0.0725(7) 0.5029(6) 0.3140(5) 0.019(4) Uiso 0.1 1 d D . P D 2
H118 H 0.039957 0.490968 0.313188 0.023 Uiso 0.1 1 calc R U P D 2
C135 C 0.0787(7) 0.4459(5) 0.2622(5) 0.023(3) Uiso 0.1 1 d D . P D 2
H13F H 0.054666 0.431224 0.274221 0.027 Uiso 0.1 1 calc R U P D 2
H13G H 0.057338 0.454459 0.232600 0.027 Uiso 0.1 1 calc R U P D 2
C136 C 0.1135(14) 0.4141(12) 0.2597(12) 0.068(9) Uiso 0.1 1 d . . P D 2
H13H H 0.140962 0.428079 0.251599 0.103 Uiso 0.1 1 calc R U P D 2
H13I H 0.094865 0.391889 0.238209 0.103 Uiso 0.1 1 calc R U P D 2
H13J H 0.129484 0.399516 0.287483 0.103 Uiso 0.1 1 calc R U P D 2
Cu3 Cu 0.47615(2) 0.80880(2) 0.22844(2) 0.01910(4) Uani 1 1 d . . . . .
HB H 0.5399(11) 0.8106(9) 0.2419(9) 0.047(8) Uiso 1 1 d . . . . .
HC H 0.4847(10) 0.8035(8) 0.2807(8) 0.037(7) Uiso 1 1 d . . . . .
Cu4 Cu 0.54811(2) 0.80589(2) 0.29140(2) 0.02026(4) Uani 1 1 d . . . . .
N5 N 0.38951(5) 0.77637(5) 0.15234(4) 0.0170(2) Uani 1 1 d . . . . .
N6 N 0.38373(6) 0.84631(5) 0.16174(5) 0.0189(3) Uani 1 1 d . . . . .
N7 N 0.63622(5) 0.76820(5) 0.36380(5) 0.0198(3) Uani 1 1 d . . . . .
N8 N 0.64152(6) 0.83874(5) 0.35988(5) 0.0198(3) Uani 1 1 d . . . . .
C150 C 0.41440(6) 0.81028(5) 0.17875(5) 0.0173(3) Uani 1 1 d . . . . .
C151 C 0.34399(7) 0.79089(6) 0.12012(5) 0.0213(3) Uani 1 1 d . . . . .
H151 H 0.320079 0.773242 0.098244 0.026 Uiso 1 1 calc R U . . .
C152 C 0.34061(7) 0.83482(6) 0.12611(5) 0.0216(3) Uani 1 1 d . . . . .
H152 H 0.313796 0.854306 0.109172 0.026 Uiso 1 1 calc R U . . .
C153 C 0.41230(6) 0.73273(5) 0.15576(5) 0.0173(3) Uani 1 1 d . . . . .
C154 C 0.43679(7) 0.72085(6) 0.12733(5) 0.0199(3) Uani 1 1 d . . . . .
C155 C 0.46028(7) 0.67894(6) 0.13169(6) 0.0223(3) Uani 1 1 d . . . . .
H155 H 0.476018 0.669947 0.111960 0.027 Uiso 1 1 calc R U . . .
C156 C 0.46115(7) 0.65008(6) 0.16433(6) 0.0234(3) Uani 1 1 d . . . . .
C157 C 0.43613(7) 0.66304(6) 0.19207(6) 0.0214(3) Uani 1 1 d . . . . .
H157 H 0.436477 0.643421 0.214334 0.026 Uiso 1 1 calc R U . . .
C158 C 0.41069(6) 0.70382(5) 0.18811(5) 0.0185(3) Uani 1 1 d . . . . .
C159 C 0.43498(7) 0.75243(6) 0.09114(5) 0.0218(3) Uani 1 1 d . . . . .
H159 H 0.432880 0.783140 0.101882 0.026 Uiso 1 1 calc R U . . .
C160 C 0.38520(7) 0.74622(6) 0.05196(6) 0.0237(3) Uani 1 1 d . . . . .
C161 C 0.36790(9) 0.78146(8) 0.02370(7) 0.0379(5) Uani 1 1 d . . . . .
H161 H 0.388706 0.807626 0.027970 0.046 Uiso 1 1 calc R U . . .
C162 C 0.32100(10) 0.77922(9) -0.01053(8) 0.0460(6) Uani 1 1 d . . . . .
H162 H 0.309839 0.803743 -0.029498 0.055 Uiso 1 1 calc R U . . .
C163 C 0.29059(9) 0.74185(10) -0.01722(7) 0.0446(6) Uani 1 1 d . . . . .
H163 H 0.258357 0.740206 -0.040788 0.054 Uiso 1 1 calc R U . . .
C164 C 0.30706(10) 0.70687(10) 0.01038(8) 0.0507(7) Uani 1 1 d . . . . .
H164 H 0.285825 0.680973 0.006100 0.061 Uiso 1 1 calc R U . . .
C165 C 0.35485(9) 0.70873(8) 0.04489(7) 0.0403(5) Uani 1 1 d . . . . .
H165 H 0.366209 0.683895 0.063438 0.048 Uiso 1 1 calc R U . . .
C166 C 0.48475(7) 0.75136(7) 0.08057(6) 0.0256(3) Uani 1 1 d . . . . .
C167 C 0.52422(8) 0.78208(8) 0.09953(7) 0.0343(4) Uani 1 1 d . . . . .
H167 H 0.519869 0.803386 0.118881 0.041 Uiso 1 1 calc R U . . .
C168 C 0.57016(9) 0.78199(10) 0.09047(8) 0.0447(6) Uani 1 1 d . . . . .
H168 H 0.596644 0.803503 0.103323 0.054 Uiso 1 1 calc R U . . .
C169 C 0.57740(9) 0.75098(11) 0.06309(7) 0.0477(6) Uani 1 1 d . . . . .
H169 H 0.609036 0.750746 0.057370 0.057 Uiso 1 1 calc R U . . .
C170 C 0.53857(9) 0.72013(10) 0.04387(7) 0.0427(6) Uani 1 1 d . . . . .
H170 H 0.543392 0.698792 0.024742 0.051 Uiso 1 1 calc R U . . .
C171 C 0.49218(8) 0.72025(8) 0.05253(6) 0.0317(4) Uani 1 1 d . . . . .
H171 H 0.465557 0.698990 0.039212 0.038 Uiso 1 1 calc R U . . .
C172 C 0.49006(9) 0.60616(7) 0.17119(7) 0.0323(4) Uani 1 1 d . . . . .
H17A H 0.527630 0.611782 0.187805 0.039 Uiso 1 1 calc R U . . .
H17B H 0.476416 0.586841 0.188701 0.039 Uiso 1 1 calc R U . . .
C173 C 0.48611(16) 0.58131(9) 0.13149(10) 0.0659(10) Uani 1 1 d . . . . .
H17C H 0.501201 0.599353 0.114469 0.099 Uiso 1 1 calc R U . . .
H17D H 0.449134 0.575137 0.114792 0.099 Uiso 1 1 calc R U . . .
H17E H 0.505408 0.553199 0.139245 0.099 Uiso 1 1 calc R U . . .
C174 C 0.37949(6) 0.71617(5) 0.21596(5) 0.0186(3) Uani 1 1 d . . . . .
H174 H 0.389356 0.747378 0.225957 0.022 Uiso 1 1 calc R U . . .
C175 C 0.32056(7) 0.71595(6) 0.19093(6) 0.0219(3) Uani 1 1 d . . . . .
C176 C 0.29785(8) 0.69130(7) 0.15382(6) 0.0288(4) Uani 1 1 d . . . . .
H176 H 0.319388 0.675360 0.141960 0.035 Uiso 1 1 calc R U . . .
C177 C 0.24345(9) 0.69006(8) 0.13407(7) 0.0381(5) Uani 1 1 d . . . . .
H177 H 0.227918 0.672988 0.108858 0.046 Uiso 1 1 calc R U . . .
C178 C 0.21198(8) 0.71343(8) 0.15086(8) 0.0394(5) Uani 1 1 d . . . . .
H178 H 0.174911 0.712931 0.136952 0.047 Uiso 1 1 calc R U . . .
C179 C 0.23437(8) 0.73746(8) 0.18778(8) 0.0355(5) Uani 1 1 d . . . . .
H179 H 0.212685 0.753198 0.199630 0.043 Uiso 1 1 calc R U . . .
C180 C 0.28837(7) 0.73881(7) 0.20775(7) 0.0273(4) Uani 1 1 d . . . . .
H180 H 0.303529 0.755556 0.233231 0.033 Uiso 1 1 calc R U . . .
C181 C 0.39120(7) 0.68728(6) 0.25574(5) 0.0194(3) Uani 1 1 d . . . . .
C182 C 0.36580(7) 0.64651(6) 0.25414(6) 0.0221(3) Uani 1 1 d . . . . .
H182 H 0.341762 0.635911 0.227681 0.027 Uiso 1 1 calc R U . . .
C183 C 0.37543(8) 0.62136(6) 0.29091(6) 0.0276(4) Uani 1 1 d . . . . .
H183 H 0.358360 0.593535 0.289480 0.033 Uiso 1 1 calc R U . . .
C184 C 0.40992(8) 0.63694(7) 0.32960(6) 0.0294(4) Uani 1 1 d . . . . .
H184 H 0.416497 0.619819 0.354758 0.035 Uiso 1 1 calc R U . . .
C185 C 0.43476(8) 0.67729(7) 0.33167(6) 0.0293(4) Uani 1 1 d . . . . .
H185 H 0.457968 0.688086 0.358363 0.035 Uiso 1 1 calc R U . . .
C186 C 0.42603(7) 0.70235(6) 0.29482(6) 0.0241(3) Uani 1 1 d . . . . .
H186 H 0.443916 0.729789 0.296418 0.029 Uiso 1 1 calc R U . . .
C187 C 0.39352(6) 0.88804(5) 0.18426(5) 0.0194(3) Uani 1 1 d . . . . .
C188 C 0.43274(7) 0.91628(6) 0.18132(6) 0.0224(3) Uani 1 1 d . . . . .
C189 C 0.44624(7) 0.95334(6) 0.20824(7) 0.0267(4) Uani 1 1 d . . . . .
H189 H 0.473248 0.972663 0.207093 0.032 Uiso 1 1 calc R U . . .
C190 C 0.42104(7) 0.96260(6) 0.23671(7) 0.0266(4) Uani 1 1 d . . . . .
C191 C 0.37964(7) 0.93542(6) 0.23640(6) 0.0260(4) Uani 1 1 d . . . . .
H191 H 0.360833 0.942496 0.254479 0.031 Uiso 1 1 calc R U . . .
C192 C 0.36515(7) 0.89814(6) 0.21024(6) 0.0219(3) Uani 1 1 d . . . . .
C193 C 0.45693(7) 0.90769(6) 0.14770(6) 0.0246(3) Uani 1 1 d . . . . .
H193 H 0.468305 0.875845 0.150647 0.030 Uiso 1 1 calc R U . . .
C194 C 0.41624(8) 0.91324(7) 0.10267(7) 0.0301(4) Uani 1 1 d . . . . .
C195 C 0.36992(9) 0.93674(9) 0.09436(8) 0.0420(5) Uani 1 1 d . . . . .
H195 H 0.362462 0.949925 0.117244 0.050 Uiso 1 1 calc R U . . .
C196 C 0.33425(11) 0.94119(11) 0.05282(9) 0.0565(7) Uani 1 1 d . . . . .
H196 H 0.302246 0.956739 0.047655 0.068 Uiso 1 1 calc R U . . .
C197 C 0.34495(13) 0.92324(11) 0.01914(9) 0.0630(8) Uani 1 1 d . . . . .
H197 H 0.320614 0.926509 -0.009199 0.076 Uiso 1 1 calc R U . . .
C198 C 0.39155(14) 0.90039(10) 0.02697(9) 0.0584(8) Uani 1 1 d . . . . .
H198 H 0.399395 0.888109 0.003904 0.070 Uiso 1 1 calc R U . . .
C199 C 0.42690(11) 0.89537(8) 0.06857(8) 0.0419(5) Uani 1 1 d . . . . .
H199 H 0.458703 0.879518 0.073688 0.050 Uiso 1 1 calc R U . . .
C200 C 0.50550(8) 0.93570(7) 0.15355(7) 0.0281(4) Uani 1 1 d . . . . .
C201 C 0.50142(9) 0.97801(8) 0.13547(8) 0.0383(5) Uani 1 1 d . . . . .
H201 H 0.467805 0.989662 0.119183 0.046 Uiso 1 1 calc R U . . .
C202 C 0.54628(10) 1.00336(8) 0.14109(9) 0.0438(6) Uani 1 1 d . . . . .
H202 H 0.543062 1.032329 0.129092 0.053 Uiso 1 1 calc R U . . .
C203 C 0.59538(9) 0.98632(9) 0.16412(8) 0.0421(5) Uani 1 1 d . . . . .
H203 H 0.625992 1.003390 0.167803 0.050 Uiso 1 1 calc R U . . .
C204 C 0.59970(9) 0.94394(9) 0.18190(8) 0.0413(5) Uani 1 1 d . . . . .
H204 H 0.633390 0.931896 0.197333 0.050 Uiso 1 1 calc R U . . .
C205 C 0.55489(8) 0.91920(8) 0.17714(7) 0.0332(4) Uani 1 1 d . . . . .
H205 H 0.558145 0.890746 0.190166 0.040 Uiso 1 1 calc R U . . .
C206 C 0.43777(8) 1.00131(7) 0.26739(8) 0.0363(5) Uani 1 1 d D . . . .
H20A H 0.472112 1.013046 0.268471 0.044 Uiso 0.4 1 calc R U P E 1
H20B H 0.441022 0.991804 0.296444 0.044 Uiso 0.4 1 calc R U P E 1
H20C H 0.457719 0.989419 0.296169 0.044 Uiso 0.6 1 calc R U P F 2
H20D H 0.462059 1.020204 0.258891 0.044 Uiso 0.6 1 calc R U P F 2
C209 C 0.31737(7) 0.87056(6) 0.20793(6) 0.0239(3) Uani 1 1 d . . . . .
H209 H 0.323302 0.839914 0.198967 0.029 Uiso 1 1 calc R U . . .
C210 C 0.31206(9) 0.86604(8) 0.25123(7) 0.0347(5) Uani 1 1 d . . . . .
C211 C 0.34300(13) 0.83424(9) 0.27926(8) 0.0564(8) Uani 1 1 d . . . . .
H211 H 0.366899 0.816649 0.271296 0.068 Uiso 1 1 calc R U . . .
C212 C 0.33877(19) 0.82839(14) 0.31873(10) 0.0893(14) Uani 1 1 d . . . . .
H212 H 0.358971 0.805964 0.337388 0.107 Uiso 1 1 calc R U . . .
C213 C 0.30582(19) 0.85454(18) 0.33121(11) 0.1025(17) Uani 1 1 d . . . . .
H213 H 0.303682 0.850464 0.358573 0.123 Uiso 1 1 calc R U . . .
C214 C 0.27623(13) 0.88623(17) 0.30462(10) 0.0898(14) Uani 1 1 d . . . . .
H214 H 0.253812 0.904614 0.313569 0.108 Uiso 1 1 calc R U . . .
C215 C 0.27864(10) 0.89196(12) 0.26392(8) 0.0536(8) Uani 1 1 d . . . . .
H215 H 0.257226 0.913700 0.245103 0.064 Uiso 1 1 calc R U . . .
C216 C 0.26794(7) 0.88836(7) 0.17331(6) 0.0253(3) Uani 1 1 d . . . . .
C217 C 0.22966(8) 0.85867(7) 0.14910(7) 0.0321(4) Uani 1 1 d . . . . .
H217 H 0.234638 0.827570 0.153959 0.038 Uiso 1 1 calc R U . . .
C218 C 0.18441(9) 0.87436(9) 0.11799(7) 0.0374(5) Uani 1 1 d . . . . .
H218 H 0.158844 0.853702 0.101433 0.045 Uiso 1 1 calc R U . . .
C219 C 0.17555(9) 0.91914(10) 0.11046(8) 0.0444(6) Uani 1 1 d . . . . .
H219 H 0.143825 0.929453 0.089524 0.053 Uiso 1 1 calc R U . . .
C220 C 0.21354(11) 0.94882(10) 0.13382(10) 0.0548(7) Uani 1 1 d . . . . .
H220 H 0.208315 0.979860 0.128658 0.066 Uiso 1 1 calc R U . . .
C221 C 0.25962(9) 0.93342(8) 0.16503(8) 0.0415(5) Uani 1 1 d . . . . .
H221 H 0.285643 0.954141 0.180816 0.050 Uiso 1 1 calc R U . . .
C222 C 0.61019(6) 0.80365(5) 0.34063(5) 0.0195(3) Uani 1 1 d . . . . .
C223 C 0.68557(7) 0.82554(6) 0.39411(6) 0.0224(3) Uani 1 1 d . . . . .
H223 H 0.712567 0.844166 0.412156 0.027 Uiso 1 1 calc R U . . .
C224 C 0.68223(6) 0.78094(6) 0.39650(5) 0.0217(3) Uani 1 1 d . . . . .
H224 H 0.706559 0.761884 0.416606 0.026 Uiso 1 1 calc R U . . .
C225 C 0.63062(6) 0.88283(6) 0.34202(5) 0.0199(3) Uani 1 1 d . . . . .
C226 C 0.59231(7) 0.90858(6) 0.34984(6) 0.0219(3) Uani 1 1 d . . . . .
C227 C 0.57991(7) 0.94941(6) 0.32949(7) 0.0270(4) Uani 1 1 d . . . . .
H227 H 0.554194 0.967577 0.334435 0.032 Uiso 1 1 calc R U . . .
C228 C 0.60403(8) 0.96439(7) 0.30215(7) 0.0302(4) Uani 1 1 d . . . . .
C229 C 0.64260(7) 0.93833(7) 0.29577(6) 0.0275(4) Uani 1 1 d . . . . .
H229 H 0.659233 0.948556 0.277035 0.033 Uiso 1 1 calc R U . . .
C230 C 0.65736(7) 0.89760(6) 0.31621(6) 0.0226(3) Uani 1 1 d . . . . .
C231 C 0.56923(7) 0.89316(6) 0.38242(6) 0.0232(3) Uani 1 1 d . . . . .
H231 H 0.560613 0.860880 0.376768 0.028 Uiso 1 1 calc R U . . .
C232 C 0.60936(8) 0.89654(7) 0.42774(7) 0.0301(4) Uani 1 1 d . . . . .
C233 C 0.65591(9) 0.91997(9) 0.43782(8) 0.0420(5) Uani 1 1 d . . . . .
H233 H 0.663704 0.935202 0.416047 0.050 Uiso 1 1 calc R U . . .
C234 C 0.69164(10) 0.92134(12) 0.47999(9) 0.0565(8) Uani 1 1 d . . . . .
H234 H 0.723995 0.936680 0.486360 0.068 Uiso 1 1 calc R U . . .
C235 C 0.68049(12) 0.90095(12) 0.51191(9) 0.0626(8) Uani 1 1 d . . . . .
H235 H 0.704790 0.902111 0.540433 0.075 Uiso 1 1 calc R U . . .
C236 C 0.63302(13) 0.87835(11) 0.50227(9) 0.0581(7) Uani 1 1 d . . . . .
H236 H 0.624489 0.864591 0.524396 0.070 Uiso 1 1 calc R U . . .
C237 C 0.59839(11) 0.87593(9) 0.46059(8) 0.0441(5) Uani 1 1 d . . . . .
H237 H 0.566495 0.859887 0.454270 0.053 Uiso 1 1 calc R U . . .
C238 C 0.51845(7) 0.91665(6) 0.37861(6) 0.0240(3) Uani 1 1 d . . . . .
C239 C 0.51763(8) 0.95473(7) 0.40189(7) 0.0300(4) Uani 1 1 d . . . . .
H239 H 0.549733 0.966856 0.420741 0.036 Uiso 1 1 calc R U . . .
C240 C 0.47051(9) 0.97529(7) 0.39795(8) 0.0344(4) Uani 1 1 d . . . . .
H240 H 0.470533 1.001134 0.414236 0.041 Uiso 1 1 calc R U . . .
C241 C 0.42368(9) 0.95815(8) 0.37038(8) 0.0371(5) Uani 1 1 d . . . . .
H241 H 0.391477 0.972280 0.367589 0.044 Uiso 1 1 calc R U . . .
C242 C 0.42364(8) 0.92040(8) 0.34682(7) 0.0354(4) Uani 1 1 d . . . . .
H242 H 0.391429 0.908575 0.327842 0.042 Uiso 1 1 calc R U . . .
C243 C 0.47087(7) 0.89976(7) 0.35096(7) 0.0289(4) Uani 1 1 d . . . . .
H243 H 0.470641 0.873823 0.334732 0.035 Uiso 1 1 calc R U . . .
C244 C 0.59133(10) 1.00975(8) 0.28160(9) 0.0468(6) Uani 1 1 d . . . . .
H24D H 0.553307 1.015667 0.273509 0.056 Uiso 1 1 calc R U . . .
H24E H 0.599763 1.010250 0.255307 0.056 Uiso 1 1 calc R U . . .
C245 C 0.62265(13) 1.04613(8) 0.31209(13) 0.0647(9) Uani 1 1 d . . . . .
H24F H 0.614496 1.075108 0.297838 0.097 Uiso 1 1 calc R U . . .
H24G H 0.660293 1.040102 0.320349 0.097 Uiso 1 1 calc R U . . .
H24H H 0.613212 1.046468 0.337599 0.097 Uiso 1 1 calc R U . . .
C246 C 0.70376(7) 0.87185(6) 0.31328(6) 0.0236(3) Uani 1 1 d . . . . .
H246 H 0.699163 0.840271 0.320672 0.028 Uiso 1 1 calc R U . . .
C247 C 0.70474(7) 0.87133(7) 0.26827(6) 0.0262(4) Uani 1 1 d . . . . .
C248 C 0.66818(9) 0.84428(8) 0.23841(7) 0.0354(4) Uani 1 1 d . . . . .
H248 H 0.643016 0.828377 0.246316 0.042 Uiso 1 1 calc R U . . .
C249 C 0.66815(11) 0.84032(10) 0.19726(8) 0.0476(6) Uani 1 1 d . . . . .
H249 H 0.643380 0.821510 0.177218 0.057 Uiso 1 1 calc R U . . .
C250 C 0.70425(11) 0.86384(11) 0.18561(8) 0.0501(6) Uani 1 1 d . . . . .
H250 H 0.704675 0.860807 0.157598 0.060 Uiso 1 1 calc R U . . .
C251 C 0.73980(9) 0.89177(10) 0.21442(8) 0.0451(6) Uani 1 1 d . . . . .
H251 H 0.763807 0.908652 0.205946 0.054 Uiso 1 1 calc R U . . .
C252 C 0.74039(8) 0.89514(8) 0.25592(7) 0.0342(4) Uani 1 1 d . . . . .
H252 H 0.765375 0.913868 0.275892 0.041 Uiso 1 1 calc R U . . .
C253 C 0.75479(7) 0.88831(7) 0.34697(6) 0.0253(3) Uani 1 1 d . . . . .
C254 C 0.76475(9) 0.93302(8) 0.35712(7) 0.0340(4) Uani 1 1 d . . . . .
H254 H 0.738556 0.954490 0.343415 0.041 Uiso 1 1 calc R U . . .
C255 C 0.81247(10) 0.94694(9) 0.38704(8) 0.0430(5) Uani 1 1 d . . . . .
H255 H 0.818931 0.977718 0.393139 0.052 Uiso 1 1 calc R U . . .
C256 C 0.85011(9) 0.91612(10) 0.40768(7) 0.0420(6) Uani 1 1 d . . . . .
H256 H 0.882791 0.925523 0.427958 0.050 Uiso 1 1 calc R U . . .
C257 C 0.84039(8) 0.87135(10) 0.39891(7) 0.0407(5) Uani 1 1 d . . . . .
H257 H 0.866146 0.849992 0.413746 0.049 Uiso 1 1 calc R U . . .
C258 C 0.79341(8) 0.85741(8) 0.36868(7) 0.0322(4) Uani 1 1 d . . . . .
H258 H 0.787372 0.826587 0.362628 0.039 Uiso 1 1 calc R U . . .
C259 C 0.61450(6) 0.72399(6) 0.35758(6) 0.0206(3) Uani 1 1 d . . . . .
C260 C 0.61654(7) 0.69845(6) 0.32331(6) 0.0215(3) Uani 1 1 d . . . . .
C261 C 0.59385(7) 0.65647(6) 0.31765(6) 0.0256(3) Uani 1 1 d . . . . .
H261 H 0.594613 0.638630 0.294545 0.031 Uiso 1 1 calc R U . . .
C262 C 0.56987(7) 0.63964(6) 0.34496(6) 0.0257(3) Uani 1 1 d . . . . .
C263 C 0.56891(7) 0.66581(6) 0.37845(6) 0.0255(3) Uani 1 1 d . . . . .
H263 H 0.552877 0.654579 0.397223 0.031 Uiso 1 1 calc R U . . .
C264 C 0.59092(7) 0.70837(6) 0.38542(6) 0.0228(3) Uani 1 1 d . . . . .
C265 C 0.64477(7) 0.71676(6) 0.29513(6) 0.0233(3) Uani 1 1 d . . . . .
H265 H 0.632773 0.748240 0.288372 0.028 Uiso 1 1 calc R U . . .
C266 C 0.63226(7) 0.69311(6) 0.25271(6) 0.0223(3) Uani 1 1 d . . . . .
C267 C 0.59830(7) 0.71308(7) 0.21564(6) 0.0273(4) Uani 1 1 d . . . . .
H267 H 0.581325 0.740218 0.217379 0.033 Uiso 1 1 calc R U . . .
C268 C 0.58914(8) 0.69359(7) 0.17625(7) 0.0313(4) Uani 1 1 d . . . . .
H268 H 0.566611 0.707818 0.151069 0.038 Uiso 1 1 calc R U . . .
C269 C 0.61257(8) 0.65360(7) 0.17337(7) 0.0311(4) Uani 1 1 d . . . . .
H269 H 0.605737 0.640219 0.146292 0.037 Uiso 1 1 calc R U . . .
C270 C 0.64602(8) 0.63298(6) 0.20990(6) 0.0273(4) Uani 1 1 d . . . . .
H270 H 0.661951 0.605360 0.207965 0.033 Uiso 1 1 calc R U . . .
C271 C 0.65619(7) 0.65290(6) 0.24944(6) 0.0243(3) Uani 1 1 d . . . . .
H271 H 0.679634 0.639020 0.274448 0.029 Uiso 1 1 calc R U . . .
C272 C 0.70426(7) 0.71845(6) 0.31808(6) 0.0254(3) Uani 1 1 d . . . . .
C273 C 0.73075(8) 0.69210(7) 0.35327(7) 0.0308(4) Uani 1 1 d . . . . .
H273 H 0.711569 0.672944 0.364816 0.037 Uiso 1 1 calc R U . . .
C274 C 0.78541(8) 0.69369(8) 0.37170(7) 0.0369(5) Uani 1 1 d . . . . .
H274 H 0.803339 0.675684 0.395793 0.044 Uiso 1 1 calc R U . . .
C275 C 0.81349(8) 0.72141(8) 0.35494(8) 0.0394(5) Uani 1 1 d . . . . .
H275 H 0.850682 0.722617 0.367704 0.047 Uiso 1 1 calc R U . . .
C276 C 0.78777(8) 0.74729(8) 0.31982(8) 0.0364(5) Uani 1 1 d . . . . .
H276 H 0.807169 0.766178 0.308241 0.044 Uiso 1 1 calc R U . . .
C277 C 0.73343(8) 0.74572(7) 0.30136(7) 0.0299(4) Uani 1 1 d . . . . .
H277 H 0.715860 0.763466 0.276989 0.036 Uiso 1 1 calc R U . . .
C278 C 0.54526(8) 0.59381(7) 0.33770(7) 0.0318(4) Uani 1 1 d . . . . .
H27A H 0.573315 0.571232 0.343044 0.038 Uiso 1 1 calc R U . . .
H27B H 0.527779 0.588751 0.358515 0.038 Uiso 1 1 calc R U . . .
C279 C 0.50580(9) 0.58747(8) 0.29340(7) 0.0356(4) Uani 1 1 d . . . . .
H27C H 0.479118 0.610902 0.287162 0.053 Uiso 1 1 calc R U . . .
H27D H 0.488964 0.558324 0.291359 0.053 Uiso 1 1 calc R U . . .
H27E H 0.523594 0.589055 0.272783 0.053 Uiso 1 1 calc R U . . .
C280 C 0.59100(7) 0.73689(6) 0.42267(6) 0.0246(3) Uani 1 1 d . . . . .
H280 H 0.592934 0.768381 0.413735 0.030 Uiso 1 1 calc R U . . .
C281 C 0.64013(7) 0.72962(7) 0.46202(6) 0.0284(4) Uani 1 1 d . . . . .
C282 C 0.66961(11) 0.69165(9) 0.47002(8) 0.0492(6) Uani 1 1 d . . . . .
H282 H 0.658043 0.666744 0.451594 0.059 Uiso 1 1 calc R U . . .
C283 C 0.71677(11) 0.68911(11) 0.50520(10) 0.0614(8) Uani 1 1 d . . . . .
H283 H 0.737114 0.662638 0.510077 0.074 Uiso 1 1 calc R U . . .
C284 C 0.73370(10) 0.72386(11) 0.53229(8) 0.0523(7) Uani 1 1 d . . . . .
H284 H 0.765726 0.721819 0.556023 0.063 Uiso 1 1 calc R U . . .
C285 C 0.70458(11) 0.76169(11) 0.52531(8) 0.0527(7) Uani 1 1 d . . . . .
H285 H 0.715919 0.786061 0.544445 0.063 Uiso 1 1 calc R U . . .
C286 C 0.65844(10) 0.76467(9) 0.49034(8) 0.0449(6) Uani 1 1 d . . . . .
H286 H 0.638727 0.791480 0.485570 0.054 Uiso 1 1 calc R U . . .
C287 C 0.54058(8) 0.73372(7) 0.43212(6) 0.0297(4) Uani 1 1 d . . . . .
C288 C 0.53281(9) 0.70165(9) 0.45901(7) 0.0402(5) Uani 1 1 d . . . . .
H288 H 0.559574 0.680487 0.472249 0.048 Uiso 1 1 calc R U . . .
C289 C 0.48599(10) 0.70037(12) 0.46666(9) 0.0539(7) Uani 1 1 d . . . . .
H289 H 0.480807 0.678098 0.484819 0.065 Uiso 1 1 calc R U . . .
C290 C 0.44756(10) 0.73087(12) 0.44826(9) 0.0568(8) Uani 1 1 d . . . . .
H290 H 0.415880 0.729865 0.453895 0.068 Uiso 1 1 calc R U . . .
C291 C 0.45418(10) 0.76290(10) 0.42175(9) 0.0520(7) Uani 1 1 d . . . . .
H291 H 0.427166 0.783981 0.408882 0.062 Uiso 1 1 calc R U . . .
C292 C 0.50098(9) 0.76445(8) 0.41369(8) 0.0398(5) Uani 1 1 d . . . . .
H292 H 0.505685 0.786795 0.395395 0.048 Uiso 1 1 calc R U . . .
C208 C 0.3944(4) 1.0376(4) 0.2504(4) 0.067(4) Uani 0.4 1 d D . P G 1
H20E H 0.362262 1.027572 0.254361 0.101 Uiso 0.4 1 calc R U P G 1
H20F H 0.387100 1.042788 0.220052 0.101 Uiso 0.4 1 calc R U P G 1
H20G H 0.406494 1.065379 0.266265 0.101 Uiso 0.4 1 calc R U P G 1
C207 C 0.3942(3) 1.0304(2) 0.2704(2) 0.0524(19) Uani 0.6 1 d D . P G 2
H20H H 0.375654 1.044294 0.242648 0.079 Uiso 0.6 1 calc R U P G 2
H20I H 0.409036 1.053523 0.291900 0.079 Uiso 0.6 1 calc R U P G 2
H20J H 0.369526 1.012162 0.278548 0.079 Uiso 0.6 1 calc R U P G 2

loop_
_atom_site_aniso_label
_atom_site_aniso_U_11
_atom_site_aniso_U_22
_atom_site_aniso_U_33
_atom_site_aniso_U_23
_atom_site_aniso_U_13
_atom_site_aniso_U_12
Cu1 0.01566(9) 0.01917(9) 0.01771(9) 0.00045(7) 0.00351(7) 0.00020(7)
Cu2 0.01734(9) 0.01918(9) 0.01659(9) 0.00055(7) 0.00302(7) -0.00098(7)
N1 0.0162(6) 0.0187(6) 0.0190(6) 0.0010(5) 0.0050(5) -0.0004(5)
N2 0.0146(6) 0.0184(6) 0.0194(6) 0.0022(5) 0.0050(5) -0.0013(5)
N3 0.0195(6) 0.0193(6) 0.0178(6) -0.0011(5) 0.0046(5) 0.0000(5)
N4 0.0160(6) 0.0194(6) 0.0157(6) 0.0002(5) 0.0032(5) 0.0009(5)
C1 0.0126(6) 0.0182(7) 0.0171(7) 0.0003(5) 0.0040(5) 0.0000(5)
C2 0.0165(7) 0.0237(8) 0.0210(7) 0.0034(6) 0.0041(6) -0.0001(6)
C3 0.0154(7) 0.0235(8) 0.0222(8) 0.0029(6) 0.0037(6) -0.0009(6)
C4 0.0159(7) 0.0171(7) 0.0197(7) 0.0015(5) 0.0055(6) 0.0013(5)
C5 0.0178(7) 0.0191(7) 0.0225(7) 0.0020(6) 0.0087(6) 0.0027(6)
C6 0.0236(8) 0.0229(8) 0.0238(8) -0.0028(6) 0.0111(6) -0.0014(6)
C7 0.0235(8) 0.0222(8) 0.0257(8) -0.0018(6) 0.0098(7) -0.0040(6)
C8 0.0214(8) 0.0260(8) 0.0229(8) 0.0007(6) 0.0106(6) -0.0035(6)
C9 0.0193(7) 0.0222(7) 0.0201(7) -0.0006(6) 0.0081(6) 0.0003(6)
C10 0.0206(7) 0.0221(8) 0.0209(7) 0.0027(6) 0.0095(6) 0.0014(6)
C11 0.0202(7) 0.0246(8) 0.0230(8) -0.0010(6) 0.0104(6) 0.0007(6)
C12 0.0234(8) 0.0405(11) 0.0285(9) 0.0068(8) 0.0116(7) 0.0058(8)
C13 0.0260(9) 0.0522(13) 0.0289(10) 0.0045(9) 0.0088(8) 0.0085(9)
C14 0.0212(9) 0.0527(13) 0.0354(11) -0.0086(9) 0.0100(8) -0.0005(8)
C15 0.0252(9) 0.0411(11) 0.0387(11) -0.0048(9) 0.0152(8) -0.0073(8)
C16 0.0240(8) 0.0316(9) 0.0289(9) 0.0000(7) 0.0111(7) -0.0041(7)
C17 0.0187(7) 0.0295(9) 0.0218(8) 0.0006(6) 0.0101(6) 0.0023(6)
C18 0.0192(8) 0.0356(10) 0.0257(8) 0.0038(7) 0.0084(7) 0.0022(7)
C19 0.0203(8) 0.0551(13) 0.0237(9) 0.0001(8) 0.0068(7) -0.0021(8)
C20 0.0249(9) 0.0574(14) 0.0315(10) -0.0151(9) 0.0127(8) -0.0024(9)
C21 0.0289(10) 0.0407(11) 0.0344(10) -0.0096(9) 0.0138(8) 0.0040(8)
C22 0.0261(9) 0.0334(10) 0.0268(9) -0.0021(7) 0.0107(7) 0.0058(7)
C23 0.0309(10) 0.0273(9) 0.0354(10) -0.0060(8) 0.0154(8) -0.0096(7)
C24 0.077(2) 0.0365(13) 0.0465(14) 0.0045(11) 0.0099(14) -0.0278(13)
C25 0.0196(7) 0.0261(8) 0.0207(7) -0.0026(6) 0.0090(6) -0.0032(6)
C26 0.0209(8) 0.0372(10) 0.0256(8) -0.0105(7) 0.0098(7) -0.0042(7)
C27 0.0218(9) 0.0323(10) 0.0478(12) -0.0069(9) 0.0075(8) -0.0026(7)
C28 0.0242(10) 0.0436(13) 0.0757(19) -0.0190(13) 0.0090(11) 0.0005(9)
C29 0.0247(11) 0.105(3) 0.0576(16) -0.0444(16) 0.0121(11) 0.0011(13)
C30 0.0363(13) 0.152(3) 0.0353(13) -0.0136(17) 0.0240(11) 0.0000(17)
C31 0.0298(11) 0.100(2) 0.0277(11) 0.0049(12) 0.0148(9) 0.0013(13)
C32 0.0215(8) 0.0382(10) 0.0217(8) 0.0009(7) 0.0084(6) -0.0027(7)
C33 0.0343(11) 0.0425(12) 0.0302(10) 0.0078(9) 0.0047(8) -0.0054(9)
C34 0.0425(13) 0.0604(16) 0.0382(13) 0.0199(11) 0.0029(10) -0.0033(12)
C35 0.0364(12) 0.0791(19) 0.0271(11) 0.0136(11) 0.0024(9) -0.0019(12)
C36 0.0406(13) 0.0720(18) 0.0290(11) -0.0068(11) -0.0023(10) -0.0103(12)
C37 0.0345(11) 0.0474(13) 0.0286(10) -0.0058(9) 0.0014(8) -0.0030(9)
C38 0.0179(7) 0.0166(7) 0.0210(7) 0.0006(6) 0.0066(6) -0.0006(5)
C39 0.0192(7) 0.0199(7) 0.0236(8) -0.0015(6) 0.0080(6) 0.0008(6)
C40 0.0242(8) 0.0233(8) 0.0317(9) 0.0020(7) 0.0134(7) 0.0054(6)
C41 0.0306(9) 0.0213(8) 0.0349(10) 0.0067(7) 0.0163(8) 0.0066(7)
C42 0.0256(8) 0.0225(8) 0.0331(9) 0.0070(7) 0.0157(7) 0.0039(6)
C43 0.0193(7) 0.0186(7) 0.0250(8) 0.0029(6) 0.0100(6) 0.0032(6)
C44 0.0222(8) 0.0224(8) 0.0279(8) -0.0028(6) 0.0126(7) -0.0005(6)
C45 0.0210(8) 0.0258(8) 0.0320(9) -0.0044(7) 0.0146(7) -0.0017(6)
C46 0.0239(8) 0.0301(9) 0.0337(10) -0.0044(8) 0.0092(7) -0.0043(7)
C47 0.0224(9) 0.0449(12) 0.0467(13) 0.0003(10) 0.0125(9) -0.0030(8)
C48 0.0270(10) 0.0510(14) 0.0571(15) -0.0006(11) 0.0233(10) 0.0079(9)
C49 0.0366(11) 0.0440(13) 0.0550(15) -0.0138(11) 0.0241(11) 0.0050(10)
C50 0.0274(9) 0.0342(10) 0.0433(12) -0.0128(9) 0.0155(9) -0.0013(8)
C51 0.0276(9) 0.0288(9) 0.0264(8) -0.0012(7) 0.0134(7) 0.0003(7)
C52 0.0462(12) 0.0353(11) 0.0344(10) -0.0020(8) 0.0238(9) -0.0056(9)
C53 0.0597(15) 0.0500(14) 0.0317(11) 0.0034(10) 0.0236(11) -0.0017(12)
C54 0.0454(13) 0.0656(17) 0.0252(10) 0.0014(10) 0.0087(9) 0.0034(12)
C55 0.0331(11) 0.0677(17) 0.0306(11) -0.0012(11) 0.0057(9) -0.0077(11)
C56 0.0299(10) 0.0467(12) 0.0265(9) 0.0005(8) 0.0098(8) -0.0079(9)
C57 0.0509(14) 0.0318(11) 0.0599(15) 0.0223(10) 0.0351(12) 0.0207(10)
C60 0.0194(7) 0.0210(7) 0.0289(8) 0.0056(6) 0.0118(6) 0.0036(6)
C61 0.0207(8) 0.0298(9) 0.0260(8) 0.0057(7) 0.0118(7) 0.0028(6)
C62 0.0277(10) 0.0310(10) 0.0522(14) 0.0000(9) 0.0094(9) -0.0003(8)
C63 0.0371(12) 0.0441(13) 0.0554(15) -0.0070(11) 0.0084(11) -0.0089(10)
C64 0.0285(11) 0.0693(17) 0.0345(12) -0.0022(11) 0.0069(9) -0.0048(11)
C65 0.0300(10) 0.0703(17) 0.0271(10) 0.0039(10) 0.0083(8) 0.0159(11)
C66 0.0315(10) 0.0457(12) 0.0234(9) 0.0034(8) 0.0107(8) 0.0147(9)
C67 0.0227(8) 0.0274(9) 0.0299(9) 0.0056(7) 0.0135(7) 0.0095(7)
C68 0.0331(10) 0.0394(11) 0.0345(10) 0.0082(9) 0.0171(9) 0.0013(8)
C69 0.0391(12) 0.0591(15) 0.0436(13) 0.0164(11) 0.0256(10) 0.0084(11)
C70 0.0420(13) 0.0731(18) 0.0312(11) 0.0059(11) 0.0179(10) 0.0200(12)
C71 0.0451(13) 0.0610(16) 0.0329(11) -0.0072(11) 0.0117(10) 0.0117(12)
C72 0.0361(11) 0.0370(11) 0.0350(11) -0.0028(9) 0.0150(9) 0.0037(9)
C73 0.0205(7) 0.0179(7) 0.0201(7) -0.0006(6) 0.0091(6) -0.0001(6)
C74 0.0163(7) 0.0263(8) 0.0167(7) -0.0021(6) 0.0025(6) 0.0013(6)
C75 0.0185(7) 0.0255(8) 0.0169(7) 0.0004(6) 0.0011(6) 0.0031(6)
C76 0.0163(7) 0.0165(7) 0.0193(7) -0.0003(5) 0.0052(6) 0.0007(5)
C77 0.0182(7) 0.0219(7) 0.0198(7) 0.0007(6) 0.0070(6) -0.0002(6)
C78 0.0238(8) 0.0240(8) 0.0266(8) -0.0004(6) 0.0114(7) 0.0026(6)
C79 0.0246(8) 0.0212(8) 0.0305(9) 0.0029(7) 0.0112(7) 0.0043(6)
C80 0.0237(8) 0.0213(8) 0.0255(8) 0.0034(6) 0.0094(7) 0.0014(6)
C81 0.0183(7) 0.0202(7) 0.0197(7) 0.0004(6) 0.0061(6) -0.0015(6)
C82 0.0217(7) 0.0246(8) 0.0186(7) 0.0028(6) 0.0082(6) 0.0029(6)
C83 0.0208(8) 0.0398(10) 0.0208(8) -0.0013(7) 0.0069(6) 0.0001(7)
C84 0.0380(11) 0.0492(13) 0.0238(9) 0.0052(9) 0.0057(8) 0.0072(10)
C85 0.0439(14) 0.082(2) 0.0241(10) 0.0044(11) 0.0008(9) 0.0135(13)
C86 0.0399(13) 0.090(2) 0.0255(11) -0.0152(12) 0.0028(9) -0.0009(13)
C87 0.0450(14) 0.0650(17) 0.0375(13) -0.0206(12) 0.0078(11) -0.0040(12)
C88 0.0350(11) 0.0444(12) 0.0310(10) -0.0068(9) 0.0068(9) 0.0017(9)
C89 0.0220(8) 0.0348(10) 0.0219(8) 0.0077(7) 0.0091(6) 0.0028(7)
C90 0.0328(11) 0.0705(17) 0.0279(10) -0.0006(10) 0.0167(9) 0.0019(11)
C91 0.0384(13) 0.110(3) 0.0380(13) 0.0119(14) 0.0253(11) 0.0054(15)
C92 0.0270(11) 0.093(2) 0.0582(16) 0.0343(15) 0.0178(11) 0.0015(12)
C93 0.0268(11) 0.0574(16) 0.0594(16) 0.0158(13) 0.0043(11) -0.0059(10)
C94 0.0244(9) 0.0384(11) 0.0395(11) 0.0030(9) 0.0065(8) 0.0001(8)
C95 0.0354(10) 0.0276(9) 0.0424(12) 0.0079(8) 0.0196(9) 0.0111(8)
C96 0.087(2) 0.0444(16) 0.0616(19) -0.0132(14) -0.0010(17) 0.0333(16)
C97 0.0210(7) 0.0191(7) 0.0189(7) -0.0016(6) 0.0076(6) -0.0031(6)
C98 0.0200(7) 0.0227(8) 0.0192(7) 0.0012(6) 0.0068(6) -0.0015(6)
C99 0.0196(8) 0.0292(9) 0.0218(8) -0.0011(6) 0.0059(6) -0.0046(6)
C100 0.0208(8) 0.0403(10) 0.0198(8) 0.0023(7) 0.0044(6) -0.0011(7)
C101 0.0263(9) 0.0385(10) 0.0245(9) 0.0092(8) 0.0094(7) 0.0002(8)
C102 0.0281(9) 0.0287(9) 0.0318(9) 0.0053(7) 0.0127(8) -0.0045(7)
C103 0.0243(8) 0.0256(8) 0.0243(8) 0.0004(7) 0.0072(7) -0.0046(7)
C104 0.0217(7) 0.0208(7) 0.0193(7) 0.0005(6) 0.0074(6) -0.0015(6)
C105 0.0276(9) 0.0262(8) 0.0238(8) -0.0001(7) 0.0102(7) 0.0014(7)
C106 0.0251(8) 0.0300(9) 0.0302(9) 0.0023(7) 0.0114(7) 0.0038(7)
C107 0.0209(8) 0.0381(11) 0.0335(10) 0.0028(8) 0.0085(7) -0.0025(7)
C108 0.0239(9) 0.0446(12) 0.0264(9) -0.0043(8) 0.0065(7) -0.0090(8)
C109 0.0240(8) 0.0320(9) 0.0242(8) -0.0060(7) 0.0110(7) -0.0059(7)
C110 0.0248(8) 0.0190(7) 0.0206(7) -0.0004(6) 0.0073(6) 0.0008(6)
C111 0.0275(8) 0.0212(8) 0.0252(8) -0.0015(6) 0.0120(7) -0.0002(6)
C115 0.0274(9) 0.0212(8) 0.0275(9) -0.0012(6) 0.0113(7) -0.0012(6)
C119 0.0283(9) 0.0233(8) 0.0235(8) -0.0021(6) 0.0124(7) -0.0006(7)
C120 0.0276(9) 0.0276(9) 0.0250(8) -0.0047(7) 0.0119(7) -0.0041(7)
C121 0.0316(10) 0.0315(10) 0.0295(9) -0.0002(8) 0.0102(8) -0.0054(8)
C122 0.0427(12) 0.0501(14) 0.0295(10) 0.0044(9) 0.0127(9) -0.0092(10)
C123 0.0431(13) 0.0751(18) 0.0305(11) -0.0064(11) 0.0209(10) -0.0095(12)
C124 0.0465(14) 0.0611(16) 0.0394(12) -0.0100(11) 0.0257(11) 0.0058(12)
C125 0.0392(11) 0.0396(11) 0.0321(10) -0.0031(9) 0.0164(9) 0.0073(9)
C126 0.0316(9) 0.0296(9) 0.0227(8) -0.0024(7) 0.0137(7) -0.0001(7)
C127 0.0365(11) 0.0453(12) 0.0281(10) 0.0013(9) 0.0114(8) -0.0110(9)
C128 0.0342(11) 0.0694(17) 0.0263(10) -0.0017(10) 0.0087(9) -0.0132(11)
C129 0.0378(12) 0.0690(18) 0.0343(12) 0.0006(11) 0.0056(10) 0.0070(12)
C130 0.0553(16) 0.0510(16) 0.0474(15) 0.0102(12) 0.0006(12) 0.0108(13)
C131 0.0457(13) 0.0338(11) 0.0411(12) 0.0031(9) 0.0055(10) 0.0002(10)
C137 0.0278(9) 0.0221(8) 0.0291(9) 0.0014(7) 0.0139(7) -0.0004(7)
C138 0.0265(8) 0.0237(8) 0.0305(9) 0.0012(7) 0.0138(7) -0.0001(7)
C139 0.0343(10) 0.0275(9) 0.0444(12) 0.0076(8) 0.0191(9) 0.0027(8)
C140 0.0477(13) 0.0325(11) 0.0550(14) 0.0031(10) 0.0325(12) -0.0044(9)
C141 0.0364(11) 0.0443(13) 0.0524(14) -0.0078(11) 0.0249(11) -0.0108(10)
C142 0.0317(11) 0.0469(13) 0.0406(12) -0.0011(10) 0.0087(9) -0.0044(9)
C143 0.0330(10) 0.0348(11) 0.0325(10) 0.0049(8) 0.0077(8) -0.0012(8)
C144 0.0313(9) 0.0302(9) 0.0289(9) 0.0025(7) 0.0137(8) 0.0000(7)
C145 0.0408(12) 0.0419(12) 0.0305(10) -0.0003(9) 0.0169(9) 0.0034(9)
C146 0.0573(15) 0.0580(16) 0.0283(11) -0.0046(10) 0.0164(10) -0.0008(12)
C147 0.0541(16) 0.077(2) 0.0300(12) 0.0040(12) 0.0081(11) 0.0031(14)
C148 0.0481(15) 0.076(2) 0.0376(13) 0.0086(13) 0.0089(11) 0.0185(14)
C149 0.0386(12) 0.0526(14) 0.0323(11) 0.0027(10) 0.0128(9) 0.0127(10)
C112 0.0253(10) 0.0202(9) 0.0276(10) -0.0042(7) 0.0101(8) 0.0029(8)
C113 0.0228(9) 0.0196(8) 0.0312(10) -0.0031(8) 0.0061(8) 0.0016(7)
C114 0.0227(10) 0.0210(9) 0.0338(11) -0.0005(8) 0.0086(9) -0.0016(8)
C133 0.0291(11) 0.0225(10) 0.0500(14) -0.0108(9) 0.0113(10) 0.0000(8)
C134 0.0387(13) 0.0318(12) 0.0490(15) -0.0084(11) 0.0105(11) -0.0080(10)
C58 0.048(2) 0.0260(16) 0.100(4) 0.029(2) 0.030(2) 0.0044(15)
Cu3 0.01592(9) 0.01904(9) 0.01929(9) 0.00005(7) 0.00264(7) 0.00040(7)
Cu4 0.01580(9) 0.02021(10) 0.02115(10) -0.00185(7) 0.00228(7) 0.00100(7)
N5 0.0162(6) 0.0168(6) 0.0159(6) 0.0010(5) 0.0031(5) 0.0015(5)
N6 0.0183(6) 0.0157(6) 0.0211(6) 0.0007(5) 0.0051(5) 0.0006(5)
N7 0.0159(6) 0.0192(6) 0.0212(6) -0.0020(5) 0.0030(5) 0.0000(5)
N8 0.0178(6) 0.0197(6) 0.0199(6) -0.0014(5) 0.0046(5) -0.0006(5)
C150 0.0168(7) 0.0171(7) 0.0160(6) 0.0029(5) 0.0037(5) 0.0007(5)
C151 0.0195(7) 0.0225(8) 0.0185(7) 0.0006(6) 0.0026(6) 0.0022(6)
C152 0.0193(7) 0.0225(8) 0.0203(7) 0.0025(6) 0.0038(6) 0.0018(6)
C153 0.0163(7) 0.0161(7) 0.0180(7) 0.0009(5) 0.0043(5) 0.0016(5)
C154 0.0214(7) 0.0215(7) 0.0169(7) 0.0014(6) 0.0069(6) 0.0009(6)
C155 0.0229(8) 0.0240(8) 0.0223(8) 0.0007(6) 0.0109(6) 0.0041(6)
C156 0.0236(8) 0.0208(8) 0.0280(8) 0.0032(6) 0.0119(7) 0.0052(6)
C157 0.0233(8) 0.0193(7) 0.0232(8) 0.0030(6) 0.0104(6) 0.0025(6)
C158 0.0172(7) 0.0184(7) 0.0193(7) 0.0010(5) 0.0060(6) 0.0014(5)
C159 0.0236(8) 0.0232(8) 0.0183(7) 0.0037(6) 0.0074(6) 0.0020(6)
C160 0.0225(8) 0.0301(9) 0.0188(7) 0.0024(6) 0.0075(6) 0.0052(7)
C161 0.0382(11) 0.0378(11) 0.0288(10) 0.0101(8) 0.0012(8) 0.0023(9)
C162 0.0418(13) 0.0534(15) 0.0307(11) 0.0137(10) -0.0016(9) 0.0085(11)
C163 0.0281(10) 0.0704(17) 0.0276(10) 0.0074(11) 0.0008(8) 0.0020(10)
C164 0.0402(13) 0.0593(16) 0.0381(13) 0.0068(11) -0.0033(10) -0.0140(12)
C165 0.0377(11) 0.0398(12) 0.0315(11) 0.0086(9) -0.0018(9) -0.0065(9)
C166 0.0242(8) 0.0326(9) 0.0195(8) 0.0091(7) 0.0070(6) 0.0023(7)
C167 0.0283(9) 0.0429(12) 0.0277(9) 0.0064(8) 0.0054(8) -0.0036(8)
C168 0.0257(10) 0.0681(17) 0.0343(11) 0.0136(11) 0.0037(8) -0.0084(10)
C169 0.0256(10) 0.088(2) 0.0304(11) 0.0143(12) 0.0113(9) 0.0000(11)
C170 0.0327(11) 0.0714(17) 0.0280(10) 0.0039(10) 0.0158(9) 0.0096(11)
C171 0.0275(9) 0.0450(12) 0.0246(9) 0.0006(8) 0.0120(7) 0.0007(8)
C172 0.0395(11) 0.0241(9) 0.0412(11) 0.0081(8) 0.0242(9) 0.0130(8)
C173 0.116(3) 0.0347(13) 0.0575(17) 0.0035(12) 0.0441(19) 0.0302(16)
C174 0.0196(7) 0.0180(7) 0.0186(7) 0.0007(5) 0.0074(6) 0.0003(6)
C175 0.0197(7) 0.0225(8) 0.0237(8) 0.0055(6) 0.0079(6) 0.0001(6)
C176 0.0245(8) 0.0321(10) 0.0265(9) -0.0002(7) 0.0052(7) -0.0021(7)
C177 0.0289(10) 0.0451(12) 0.0323(10) 0.0029(9) 0.0014(8) -0.0079(9)
C178 0.0198(9) 0.0470(13) 0.0450(12) 0.0141(10) 0.0037(8) -0.0005(8)
C179 0.0235(9) 0.0407(11) 0.0443(12) 0.0110(9) 0.0146(8) 0.0068(8)
C180 0.0226(8) 0.0298(9) 0.0312(9) 0.0046(7) 0.0117(7) 0.0043(7)
C181 0.0198(7) 0.0192(7) 0.0209(7) 0.0003(6) 0.0095(6) 0.0017(6)
C182 0.0224(8) 0.0216(8) 0.0232(8) 0.0008(6) 0.0092(6) 0.0003(6)
C183 0.0293(9) 0.0249(8) 0.0323(9) 0.0073(7) 0.0157(8) 0.0026(7)
C184 0.0294(9) 0.0377(10) 0.0231(8) 0.0087(7) 0.0118(7) 0.0086(8)
C185 0.0274(9) 0.0395(10) 0.0197(8) 0.0010(7) 0.0071(7) 0.0064(8)
C186 0.0218(8) 0.0274(8) 0.0221(8) -0.0014(6) 0.0065(6) 0.0000(6)
C187 0.0187(7) 0.0157(7) 0.0227(8) 0.0005(6) 0.0061(6) -0.0003(5)
C188 0.0187(7) 0.0192(7) 0.0293(9) 0.0030(6) 0.0085(6) 0.0006(6)
C189 0.0212(8) 0.0213(8) 0.0406(10) -0.0020(7) 0.0146(8) -0.0046(6)
C190 0.0217(8) 0.0201(8) 0.0378(10) -0.0045(7) 0.0106(7) -0.0026(6)
C191 0.0254(8) 0.0220(8) 0.0349(10) -0.0053(7) 0.0160(7) -0.0038(6)
C192 0.0191(7) 0.0192(7) 0.0274(8) -0.0013(6) 0.0083(6) -0.0028(6)
C193 0.0221(8) 0.0237(8) 0.0300(9) 0.0044(7) 0.0118(7) 0.0019(6)
C194 0.0280(9) 0.0300(9) 0.0321(10) 0.0082(8) 0.0106(8) -0.0035(7)
C195 0.0336(11) 0.0505(14) 0.0405(12) 0.0189(10) 0.0115(9) 0.0047(10)
C196 0.0378(13) 0.0700(19) 0.0509(15) 0.0296(14) 0.0030(11) 0.0006(12)
C197 0.0640(18) 0.069(2) 0.0370(13) 0.0177(13) -0.0052(12) -0.0143(15)
C198 0.083(2) 0.0527(16) 0.0339(13) 0.0017(11) 0.0143(13) -0.0129(15)
C199 0.0540(14) 0.0395(12) 0.0337(11) 0.0030(9) 0.0174(10) -0.0009(10)
C200 0.0247(8) 0.0294(9) 0.0335(10) 0.0034(7) 0.0143(7) 0.0004(7)
C201 0.0264(9) 0.0342(11) 0.0554(14) 0.0118(10) 0.0161(9) 0.0001(8)
C202 0.0377(12) 0.0384(12) 0.0596(16) 0.0090(11) 0.0226(11) -0.0067(9)
C203 0.0303(10) 0.0538(14) 0.0446(13) 0.0000(11) 0.0165(10) -0.0121(10)
C204 0.0242(9) 0.0569(15) 0.0415(12) 0.0077(11) 0.0103(9) -0.0004(9)
C205 0.0258(9) 0.0401(11) 0.0350(10) 0.0072(9) 0.0125(8) 0.0010(8)
C206 0.0278(9) 0.0270(9) 0.0572(14) -0.0163(9) 0.0192(9) -0.0098(8)
C209 0.0231(8) 0.0245(8) 0.0254(8) -0.0036(6) 0.0105(7) -0.0072(6)
C210 0.0353(10) 0.0434(12) 0.0265(9) -0.0050(8) 0.0123(8) -0.0231(9)
C211 0.083(2) 0.0432(14) 0.0304(11) 0.0010(10) 0.0051(12) -0.0279(14)
C212 0.136(4) 0.085(2) 0.0295(14) 0.0081(15) 0.0087(18) -0.067(2)
C213 0.112(3) 0.167(4) 0.0320(15) -0.019(2) 0.0301(18) -0.101(3)
C214 0.0567(18) 0.182(4) 0.0452(16) -0.044(2) 0.0352(15) -0.067(2)
C215 0.0324(11) 0.098(2) 0.0377(12) -0.0219(13) 0.0217(10) -0.0231(13)
C216 0.0235(8) 0.0305(9) 0.0259(8) -0.0043(7) 0.0136(7) -0.0035(7)
C217 0.0317(10) 0.0365(10) 0.0285(9) -0.0030(8) 0.0115(8) -0.0120(8)
C218 0.0301(10) 0.0569(14) 0.0253(9) -0.0027(9) 0.0103(8) -0.0131(9)
C219 0.0274(10) 0.0678(17) 0.0351(12) -0.0006(11) 0.0079(9) 0.0052(10)
C220 0.0392(13) 0.0434(14) 0.0665(18) -0.0044(13) 0.0006(12) 0.0103(11)
C221 0.0306(10) 0.0313(10) 0.0515(14) -0.0080(10) 0.0013(10) 0.0021(8)
C222 0.0172(7) 0.0183(7) 0.0222(7) -0.0018(6) 0.0063(6) 0.0006(5)
C223 0.0168(7) 0.0267(8) 0.0205(7) -0.0026(6) 0.0030(6) -0.0018(6)
C224 0.0153(7) 0.0255(8) 0.0203(7) 0.0017(6) 0.0017(6) -0.0003(6)
C225 0.0179(7) 0.0192(7) 0.0218(7) 0.0002(6) 0.0062(6) 0.0007(6)
C226 0.0191(7) 0.0207(7) 0.0265(8) -0.0011(6) 0.0090(6) -0.0002(6)
C227 0.0224(8) 0.0245(8) 0.0363(10) 0.0030(7) 0.0132(7) 0.0044(7)
C228 0.0267(9) 0.0264(9) 0.0398(11) 0.0088(8) 0.0149(8) 0.0062(7)
C229 0.0235(8) 0.0282(9) 0.0335(10) 0.0053(7) 0.0136(7) 0.0020(7)
C230 0.0195(7) 0.0228(8) 0.0266(8) -0.0001(6) 0.0097(6) 0.0015(6)
C231 0.0207(8) 0.0234(8) 0.0268(8) -0.0028(6) 0.0100(7) 0.0001(6)
C232 0.0258(9) 0.0350(10) 0.0293(9) -0.0064(8) 0.0096(7) 0.0019(7)
C233 0.0287(10) 0.0586(15) 0.0388(12) -0.0177(11) 0.0122(9) -0.0065(10)
C234 0.0307(12) 0.086(2) 0.0457(14) -0.0297(14) 0.0051(10) -0.0034(12)
C235 0.0525(16) 0.093(2) 0.0306(12) -0.0175(14) 0.0006(11) 0.0142(15)
C236 0.0686(19) 0.0679(19) 0.0322(12) -0.0009(12) 0.0115(12) 0.0060(15)
C237 0.0503(14) 0.0485(14) 0.0325(11) 0.0032(10) 0.0137(10) 0.0023(11)
C238 0.0212(8) 0.0246(8) 0.0284(9) -0.0020(7) 0.0117(7) -0.0021(6)
C239 0.0283(9) 0.0264(9) 0.0390(11) -0.0061(8) 0.0164(8) -0.0017(7)
C240 0.0361(11) 0.0305(10) 0.0441(12) -0.0022(9) 0.0232(9) 0.0049(8)
C241 0.0301(10) 0.0437(12) 0.0436(12) 0.0061(9) 0.0209(9) 0.0089(9)
C242 0.0217(9) 0.0452(12) 0.0406(11) -0.0004(9) 0.0130(8) -0.0008(8)
C243 0.0234(8) 0.0321(10) 0.0312(9) -0.0028(8) 0.0100(7) -0.0020(7)
C244 0.0453(13) 0.0401(12) 0.0676(17) 0.0299(12) 0.0356(13) 0.0211(10)
C245 0.0670(19) 0.0274(11) 0.124(3) 0.0182(14) 0.064(2) 0.0090(11)
C246 0.0192(7) 0.0266(8) 0.0249(8) 0.0005(7) 0.0079(6) 0.0028(6)
C247 0.0209(8) 0.0335(9) 0.0242(8) 0.0010(7) 0.0084(7) 0.0077(7)
C248 0.0339(11) 0.0387(11) 0.0296(10) -0.0019(8) 0.0066(8) 0.0024(9)
C249 0.0506(14) 0.0563(16) 0.0305(11) -0.0075(10) 0.0078(10) 0.0023(12)
C250 0.0476(14) 0.0759(19) 0.0280(11) -0.0043(11) 0.0148(10) 0.0130(13)
C251 0.0293(10) 0.0775(18) 0.0344(11) 0.0027(11) 0.0187(9) 0.0066(11)
C252 0.0218(9) 0.0532(13) 0.0295(10) -0.0002(9) 0.0114(8) 0.0026(8)
C253 0.0184(7) 0.0369(10) 0.0222(8) 0.0008(7) 0.0092(6) 0.0010(7)
C254 0.0311(10) 0.0362(11) 0.0311(10) 0.0032(8) 0.0069(8) -0.0024(8)
C255 0.0428(13) 0.0501(14) 0.0341(11) -0.0052(10) 0.0114(10) -0.0160(11)
C256 0.0265(10) 0.0756(17) 0.0235(9) -0.0027(10) 0.0085(8) -0.0089(10)
C257 0.0226(9) 0.0718(16) 0.0270(10) 0.0027(10) 0.0080(8) 0.0135(10)
C258 0.0228(9) 0.0457(12) 0.0283(9) 0.0014(8) 0.0092(7) 0.0099(8)
C259 0.0152(7) 0.0197(7) 0.0260(8) -0.0001(6) 0.0063(6) -0.0008(5)
C260 0.0194(7) 0.0199(7) 0.0256(8) -0.0016(6) 0.0086(6) 0.0004(6)
C261 0.0260(8) 0.0228(8) 0.0296(9) -0.0039(7) 0.0118(7) -0.0017(7)
C262 0.0254(8) 0.0232(8) 0.0292(9) 0.0001(7) 0.0106(7) -0.0022(6)
C263 0.0246(8) 0.0247(8) 0.0287(9) 0.0011(7) 0.0112(7) -0.0022(7)
C264 0.0193(7) 0.0234(8) 0.0256(8) -0.0008(6) 0.0079(6) 0.0004(6)
C265 0.0202(8) 0.0221(8) 0.0293(9) -0.0021(6) 0.0109(7) 0.0000(6)
C266 0.0178(7) 0.0237(8) 0.0261(8) -0.0011(6) 0.0089(6) -0.0010(6)
C267 0.0190(8) 0.0285(9) 0.0322(9) 0.0017(7) 0.0066(7) 0.0032(7)
C268 0.0215(8) 0.0412(11) 0.0269(9) 0.0023(8) 0.0034(7) -0.0009(8)
C269 0.0257(9) 0.0401(11) 0.0286(9) -0.0071(8) 0.0110(7) -0.0064(8)
C270 0.0288(9) 0.0251(8) 0.0328(9) -0.0039(7) 0.0168(8) -0.0014(7)
C271 0.0243(8) 0.0235(8) 0.0268(8) 0.0013(6) 0.0113(7) 0.0026(6)
C272 0.0213(8) 0.0284(9) 0.0282(9) -0.0055(7) 0.0110(7) -0.0004(7)
C273 0.0242(9) 0.0377(11) 0.0311(10) -0.0014(8) 0.0107(7) 0.0010(8)
C274 0.0246(9) 0.0513(13) 0.0322(10) -0.0041(9) 0.0073(8) 0.0039(9)
C275 0.0193(9) 0.0518(13) 0.0451(12) -0.0143(10) 0.0093(8) -0.0022(8)
C276 0.0239(9) 0.0431(12) 0.0458(12) -0.0108(10) 0.0171(9) -0.0083(8)
C277 0.0250(9) 0.0320(10) 0.0354(10) -0.0053(8) 0.0143(8) -0.0039(7)
C278 0.0343(10) 0.0264(9) 0.0341(10) 0.0004(8) 0.0116(8) -0.0064(8)
C279 0.0379(11) 0.0345(11) 0.0362(11) -0.0061(9) 0.0156(9) -0.0078(9)
C280 0.0231(8) 0.0264(8) 0.0238(8) -0.0012(7) 0.0077(7) -0.0002(6)
C281 0.0218(8) 0.0379(10) 0.0257(9) 0.0024(7) 0.0088(7) -0.0017(7)
C282 0.0484(14) 0.0451(14) 0.0392(13) -0.0044(10) -0.0021(11) 0.0123(11)
C283 0.0459(15) 0.0665(19) 0.0504(16) -0.0028(14) -0.0086(12) 0.0235(14)
C284 0.0351(12) 0.082(2) 0.0319(12) -0.0007(12) 0.0024(10) 0.0054(12)
C285 0.0416(14) 0.0681(18) 0.0364(13) -0.0126(12) -0.0003(10) -0.0060(12)
C286 0.0417(13) 0.0490(14) 0.0335(11) -0.0078(10) 0.0010(9) 0.0025(11)
C287 0.0231(8) 0.0373(10) 0.0279(9) -0.0106(8) 0.0083(7) -0.0019(7)
C288 0.0308(10) 0.0619(15) 0.0314(11) -0.0033(10) 0.0155(9) -0.0054(10)
C289 0.0365(12) 0.092(2) 0.0391(13) -0.0125(13) 0.0214(10) -0.0176(13)
C290 0.0322(12) 0.096(2) 0.0453(14) -0.0299(14) 0.0174(11) -0.0103(13)
C291 0.0266(11) 0.0665(18) 0.0538(15) -0.0246(13) 0.0036(10) 0.0047(11)
C292 0.0292(10) 0.0429(12) 0.0404(12) -0.0126(10) 0.0044(9) 0.0017(9)
C208 0.036(4) 0.035(4) 0.130(12) -0.038(6) 0.030(6) -0.008(3)
C207 0.034(2) 0.032(3) 0.089(5) -0.032(3) 0.018(3) -0.002(2)

loop_
_atom_type_symbol
_atom_type_description
_atom_type_scat_dispersion_real
_atom_type_scat_dispersion_imag
_atom_type_scat_source
C C 0.0033 0.0016 'International Tables Vol C Tables 4.2.6.8 and 6.1.1.4'
H H 0.0000 0.0000 'International Tables Vol C Tables 4.2.6.8 and 6.1.1.4'
Cu Cu 0.3201 1.2651 'International Tables Vol C Tables 4.2.6.8 and 6.1.1.4'
N N 0.0061 0.0033 'International Tables Vol C Tables 4.2.6.8 and 6.1.1.4'

loop_
_exptl_crystal_face_index_h
_exptl_crystal_face_index_k
_exptl_crystal_face_index_l
_exptl_crystal_face_perp_dist
1.00 1.00 0.00 0.1000
-1.00 1.00 1.00 0.1170
1.00 -1.00 -1.00 0.0770
-1.00 -1.00 -1.00 0.1410
1.00 1.00 1.00 0.0970
0.00 0.00 1.00 0.0600
0.00 0.00 -1.00 0.0990
-1.00 -1.00 1.00 0.0930
-1.00 0.00 0.00 0.1670
0.00 -1.00 0.00 0.0210
0.00 1.00 0.00 0.0650
-6.00 -3.00 7.00 0.0930
6.00 3.00 -8.00 0.0980
-6.00 1.00 8.00 0.0890
1.00 5.00 8.00 0.0680
5.00 0.00 1.00 0.1190

loop_
_geom_angle_atom_site_label_1
_geom_angle_atom_site_label_2
_geom_angle_atom_site_label_3
_geom_angle
_geom_angle_site_symmetry_1
_geom_angle_site_symmetry_3
_geom_angle_publ_flag
H Cu1 HA 92.3(12) . . ?
C1 Cu1 H 132.0(9) . . ?
C1 Cu1 HA 135.7(8) . . ?
H Cu2 HA 90.0(12) . . ?
C73 Cu2 H 138.4(8) . . ?
C73 Cu2 HA 131.6(8) . . ?
C1 N1 C3 112.14(14) . . ?
C1 N1 C38 121.50(14) . . ?
C3 N1 C38 126.08(14) . . ?
C1 N2 C2 111.71(14) . . ?
C1 N2 C4 121.54(13) . . ?
C2 N2 C4 126.10(14) . . ?
C73 N3 C75 112.37(14) . . ?
C73 N3 C110 122.67(14) . . ?
C75 N3 C110 124.80(14) . . ?
C73 N4 C74 112.04(14) . . ?
C73 N4 C76 121.64(13) . . ?
C74 N4 C76 125.71(14) . . ?
N1 C1 Cu1 128.88(12) . . ?
N1 C1 N2 102.97(13) . . ?
N2 C1 Cu1 128.12(12) . . ?
N2 C2 H2 126.6 . . ?
C3 C2 N2 106.89(15) . . ?
C3 C2 H2 126.6 . . ?
N1 C3 H3 126.9 . . ?
C2 C3 N1 106.28(15) . . ?
C2 C3 H3 126.9 . . ?
C5 C4 N2 119.54(14) . . ?
C9 C4 N2 118.29(15) . . ?
C9 C4 C5 122.03(15) . . ?
C4 C5 C10 120.10(15) . . ?
C6 C5 C4 117.76(15) . . ?
C6 C5 C10 122.14(15) . . ?
C5 C6 H6 119.0 . . ?
C5 C6 C7 121.92(16) . . ?
C7 C6 H6 119.0 . . ?
C6 C7 C8 118.59(16) . . ?
C6 C7 C23 119.76(16) . . ?
C8 C7 C23 121.61(16) . . ?
C7 C8 H8 119.2 . . ?
C9 C8 C7 121.56(16) . . ?
C9 C8 H8 119.2 . . ?
C4 C9 C25 120.72(15) . . ?
C8 C9 C4 118.02(15) . . ?
C8 C9 C25 121.26(15) . . ?
C5 C10 H10 106.6 . . ?
C5 C10 C11 113.02(14) . . ?
C11 C10 H10 106.6 . . ?
C17 C10 C5 113.81(14) . . ?
C17 C10 H10 106.6 . . ?
C17 C10 C11 109.58(14) . . ?
C12 C11 C10 123.67(16) . . ?
C12 C11 C16 118.70(17) . . ?
C16 C11 C10 117.52(16) . . ?
C11 C12 H12 119.8 . . ?
C11 C12 C13 120.31(19) . . ?
C13 C12 H12 119.8 . . ?
C12 C13 H13 119.8 . . ?
C14 C13 C12 120.5(2) . . ?
C14 C13 H13 119.8 . . ?
C13 C14 H14 120.1 . . ?
C13 C14 C15 119.77(19) . . ?
C15 C14 H14 120.1 . . ?
C14 C15 H15 120.0 . . ?
C14 C15 C16 120.0(2) . . ?
C16 C15 H15 120.0 . . ?
C11 C16 H16 119.6 . . ?
C15 C16 C11 120.73(19) . . ?
C15 C16 H16 119.6 . . ?
C18 C17 C10 119.82(17) . . ?
C18 C17 C22 118.79(17) . . ?
C22 C17 C10 121.35(16) . . ?
C17 C18 H18 119.9 . . ?
C17 C18 C19 120.22(19) . . ?
C19 C18 H18 119.9 . . ?
C18 C19 H19 119.9 . . ?
C20 C19 C18 120.3(2) . . ?
C20 C19 H19 119.9 . . ?
C19 C20 H20 120.0 . . ?
C21 C20 C19 120.0(2) . . ?
C21 C20 H20 120.0 . . ?
C20 C21 H21 120.0 . . ?
C20 C21 C22 120.1(2) . . ?
C22 C21 H21 120.0 . . ?
C17 C22 H22 119.7 . . ?
C21 C22 C17 120.60(19) . . ?
C21 C22 H22 119.7 . . ?
C7 C23 H23A 108.6 . . ?
C7 C23 H23B 108.6 . . ?
H23A C23 H23B 107.5 . . ?
C24 C23 C7 114.84(18) . . ?
C24 C23 H23A 108.6 . . ?
C24 C23 H23B 108.6 . . ?
C23 C24 H24A 109.5 . . ?
C23 C24 H24B 109.5 . . ?
C23 C24 H24C 109.5 . . ?
H24A C24 H24B 109.5 . . ?
H24A C24 H24C 109.5 . . ?
H24B C24 H24C 109.5 . . ?
C9 C25 H25 105.7 . . ?
C9 C25 C26 112.61(14) . . ?
C26 C25 H25 105.7 . . ?
C32 C25 C9 113.03(15) . . ?
C32 C25 H25 105.7 . . ?
C32 C25 C26 113.34(15) . . ?
C27 C26 C25 118.10(18) . . ?
C31 C26 C25 123.8(2) . . ?
C31 C26 C27 118.0(2) . . ?
C26 C27 H27 119.6 . . ?
C28 C27 C26 120.9(2) . . ?
C28 C27 H27 119.6 . . ?
C27 C28 H28 120.0 . . ?
C29 C28 C27 119.9(3) . . ?
C29 C28 H28 120.0 . . ?
C28 C29 H29 119.9 . . ?
C30 C29 C28 120.2(2) . . ?
C30 C29 H29 119.9 . . ?
C29 C30 H30 120.0 . . ?
C29 C30 C31 119.9(3) . . ?
C31 C30 H30 120.0 . . ?
C26 C31 C30 120.8(3) . . ?
C26 C31 H31 119.6 . . ?
C30 C31 H31 119.6 . . ?
C33 C32 C25 123.20(18) . . ?
C33 C32 C37 118.7(2) . . ?
C37 C32 C25 118.06(19) . . ?
C32 C33 H33 119.8 . . ?
C32 C33 C34 120.4(2) . . ?
C34 C33 H33 119.8 . . ?
C33 C34 H34 119.6 . . ?
C35 C34 C33 120.7(3) . . ?
C35 C34 H34 119.6 . . ?
C34 C35 H35 120.2 . . ?
C34 C35 C36 119.6(2) . . ?
C36 C35 H35 120.2 . . ?
C35 C36 H36 120.0 . . ?
C35 C36 C37 120.0(2) . . ?
C37 C36 H36 120.0 . . ?
C32 C37 C36 120.6(2) . . ?
C32 C37 H37 119.7 . . ?
C36 C37 H37 119.7 . . ?
C39 C38 N1 119.16(15) . . ?
C43 C38 N1 118.99(14) . . ?
C43 C38 C39 121.84(15) . . ?
C38 C39 C44 119.79(15) . . ?
C40 C39 C38 117.68(16) . . ?
C40 C39 C44 122.28(15) . . ?
C39 C40 H40 119.0 . . ?
C39 C40 C41 122.04(16) . . ?
C41 C40 H40 119.0 . . ?
C40 C41 C57 120.24(17) . . ?
C42 C41 C40 118.41(17) . . ?
C42 C41 C57 121.34(18) . . ?
C41 C42 H42 119.1 . . ?
C41 C42 C43 121.80(17) . . ?
C43 C42 H42 119.1 . . ?
C38 C43 C60 121.26(15) . . ?
C42 C43 C38 117.97(15) . . ?
C42 C43 C60 120.66(15) . . ?
C39 C44 H44 106.9 . . ?
C39 C44 C51 110.64(15) . . ?
C45 C44 C39 113.56(15) . . ?
C45 C44 H44 106.9 . . ?
C45 C44 C51 111.53(15) . . ?
C51 C44 H44 106.9 . . ?
C46 C45 C44 119.55(17) . . ?
C46 C45 C50 118.38(18) . . ?
C50 C45 C44 122.07(17) . . ?
C45 C46 H46 119.6 . . ?
C45 C46 C47 120.71(19) . . ?
C47 C46 H46 119.6 . . ?
C46 C47 H47 119.8 . . ?
C48 C47 C46 120.3(2) . . ?
C48 C47 H47 119.8 . . ?
C47 C48 H48 120.0 . . ?
C47 C48 C49 119.9(2) . . ?
C49 C48 H48 120.0 . . ?
C48 C49 H49 120.0 . . ?
C48 C49 C50 119.9(2) . . ?
C50 C49 H49 120.0 . . ?
C45 C50 H50 119.6 . . ?
C49 C50 C45 120.7(2) . . ?
C49 C50 H50 119.6 . . ?
C52 C51 C44 118.42(18) . . ?
C56 C51 C44 122.85(17) . . ?
C56 C51 C52 118.71(19) . . ?
C51 C52 H52 119.9 . . ?
C53 C52 C51 120.1(2) . . ?
C53 C52 H52 119.9 . . ?
C52 C53 H53 119.7 . . ?
C54 C53 C52 120.7(2) . . ?
C54 C53 H53 119.7 . . ?
C53 C54 H54 120.4 . . ?
C53 C54 C55 119.2(2) . . ?
C55 C54 H54 120.4 . . ?
C54 C55 H55 119.6 . . ?
C54 C55 C56 120.9(2) . . ?
C56 C55 H55 119.6 . . ?
C51 C56 C55 120.4(2) . . ?
C51 C56 H56 119.8 . . ?
C55 C56 H56 119.8 . . ?
C41 C57 H57A 110.5 . . ?
C41 C57 H57B 110.5 . . ?
C41 C57 H57C 107.8 . . ?
C41 C57 H57D 107.8 . . ?
C41 C57 C59 106.0(6) . . ?
H57A C57 H57B 108.7 . . ?
H57C C57 H57D 107.2 . . ?
C59 C57 H57A 110.5 . . ?
C59 C57 H57B 110.5 . . ?
C58 C57 C41 117.9(2) . . ?
C58 C57 H57C 107.8 . . ?
C58 C57 H57D 107.8 . . ?
C43 C60 H60 106.7 . . ?
C43 C60 C61 111.44(15) . . ?
C61 C60 H60 106.7 . . ?
C67 C60 C43 112.24(14) . . ?
C67 C60 H60 106.7 . . ?
C67 C60 C61 112.72(15) . . ?
C62 C61 C60 123.06(17) . . ?
C62 C61 C66 118.34(19) . . ?
C66 C61 C60 118.55(18) . . ?
C61 C62 H62 119.6 . . ?
C61 C62 C63 120.8(2) . . ?
C63 C62 H62 119.6 . . ?
C62 C63 H63 119.8 . . ?
C64 C63 C62 120.3(2) . . ?
C64 C63 H63 119.8 . . ?
C63 C64 H64 120.2 . . ?
C65 C64 C63 119.6(2) . . ?
C65 C64 H64 120.2 . . ?
C64 C65 H65 119.6 . . ?
C64 C65 C66 120.7(2) . . ?
C66 C65 H65 119.6 . . ?
C61 C66 C65 120.2(2) . . ?
C61 C66 H66 119.9 . . ?
C65 C66 H66 119.9 . . ?
C68 C67 C60 123.01(19) . . ?
C68 C67 C72 118.20(19) . . ?
C72 C67 C60 118.79(18) . . ?
C67 C68 H68 120.0 . . ?
C67 C68 C69 120.1(2) . . ?
C69 C68 H68 120.0 . . ?
C68 C69 H69 119.6 . . ?
C70 C69 C68 120.7(2) . . ?
C70 C69 H69 119.6 . . ?
C69 C70 H70 120.3 . . ?
C71 C70 C69 119.4(2) . . ?
C71 C70 H70 120.3 . . ?
C70 C71 H71 119.9 . . ?
C70 C71 C72 120.2(3) . . ?
C72 C71 H71 119.9 . . ?
C67 C72 H72 119.3 . . ?
C71 C72 C67 121.3(2) . . ?
C71 C72 H72 119.3 . . ?
N3 C73 Cu2 129.84(12) . . ?
N3 C73 N4 102.84(14) . . ?
N4 C73 Cu2 127.29(12) . . ?
N4 C74 H74 126.8 . . ?
C75 C74 N4 106.31(15) . . ?
C75 C74 H74 126.8 . . ?
N3 C75 H75 126.8 . . ?
C74 C75 N3 106.45(15) . . ?
C74 C75 H75 126.8 . . ?
C77 C76 N4 118.51(14) . . ?
C77 C76 C81 122.26(15) . . ?
C81 C76 N4 119.15(14) . . ?
C76 C77 C82 120.75(15) . . ?
C78 C77 C76 117.66(16) . . ?
C78 C77 C82 121.59(15) . . ?
C77 C78 H78 119.2 . . ?
C77 C78 C79 121.61(16) . . ?
C79 C78 H78 119.2 . . ?
C78 C79 C95 121.30(17) . . ?
C80 C79 C78 118.97(16) . . ?
C80 C79 C95 119.68(17) . . ?
C79 C80 H80 119.1 . . ?
C79 C80 C81 121.88(17) . . ?
C81 C80 H80 119.1 . . ?
C76 C81 C97 120.18(15) . . ?
C80 C81 C76 117.50(15) . . ?
C80 C81 C97 122.31(15) . . ?
C77 C82 H82 105.9 . . ?
C77 C82 C83 113.07(15) . . ?
C77 C82 C89 112.59(14) . . ?
C83 C82 H82 105.9 . . ?
C83 C82 C89 112.74(15) . . ?
C89 C82 H82 105.9 . . ?
C84 C83 C82 117.99(19) . . ?
C88 C83 C82 123.66(18) . . ?
C88 C83 C84 118.3(2) . . ?
C83 C84 H84 119.6 . . ?
C85 C84 C83 120.8(2) . . ?
C85 C84 H84 119.6 . . ?
C84 C85 H85 119.7 . . ?
C86 C85 C84 120.6(3) . . ?
C86 C85 H85 119.7 . . ?
C85 C86 H86 120.4 . . ?
C85 C86 C87 119.2(2) . . ?
C87 C86 H86 120.4 . . ?
C86 C87 H87 119.6 . . ?
C86 C87 C88 120.7(3) . . ?
C88 C87 H87 119.6 . . ?
C83 C88 C87 120.3(2) . . ?
C83 C88 H88 119.8 . . ?
C87 C88 H88 119.8 . . ?
C90 C89 C82 123.74(19) . . ?
C94 C89 C82 117.41(18) . . ?
C94 C89 C90 118.8(2) . . ?
C89 C90 H90 119.9 . . ?
C89 C90 C91 120.1(3) . . ?
C91 C90 H90 119.9 . . ?
C90 C91 H91 119.7 . . ?
C92 C91 C90 120.6(3) . . ?
C92 C91 H91 119.7 . . ?
C91 C92 H92 120.3 . . ?
C93 C92 C91 119.5(2) . . ?
C93 C92 H92 120.3 . . ?
C92 C93 H93 119.8 . . ?
C92 C93 C94 120.4(3) . . ?
C94 C93 H93 119.8 . . ?
C89 C94 C93 120.4(2) . . ?
C89 C94 H94 119.8 . . ?
C93 C94 H94 119.8 . . ?
C79 C95 H95A 108.5 . . ?
C79 C95 H95B 108.5 . . ?
H95A C95 H95B 107.5 . . ?
C96 C95 C79 114.9(2) . . ?
C96 C95 H95A 108.5 . . ?
C96 C95 H95B 108.5 . . ?
C95 C96 H96A 109.5 . . ?
C95 C96 H96B 109.5 . . ?
C95 C96 H96C 109.5 . . ?
H96A C96 H96B 109.5 . . ?
H96A C96 H96C 109.5 . . ?
H96B C96 H96C 109.5 . . ?
C81 C97 H97 106.7 . . ?
C81 C97 C98 113.65(14) . . ?
C81 C97 C104 113.53(14) . . ?
C98 C97 H97 106.7 . . ?
C104 C97 H97 106.7 . . ?
C104 C97 C98 109.10(14) . . ?
C99 C98 C97 119.63(15) . . ?
C99 C98 C103 118.75(16) . . ?
C103 C98 C97 121.57(15) . . ?
C98 C99 H99 119.8 . . ?
C98 C99 C100 120.48(17) . . ?
C100 C99 H99 119.8 . . ?
C99 C100 H100 119.9 . . ?
C101 C100 C99 120.25(18) . . ?
C101 C100 H100 119.9 . . ?
C100 C101 H101 120.0 . . ?
C100 C101 C102 119.91(18) . . ?
C102 C101 H101 120.0 . . ?
C101 C102 H102 120.0 . . ?
C101 C102 C103 119.94(18) . . ?
C103 C102 H102 120.0 . . ?
C98 C103 H103 119.7 . . ?
C102 C103 C98 120.66(17) . . ?
C102 C103 H103 119.7 . . ?
C105 C104 C97 117.45(15) . . ?
C109 C104 C97 124.27(16) . . ?
C109 C104 C105 118.25(17) . . ?
C104 C105 H105 119.4 . . ?
C106 C105 C104 121.19(18) . . ?
C106 C105 H105 119.4 . . ?
C105 C106 H106 120.0 . . ?
C105 C106 C107 120.07(18) . . ?
C107 C106 H106 120.0 . . ?
C106 C107 H107 120.3 . . ?
C108 C107 C106 119.37(18) . . ?
C108 C107 H107 120.3 . . ?
C107 C108 H108 119.7 . . ?
C107 C108 C109 120.52(19) . . ?
C109 C108 H108 119.7 . . ?
C104 C109 C108 120.56(18) . . ?
C104 C109 H109 119.7 . . ?
C108 C109 H109 119.7 . . ?
C111 C110 N3 118.54(16) . . ?
C111 C110 C115 122.23(16) . . ?
C115 C110 N3 119.22(16) . . ?
C110 C111 C119 120.17(16) . . ?
C110 C111 C112 117.89(17) . . ?
C110 C111 C116 107.5(7) . . ?
C112 C111 C119 121.72(17) . . ?
C116 C111 C119 128.6(6) . . ?
C110 C115 C137 119.29(16) . . ?
C114 C115 C110 117.39(18) . . ?
C114 C115 C137 122.91(17) . . ?
C118 C115 C110 120.8(7) . . ?
C118 C115 C137 116.9(7) . . ?
C111 C119 H119 106.6 . . ?
C111 C119 C120 113.49(15) . . ?
C111 C119 C126 111.10(15) . . ?
C120 C119 H119 106.6 . . ?
C120 C119 C126 111.84(15) . . ?
C126 C119 H119 106.6 . . ?
C121 C120 C119 119.27(18) . . ?
C125 C120 C119 122.66(18) . . ?
C125 C120 C121 118.07(19) . . ?
C120 C121 H121 119.4 . . ?
C122 C121 C120 121.2(2) . . ?
C122 C121 H121 119.4 . . ?
C121 C122 H122 120.0 . . ?
C123 C122 C121 119.9(2) . . ?
C123 C122 H122 120.0 . . ?
C122 C123 H123 120.0 . . ?
C122 C123 C124 119.9(2) . . ?
C124 C123 H123 120.0 . . ?
C123 C124 H124 119.8 . . ?
C123 C124 C125 120.4(2) . . ?
C125 C124 H124 119.8 . . ?
C120 C125 H125 119.8 . . ?
C124 C125 C120 120.4(2) . . ?
C124 C125 H125 119.8 . . ?
C127 C126 C119 118.70(18) . . ?
C131 C126 C119 123.72(19) . . ?
C131 C126 C127 117.6(2) . . ?
C126 C127 H127 119.6 . . ?
C128 C127 C126 120.9(2) . . ?
C128 C127 H127 119.6 . . ?
C127 C128 H128 119.7 . . ?
C129 C128 C127 120.6(2) . . ?
C129 C128 H128 119.7 . . ?
C128 C129 H129 120.2 . . ?
C128 C129 C130 119.6(2) . . ?
C130 C129 H129 120.2 . . ?
C129 C130 H130 119.8 . . ?
C129 C130 C131 120.4(3) . . ?
C131 C130 H130 119.8 . . ?
C126 C131 C130 120.9(2) . . ?
C126 C131 H131 119.6 . . ?
C130 C131 H131 119.6 . . ?
C115 C137 H137 106.7 . . ?
C115 C137 C138 113.87(16) . . ?
C115 C137 C144 110.87(16) . . ?
C138 C137 H137 106.7 . . ?
C138 C137 C144 111.52(15) . . ?
C144 C137 H137 106.7 . . ?
C139 C138 C137 122.33(18) . . ?
C143 C138 C137 119.04(17) . . ?
C143 C138 C139 118.63(19) . . ?
C138 C139 H139 119.5 . . ?
C140 C139 C138 121.0(2) . . ?
C140 C139 H139 119.5 . . ?
C139 C140 H140 119.9 . . ?
C141 C140 C139 120.3(2) . . ?
C141 C140 H140 119.9 . . ?
C140 C141 H141 120.3 . . ?
C140 C141 C142 119.3(2) . . ?
C142 C141 H141 120.3 . . ?
C141 C142 H142 119.8 . . ?
C143 C142 C141 120.5(2) . . ?
C143 C142 H142 119.8 . . ?
C138 C143 H143 119.8 . . ?
C142 C143 C138 120.3(2) . . ?
C142 C143 H143 119.8 . . ?
C145 C144 C137 119.49(19) . . ?
C149 C144 C137 122.45(19) . . ?
C149 C144 C145 118.1(2) . . ?
C144 C145 H145 119.5 . . ?
C146 C145 C144 121.0(2) . . ?
C146 C145 H145 119.5 . . ?
C145 C146 H146 119.9 . . ?
C147 C146 C145 120.2(2) . . ?
C147 C146 H146 119.9 . . ?
C146 C147 H147 120.2 . . ?
C146 C147 C148 119.6(2) . . ?
C148 C147 H147 120.2 . . ?
C147 C148 H148 119.9 . . ?
C147 C148 C149 120.3(3) . . ?
C149 C148 H148 119.9 . . ?
C144 C149 C148 120.9(2) . . ?
C144 C149 H149 119.5 . . ?
C148 C149 H149 119.5 . . ?
C57 C59 H59A 109.5 . . ?
C57 C59 H59B 109.5 . . ?
C57 C59 H59C 109.5 . . ?
H59A C59 H59B 109.5 . . ?
H59A C59 H59C 109.5 . . ?
H59B C59 H59C 109.5 . . ?
C111 C112 H112 119.2 . . ?
C113 C112 C111 121.57(19) . . ?
C113 C112 H112 119.2 . . ?
C112 C113 C114 118.91(18) . . ?
C112 C113 C133 120.8(2) . . ?
C114 C113 C133 120.3(2) . . ?
C115 C114 H114 119.0 . . ?
C113 C114 C115 121.97(19) . . ?
C113 C114 H114 119.0 . . ?
C113 C133 H13A 109.1 . . ?
C113 C133 H13B 109.1 . . ?
H13A C133 H13B 107.8 . . ?
C134 C133 C113 112.5(2) . . ?
C134 C133 H13A 109.1 . . ?
C134 C133 H13B 109.1 . . ?
C133 C134 H13C 109.5 . . ?
C133 C134 H13D 109.5 . . ?
C133 C134 H13E 109.5 . . ?
H13C C134 H13D 109.5 . . ?
H13C C134 H13E 109.5 . . ?
H13D C134 H13E 109.5 . . ?
C57 C58 H58A 109.5 . . ?
C57 C58 H58B 109.5 . . ?
C57 C58 H58C 109.5 . . ?
H58A C58 H58B 109.5 . . ?
H58A C58 H58C 109.5 . . ?
H58B C58 H58C 109.5 . . ?
C111 C116 H116 115.7 . . ?
C117 C116 C111 128.5(13) . . ?
C117 C116 H116 115.7 . . ?
C116 C117 C118 116.6(12) . . ?
C116 C117 C135 123.3(12) . . ?
C118 C117 C135 120.0(12) . . ?
C115 C118 C117 117.3(12) . . ?
C115 C118 H118 121.4 . . ?
C117 C118 H118 121.4 . . ?
C117 C135 H13F 106.8 . . ?
C117 C135 H13G 106.8 . . ?
H13F C135 H13G 106.7 . . ?
C136 C135 C117 122(2) . . ?
C136 C135 H13F 106.8 . . ?
C136 C135 H13G 106.8 . . ?
C135 C136 H13H 109.5 . . ?
C135 C136 H13I 109.5 . . ?
C135 C136 H13J 109.5 . . ?
H13H C136 H13I 109.5 . . ?
H13H C136 H13J 109.5 . . ?
H13I C136 H13J 109.5 . . ?
HB Cu3 HC 88.8(13) . . ?
C150 Cu3 HB 139.7(10) . . ?
C150 Cu3 HC 131.4(9) . . ?
HB Cu4 HC 92.0(14) . . ?
C222 Cu4 HB 131.0(10) . . ?
C222 Cu4 HC 137.1(9) . . ?
C150 N5 C151 111.63(14) . . ?
C150 N5 C153 122.03(13) . . ?
C151 N5 C153 125.96(14) . . ?
C150 N6 C152 111.54(14) . . ?
C150 N6 C187 120.14(14) . . ?
C152 N6 C187 127.58(14) . . ?
C222 N7 C224 111.96(14) . . ?
C222 N7 C259 122.48(14) . . ?
C224 N7 C259 125.17(14) . . ?
C222 N8 C223 112.32(14) . . ?
C222 N8 C225 120.85(14) . . ?
C223 N8 C225 126.49(14) . . ?
N5 C150 Cu3 129.23(12) . . ?
N6 C150 Cu3 127.22(12) . . ?
N6 C150 N5 103.54(13) . . ?
N5 C151 H151 126.8 . . ?
C152 C151 N5 106.37(15) . . ?
C152 C151 H151 126.8 . . ?
N6 C152 H152 126.5 . . ?
C151 C152 N6 106.91(15) . . ?
C151 C152 H152 126.5 . . ?
C154 C153 N5 118.61(14) . . ?
C154 C153 C158 121.85(15) . . ?
C158 C153 N5 119.51(14) . . ?
C153 C154 C155 118.29(15) . . ?
C153 C154 C159 119.95(15) . . ?
C155 C154 C159 121.68(15) . . ?
C154 C155 H155 119.3 . . ?
C156 C155 C154 121.44(16) . . ?
C156 C155 H155 119.3 . . ?
C155 C156 C157 118.63(16) . . ?
C155 C156 C172 121.59(16) . . ?
C157 C156 C172 119.74(16) . . ?
C156 C157 H157 119.0 . . ?
C158 C157 C156 122.00(16) . . ?
C158 C157 H157 119.0 . . ?
C153 C158 C174 120.39(14) . . ?
C157 C158 C153 117.72(15) . . ?
C157 C158 C174 121.81(15) . . ?
C154 C159 H159 106.0 . . ?
C160 C159 C154 111.97(15) . . ?
C160 C159 H159 106.0 . . ?
C166 C159 C154 113.34(14) . . ?
C166 C159 H159 106.0 . . ?
C166 C159 C160 112.84(14) . . ?
C161 C160 C159 118.39(18) . . ?
C165 C160 C159 123.13(17) . . ?
C165 C160 C161 118.32(19) . . ?
C160 C161 H161 119.4 . . ?
C162 C161 C160 121.2(2) . . ?
C162 C161 H161 119.4 . . ?
C161 C162 H162 119.9 . . ?
C163 C162 C161 120.2(2) . . ?
C163 C162 H162 119.9 . . ?
C162 C163 H163 120.4 . . ?
C162 C163 C164 119.3(2) . . ?
C164 C163 H163 120.4 . . ?
C163 C164 H164 119.6 . . ?
C163 C164 C165 120.8(2) . . ?
C165 C164 H164 119.6 . . ?
C160 C165 C164 120.2(2) . . ?
C160 C165 H165 119.9 . . ?
C164 C165 H165 119.9 . . ?
C167 C166 C159 119.29(18) . . ?
C167 C166 C171 118.62(19) . . ?
C171 C166 C159 122.09(18) . . ?
C166 C167 H167 119.7 . . ?
C166 C167 C168 120.7(2) . . ?
C168 C167 H167 119.7 . . ?
C167 C168 H168 119.8 . . ?
C169 C168 C167 120.4(2) . . ?
C169 C168 H168 119.8 . . ?
C168 C169 H169 120.1 . . ?
C168 C169 C170 119.8(2) . . ?
C170 C169 H169 120.1 . . ?
C169 C170 H170 120.0 . . ?
C169 C170 C171 120.1(2) . . ?
C171 C170 H170 120.0 . . ?
C166 C171 C170 120.4(2) . . ?
C166 C171 H171 119.8 . . ?
C170 C171 H171 119.8 . . ?
C156 C172 H17A 108.4 . . ?
C156 C172 H17B 108.4 . . ?
H17A C172 H17B 107.4 . . ?
C173 C172 C156 115.65(19) . . ?
C173 C172 H17A 108.4 . . ?
C173 C172 H17B 108.4 . . ?
C172 C173 H17C 109.5 . . ?
C172 C173 H17D 109.5 . . ?
C172 C173 H17E 109.5 . . ?
H17C C173 H17D 109.5 . . ?
H17C C173 H17E 109.5 . . ?
H17D C173 H17E 109.5 . . ?
C158 C174 H174 107.0 . . ?
C158 C174 C175 111.92(14) . . ?
C158 C174 C181 114.36(13) . . ?
C175 C174 H174 107.0 . . ?
C175 C174 C181 109.11(13) . . ?
C181 C174 H174 107.0 . . ?
C176 C175 C174 122.61(16) . . ?
C180 C175 C174 118.12(16) . . ?
C180 C175 C176 119.11(17) . . ?
C175 C176 H176 120.1 . . ?
C175 C176 C177 119.8(2) . . ?
C177 C176 H176 120.1 . . ?
C176 C177 H177 119.8 . . ?
C178 C177 C176 120.4(2) . . ?
C178 C177 H177 119.8 . . ?
C177 C178 H178 120.1 . . ?
C179 C178 C177 119.8(2) . . ?
C179 C178 H178 120.1 . . ?
C178 C179 H179 119.9 . . ?
C178 C179 C180 120.2(2) . . ?
C180 C179 H179 119.9 . . ?
C175 C180 H180 119.7 . . ?
C179 C180 C175 120.6(2) . . ?
C179 C180 H180 119.7 . . ?
C182 C181 C174 121.26(15) . . ?
C186 C181 C174 119.85(15) . . ?
C186 C181 C182 118.83(16) . . ?
C181 C182 H182 119.7 . . ?
C183 C182 C181 120.61(17) . . ?
C183 C182 H182 119.7 . . ?
C182 C183 H183 120.1 . . ?
C184 C183 C182 119.88(18) . . ?
C184 C183 H183 120.1 . . ?
C183 C184 H184 120.0 . . ?
C185 C184 C183 120.06(18) . . ?
C185 C184 H184 120.0 . . ?
C184 C185 H185 119.8 . . ?
C184 C185 C186 120.43(18) . . ?
C186 C185 H185 119.8 . . ?
C181 C186 C185 120.19(18) . . ?
C181 C186 H186 119.9 . . ?
C185 C186 H186 119.9 . . ?
C188 C187 N6 119.60(15) . . ?
C192 C187 N6 118.66(15) . . ?
C192 C187 C188 121.66(16) . . ?
C187 C188 C189 117.93(17) . . ?
C187 C188 C193 119.85(16) . . ?
C189 C188 C193 122.12(16) . . ?
C188 C189 H189 119.2 . . ?
C190 C189 C188 121.55(16) . . ?
C190 C189 H189 119.2 . . ?
C189 C190 C206 121.31(17) . . ?
C191 C190 C189 118.58(17) . . ?
C191 C190 C206 120.11(18) . . ?
C190 C191 H191 119.2 . . ?
C192 C191 C190 121.53(17) . . ?
C192 C191 H191 119.2 . . ?
C187 C192 C209 120.54(15) . . ?
C191 C192 C187 118.42(16) . . ?
C191 C192 C209 120.93(16) . . ?
C188 C193 H193 106.9 . . ?
C188 C193 C194 111.17(15) . . ?
C188 C193 C200 113.64(16) . . ?
C194 C193 H193 106.9 . . ?
C200 C193 H193 106.9 . . ?
C200 C193 C194 110.85(15) . . ?
C195 C194 C193 122.6(2) . . ?
C195 C194 C199 118.6(2) . . ?
C199 C194 C193 118.8(2) . . ?
C194 C195 H195 119.7 . . ?
C194 C195 C196 120.6(3) . . ?
C196 C195 H195 119.7 . . ?
C195 C196 H196 119.7 . . ?
C197 C196 C195 120.5(3) . . ?
C197 C196 H196 119.7 . . ?
C196 C197 H197 120.3 . . ?
C196 C197 C198 119.4(3) . . ?
C198 C197 H197 120.3 . . ?
C197 C198 H198 119.9 . . ?
C197 C198 C199 120.1(3) . . ?
C199 C198 H198 119.9 . . ?
C194 C199 C198 120.8(3) . . ?
C194 C199 H199 119.6 . . ?
C198 C199 H199 119.6 . . ?
C201 C200 C193 121.19(18) . . ?
C205 C200 C193 119.92(18) . . ?
C205 C200 C201 118.90(19) . . ?
C200 C201 H201 119.7 . . ?
C202 C201 C200 120.6(2) . . ?
C202 C201 H201 119.7 . . ?
C201 C202 H202 120.0 . . ?
C203 C202 C201 120.0(2) . . ?
C203 C202 H202 120.0 . . ?
C202 C203 H203 120.2 . . ?
C202 C203 C204 119.6(2) . . ?
C204 C203 H203 120.2 . . ?
C203 C204 H204 119.9 . . ?
C205 C204 C203 120.3(2) . . ?
C205 C204 H204 119.9 . . ?
C200 C205 C204 120.6(2) . . ?
C200 C205 H205 119.7 . . ?
C204 C205 H205 119.7 . . ?
C190 C206 H20A 110.4 . . ?
C190 C206 H20B 110.4 . . ?
C190 C206 H20C 108.3 . . ?
C190 C206 H20D 108.3 . . ?
C190 C206 C208 106.6(5) . . ?
H20A C206 H20B 108.6 . . ?
H20C C206 H20D 107.4 . . ?
C208 C206 H20A 110.4 . . ?
C208 C206 H20B 110.4 . . ?
C207 C206 C190 116.0(4) . . ?
C207 C206 H20C 108.3 . . ?
C207 C206 H20D 108.3 . . ?
C192 C209 H209 106.7 . . ?
C192 C209 C216 110.73(15) . . ?
C210 C209 C192 112.00(15) . . ?
C210 C209 H209 106.7 . . ?
C210 C209 C216 113.48(16) . . ?
C216 C209 H209 106.7 . . ?
C211 C210 C209 117.7(2) . . ?
C215 C210 C209 123.2(2) . . ?
C215 C210 C211 119.1(2) . . ?
C210 C211 H211 120.1 . . ?
C212 C211 C210 119.7(4) . . ?
C212 C211 H211 120.1 . . ?
C211 C212 H212 119.6 . . ?
C213 C212 C211 120.8(4) . . ?
C213 C212 H212 119.6 . . ?
C212 C213 H213 119.9 . . ?
C214 C213 C212 120.2(3) . . ?
C214 C213 H213 119.9 . . ?
C213 C214 H214 119.9 . . ?
C213 C214 C215 120.2(4) . . ?
C215 C214 H214 119.9 . . ?
C210 C215 C214 120.0(4) . . ?
C210 C215 H215 120.0 . . ?
C214 C215 H215 120.0 . . ?
C217 C216 C209 119.50(18) . . ?
C221 C216 C209 122.14(18) . . ?
C221 C216 C217 118.4(2) . . ?
C216 C217 H217 119.9 . . ?
C218 C217 C216 120.1(2) . . ?
C218 C217 H217 119.9 . . ?
C217 C218 H218 119.2 . . ?
C219 C218 C217 121.6(2) . . ?
C219 C218 H218 119.2 . . ?
C218 C219 H219 120.6 . . ?
C218 C219 C220 118.8(2) . . ?
C220 C219 H219 120.6 . . ?
C219 C220 H220 119.9 . . ?
C219 C220 C221 120.2(3) . . ?
C221 C220 H220 119.9 . . ?
C216 C221 C220 120.9(2) . . ?
C216 C221 H221 119.5 . . ?
C220 C221 H221 119.5 . . ?
N7 C222 Cu4 130.28(12) . . ?
N7 C222 N8 102.98(14) . . ?
N8 C222 Cu4 126.64(12) . . ?
N8 C223 H223 127.0 . . ?
C224 C223 N8 106.04(15) . . ?
C224 C223 H223 127.0 . . ?
N7 C224 H224 126.6 . . ?
C223 C224 N7 106.71(15) . . ?
C223 C224 H224 126.6 . . ?
C226 C225 N8 119.10(15) . . ?
C230 C225 N8 118.48(15) . . ?
C230 C225 C226 122.37(16) . . ?
C225 C226 C231 119.90(16) . . ?
C227 C226 C225 117.58(16) . . ?
C227 C226 C231 122.33(16) . . ?
C226 C227 H227 119.2 . . ?
C228 C227 C226 121.70(17) . . ?
C228 C227 H227 119.2 . . ?
C227 C228 C229 119.15(18) . . ?
C227 C228 C244 120.75(18) . . ?
C229 C228 C244 119.99(18) . . ?
C228 C229 H229 119.3 . . ?
C228 C229 C230 121.39(18) . . ?
C230 C229 H229 119.3 . . ?
C225 C230 C246 120.98(16) . . ?
C229 C230 C225 117.70(16) . . ?
C229 C230 C246 121.15(16) . . ?
C226 C231 H231 106.8 . . ?
C226 C231 C232 111.35(15) . . ?
C226 C231 C238 113.59(15) . . ?
C232 C231 H231 106.8 . . ?
C238 C231 H231 106.8 . . ?
C238 C231 C232 111.00(15) . . ?
C233 C232 C231 123.0(2) . . ?
C233 C232 C237 118.3(2) . . ?
C237 C232 C231 118.73(19) . . ?
C232 C233 H233 119.8 . . ?
C232 C233 C234 120.4(3) . . ?
C234 C233 H233 119.8 . . ?
C233 C234 H234 119.6 . . ?
C235 C234 C233 120.8(3) . . ?
C235 C234 H234 119.6 . . ?
C234 C235 H235 120.4 . . ?
C234 C235 C236 119.3(3) . . ?
C236 C235 H235 120.4 . . ?
C235 C236 H236 120.0 . . ?
C237 C236 C235 120.1(3) . . ?
C237 C236 H236 120.0 . . ?
C232 C237 H237 119.4 . . ?
C236 C237 C232 121.2(3) . . ?
C236 C237 H237 119.4 . . ?
C239 C238 C231 122.26(17) . . ?
C239 C238 C243 118.37(18) . . ?
C243 C238 C231 119.37(17) . . ?
C238 C239 H239 119.5 . . ?
C240 C239 C238 120.93(19) . . ?
C240 C239 H239 119.5 . . ?
C239 C240 H240 120.0 . . ?
C241 C240 C239 120.0(2) . . ?
C241 C240 H240 120.0 . . ?
C240 C241 H241 120.0 . . ?
C240 C241 C242 120.0(2) . . ?
C242 C241 H241 120.0 . . ?
C241 C242 H242 120.1 . . ?
C241 C242 C243 119.9(2) . . ?
C243 C242 H242 120.1 . . ?
C238 C243 H243 119.6 . . ?
C242 C243 C238 120.82(19) . . ?
C242 C243 H243 119.6 . . ?
C228 C244 H24D 109.5 . . ?
C228 C244 H24E 109.5 . . ?
C228 C244 C245 110.9(2) . . ?
H24D C244 H24E 108.0 . . ?
C245 C244 H24D 109.5 . . ?
C245 C244 H24E 109.5 . . ?
C244 C245 H24F 109.5 . . ?
C244 C245 H24G 109.5 . . ?
C244 C245 H24H 109.5 . . ?
H24F C245 H24G 109.5 . . ?
H24F C245 H24H 109.5 . . ?
H24G C245 H24H 109.5 . . ?
C230 C246 H246 106.6 . . ?
C230 C246 C247 112.53(15) . . ?
C230 C246 C253 110.29(15) . . ?
C247 C246 H246 106.6 . . ?
C247 C246 C253 113.72(15) . . ?
C253 C246 H246 106.6 . . ?
C248 C247 C246 117.20(18) . . ?
C252 C247 C246 123.88(18) . . ?
C252 C247 C248 118.90(19) . . ?
C247 C248 H248 119.6 . . ?
C249 C248 C247 120.7(2) . . ?
C249 C248 H248 119.6 . . ?
C248 C249 H249 120.2 . . ?
C250 C249 C248 119.7(2) . . ?
C250 C249 H249 120.2 . . ?
C249 C250 H250 119.8 . . ?
C249 C250 C251 120.4(2) . . ?
C251 C250 H250 119.8 . . ?
C250 C251 H251 120.1 . . ?
C250 C251 C252 119.9(2) . . ?
C252 C251 H251 120.1 . . ?
C247 C252 C251 120.4(2) . . ?
C247 C252 H252 119.8 . . ?
C251 C252 H252 119.8 . . ?
C254 C253 C246 122.76(18) . . ?
C254 C253 C258 118.07(19) . . ?
C258 C253 C246 119.18(18) . . ?
C253 C254 H254 119.4 . . ?
C253 C254 C255 121.1(2) . . ?
C255 C254 H254 119.4 . . ?
C254 C255 H255 120.1 . . ?
C256 C255 C254 119.9(2) . . ?
C256 C255 H255 120.1 . . ?
C255 C256 H256 120.1 . . ?
C255 C256 C257 119.9(2) . . ?
C257 C256 H256 120.1 . . ?
C256 C257 H257 119.8 . . ?
C256 C257 C258 120.5(2) . . ?
C258 C257 H257 119.8 . . ?
C253 C258 H258 119.7 . . ?
C257 C258 C253 120.5(2) . . ?
C257 C258 H258 119.7 . . ?
C260 C259 N7 119.26(15) . . ?
C264 C259 N7 118.63(16) . . ?
C264 C259 C260 122.10(16) . . ?
C259 C260 C265 119.46(15) . . ?
C261 C260 C259 117.56(16) . . ?
C261 C260 C265 122.94(16) . . ?
C260 C261 H261 119.0 . . ?
C260 C261 C262 121.97(17) . . ?
C262 C261 H261 119.0 . . ?
C261 C262 C278 120.57(17) . . ?
C263 C262 C261 118.62(17) . . ?
C263 C262 C278 120.81(17) . . ?
C262 C263 H263 119.2 . . ?
C262 C263 C264 121.67(17) . . ?
C264 C263 H263 119.2 . . ?
C259 C264 C263 118.08(17) . . ?
C259 C264 C280 119.99(16) . . ?
C263 C264 C280 121.91(16) . . ?
C260 C265 H265 106.6 . . ?
C260 C265 C272 112.46(15) . . ?
C266 C265 C260 114.95(15) . . ?
C266 C265 H265 106.6 . . ?
C266 C265 C272 109.20(14) . . ?
C272 C265 H265 106.6 . . ?
C267 C266 C265 119.38(16) . . ?
C267 C266 C271 118.82(17) . . ?
C271 C266 C265 121.70(16) . . ?
C266 C267 H267 119.8 . . ?
C268 C267 C266 120.36(18) . . ?
C268 C267 H267 119.8 . . ?
C267 C268 H268 119.8 . . ?
C269 C268 C267 120.39(19) . . ?
C269 C268 H268 119.8 . . ?
C268 C269 H269 119.9 . . ?
C268 C269 C270 120.11(19) . . ?
C270 C269 H269 119.9 . . ?
C269 C270 H270 120.2 . . ?
C269 C270 C271 119.69(18) . . ?
C271 C270 H270 120.2 . . ?
C266 C271 H271 119.7 . . ?
C270 C271 C266 120.61(18) . . ?
C270 C271 H271 119.7 . . ?
C273 C272 C265 122.94(17) . . ?
C273 C272 C277 118.67(18) . . ?
C277 C272 C265 118.28(18) . . ?
C272 C273 H273 119.9 . . ?
C272 C273 C274 120.3(2) . . ?
C274 C273 H273 119.9 . . ?
C273 C274 H274 120.0 . . ?
C275 C274 C273 120.1(2) . . ?
C275 C274 H274 120.0 . . ?
C274 C275 H275 119.9 . . ?
C276 C275 C274 120.2(2) . . ?
C276 C275 H275 119.9 . . ?
C275 C276 H276 120.1 . . ?
C275 C276 C277 119.8(2) . . ?
C277 C276 H276 120.1 . . ?
C272 C277 H277 119.5 . . ?
C276 C277 C272 120.9(2) . . ?
C276 C277 H277 119.5 . . ?
C262 C278 H27A 108.9 . . ?
C262 C278 H27B 108.9 . . ?
H27A C278 H27B 107.8 . . ?
C279 C278 C262 113.16(17) . . ?
C279 C278 H27A 108.9 . . ?
C279 C278 H27B 108.9 . . ?
C278 C279 H27C 109.5 . . ?
C278 C279 H27D 109.5 . . ?
C278 C279 H27E 109.5 . . ?
H27C C279 H27D 109.5 . . ?
H27C C279 H27E 109.5 . . ?
H27D C279 H27E 109.5 . . ?
C264 C280 H280 105.7 . . ?
C264 C280 C281 112.02(16) . . ?
C264 C280 C287 113.82(15) . . ?
C281 C280 H280 105.7 . . ?
C281 C280 C287 112.95(16) . . ?
C287 C280 H280 105.7 . . ?
C282 C281 C280 124.3(2) . . ?
C282 C281 C286 117.3(2) . . ?
C286 C281 C280 118.32(19) . . ?
C281 C282 H282 119.7 . . ?
C281 C282 C283 120.6(2) . . ?
C283 C282 H282 119.7 . . ?
C282 C283 H283 119.6 . . ?
C284 C283 C282 120.9(3) . . ?
C284 C283 H283 119.6 . . ?
C283 C284 H284 120.2 . . ?
C283 C284 C285 119.5(2) . . ?
C285 C284 H284 120.2 . . ?
C284 C285 H285 120.0 . . ?
C284 C285 C286 119.9(3) . . ?
C286 C285 H285 120.0 . . ?
C281 C286 H286 119.1 . . ?
C285 C286 C281 121.8(3) . . ?
C285 C286 H286 119.1 . . ?
C288 C287 C280 122.71(19) . . ?
C292 C287 C280 118.9(2) . . ?
C292 C287 C288 118.4(2) . . ?
C287 C288 H288 119.8 . . ?
C287 C288 C289 120.3(3) . . ?
C289 C288 H288 119.8 . . ?
C288 C289 H289 119.8 . . ?
C290 C289 C288 120.4(3) . . ?
C290 C289 H289 119.8 . . ?
C289 C290 H290 119.7 . . ?
C289 C290 C291 120.6(2) . . ?
C291 C290 H290 119.7 . . ?
C290 C291 H291 120.2 . . ?
C290 C291 C292 119.6(3) . . ?
C292 C291 H291 120.2 . . ?
C287 C292 C291 120.7(3) . . ?
C287 C292 H292 119.6 . . ?
C291 C292 H292 119.6 . . ?
C206 C208 H20E 109.5 . . ?
C206 C208 H20F 109.5 . . ?
C206 C208 H20G 109.5 . . ?
H20E C208 H20F 109.5 . . ?
H20E C208 H20G 109.5 . . ?
H20F C208 H20G 109.5 . . ?
C206 C207 H20H 109.5 . . ?
C206 C207 H20I 109.5 . . ?
C206 C207 H20J 109.5 . . ?
H20H C207 H20I 109.5 . . ?
H20H C207 H20J 109.5 . . ?
H20I C207 H20J 109.5 . . ?

loop_
_geom_bond_atom_site_label_1
_geom_bond_atom_site_label_2
_geom_bond_distance
_geom_bond_site_symmetry_2
_geom_bond_publ_flag
Cu1 H 1.62(2) . ?
Cu1 HA 1.68(2) . ?
Cu1 C1 1.9074(15) . ?
Cu2 H 1.68(2) . ?
Cu2 HA 1.69(2) . ?
Cu2 C73 1.9086(17) . ?
N1 C1 1.363(2) . ?
N1 C3 1.392(2) . ?
N1 C38 1.440(2) . ?
N2 C1 1.372(2) . ?
N2 C2 1.387(2) . ?
N2 C4 1.438(2) . ?
N3 C73 1.359(2) . ?
N3 C75 1.390(2) . ?
N3 C110 1.444(2) . ?
N4 C73 1.371(2) . ?
N4 C74 1.391(2) . ?
N4 C76 1.437(2) . ?
C2 H2 0.9500 . ?
C2 C3 1.346(2) . ?
C3 H3 0.9500 . ?
C4 C5 1.400(2) . ?
C4 C9 1.399(2) . ?
C5 C6 1.391(2) . ?
C5 C10 1.524(2) . ?
C6 H6 0.9500 . ?
C6 C7 1.393(2) . ?
C7 C8 1.394(2) . ?
C7 C23 1.514(3) . ?
C8 H8 0.9500 . ?
C8 C9 1.393(2) . ?
C9 C25 1.524(2) . ?
C10 H10 1.0000 . ?
C10 C11 1.527(2) . ?
C10 C17 1.517(2) . ?
C11 C12 1.383(3) . ?
C11 C16 1.396(2) . ?
C12 H12 0.9500 . ?
C12 C13 1.394(3) . ?
C13 H13 0.9500 . ?
C13 C14 1.378(3) . ?
C14 H14 0.9500 . ?
C14 C15 1.378(3) . ?
C15 H15 0.9500 . ?
C15 C16 1.388(3) . ?
C16 H16 0.9500 . ?
C17 C18 1.393(3) . ?
C17 C22 1.403(3) . ?
C18 H18 0.9500 . ?
C18 C19 1.396(3) . ?
C19 H19 0.9500 . ?
C19 C20 1.385(3) . ?
C20 H20 0.9500 . ?
C20 C21 1.383(3) . ?
C21 H21 0.9500 . ?
C21 C22 1.388(3) . ?
C22 H22 0.9500 . ?
C23 H23A 0.9900 . ?
C23 H23B 0.9900 . ?
C23 C24 1.501(3) . ?
C24 H24A 0.9800 . ?
C24 H24B 0.9800 . ?
C24 H24C 0.9800 . ?
C25 H25 1.0000 . ?
C25 C26 1.525(2) . ?
C25 C32 1.524(3) . ?
C26 C27 1.392(3) . ?
C26 C31 1.377(3) . ?
C27 H27 0.9500 . ?
C27 C28 1.390(3) . ?
C28 H28 0.9500 . ?
C28 C29 1.367(5) . ?
C29 H29 0.9500 . ?
C29 C30 1.365(5) . ?
C30 H30 0.9500 . ?
C30 C31 1.399(4) . ?
C31 H31 0.9500 . ?
C32 C33 1.377(3) . ?
C32 C37 1.388(3) . ?
C33 H33 0.9500 . ?
C33 C34 1.399(3) . ?
C34 H34 0.9500 . ?
C34 C35 1.364(4) . ?
C35 H35 0.9500 . ?
C35 C36 1.381(4) . ?
C36 H36 0.9500 . ?
C36 C37 1.395(3) . ?
C37 H37 0.9500 . ?
C38 C39 1.404(2) . ?
C38 C43 1.395(2) . ?
C39 C40 1.389(2) . ?
C39 C44 1.522(2) . ?
C40 H40 0.9500 . ?
C40 C41 1.392(3) . ?
C41 C42 1.389(3) . ?
C41 C57 1.502(3) . ?
C42 H42 0.9500 . ?
C42 C43 1.393(2) . ?
C43 C60 1.522(2) . ?
C44 H44 1.0000 . ?
C44 C45 1.522(2) . ?
C44 C51 1.526(3) . ?
C45 C46 1.386(3) . ?
C45 C50 1.395(3) . ?
C46 H46 0.9500 . ?
C46 C47 1.390(3) . ?
C47 H47 0.9500 . ?
C47 C48 1.375(3) . ?
C48 H48 0.9500 . ?
C48 C49 1.379(4) . ?
C49 H49 0.9500 . ?
C49 C50 1.391(3) . ?
C50 H50 0.9500 . ?
C51 C52 1.397(3) . ?
C51 C56 1.384(3) . ?
C52 H52 0.9500 . ?
C52 C53 1.392(3) . ?
C53 H53 0.9500 . ?
C53 C54 1.375(4) . ?
C54 H54 0.9500 . ?
C54 C55 1.378(4) . ?
C55 H55 0.9500 . ?
C55 C56 1.387(3) . ?
C56 H56 0.9500 . ?
C57 H57A 0.9900 . ?
C57 H57B 0.9900 . ?
C57 H57C 0.9900 . ?
C57 H57D 0.9900 . ?
C57 C59 1.606(12) . ?
C57 C58 1.448(4) . ?
C60 H60 1.0000 . ?
C60 C61 1.524(3) . ?
C60 C67 1.521(3) . ?
C61 C62 1.382(3) . ?
C61 C66 1.393(3) . ?
C62 H62 0.9500 . ?
C62 C63 1.394(3) . ?
C63 H63 0.9500 . ?
C63 C64 1.371(4) . ?
C64 H64 0.9500 . ?
C64 C65 1.368(4) . ?
C65 H65 0.9500 . ?
C65 C66 1.396(3) . ?
C66 H66 0.9500 . ?
C67 C68 1.387(3) . ?
C67 C72 1.390(3) . ?
C68 H68 0.9500 . ?
C68 C69 1.401(3) . ?
C69 H69 0.9500 . ?
C69 C70 1.378(4) . ?
C70 H70 0.9500 . ?
C70 C71 1.371(4) . ?
C71 H71 0.9500 . ?
C71 C72 1.389(3) . ?
C72 H72 0.9500 . ?
C74 H74 0.9500 . ?
C74 C75 1.350(2) . ?
C75 H75 0.9500 . ?
C76 C77 1.398(2) . ?
C76 C81 1.403(2) . ?
C77 C78 1.390(2) . ?
C77 C82 1.523(2) . ?
C78 H78 0.9500 . ?
C78 C79 1.392(3) . ?
C79 C80 1.386(3) . ?
C79 C95 1.517(3) . ?
C80 H80 0.9500 . ?
C80 C81 1.388(2) . ?
C81 C97 1.523(2) . ?
C82 H82 1.0000 . ?
C82 C83 1.525(3) . ?
C82 C89 1.529(2) . ?
C83 C84 1.388(3) . ?
C83 C88 1.387(3) . ?
C84 H84 0.9500 . ?
C84 C85 1.387(3) . ?
C85 H85 0.9500 . ?
C85 C86 1.372(4) . ?
C86 H86 0.9500 . ?
C86 C87 1.375(4) . ?
C87 H87 0.9500 . ?
C87 C88 1.394(3) . ?
C88 H88 0.9500 . ?
C89 C90 1.386(3) . ?
C89 C94 1.382(3) . ?
C90 H90 0.9500 . ?
C90 C91 1.395(3) . ?
C91 H91 0.9500 . ?
C91 C92 1.374(5) . ?
C92 H92 0.9500 . ?
C92 C93 1.367(4) . ?
C93 H93 0.9500 . ?
C93 C94 1.398(3) . ?
C94 H94 0.9500 . ?
C95 H95A 0.9900 . ?
C95 H95B 0.9900 . ?
C95 C96 1.492(4) . ?
C96 H96A 0.9800 . ?
C96 H96B 0.9800 . ?
C96 H96C 0.9800 . ?
C97 H97 1.0000 . ?
C97 C98 1.527(2) . ?
C97 C104 1.524(2) . ?
C98 C99 1.390(2) . ?
C98 C103 1.393(2) . ?
C99 H99 0.9500 . ?
C99 C100 1.393(3) . ?
C100 H100 0.9500 . ?
C100 C101 1.379(3) . ?
C101 H101 0.9500 . ?
C101 C102 1.384(3) . ?
C102 H102 0.9500 . ?
C102 C103 1.392(3) . ?
C103 H103 0.9500 . ?
C104 C105 1.395(2) . ?
C104 C109 1.390(2) . ?
C105 H105 0.9500 . ?
C105 C106 1.384(3) . ?
C106 H106 0.9500 . ?
C106 C107 1.390(3) . ?
C107 H107 0.9500 . ?
C107 C108 1.379(3) . ?
C108 H108 0.9500 . ?
C108 C109 1.396(3) . ?
C109 H109 0.9500 . ?
C110 C111 1.398(2) . ?
C110 C115 1.399(3) . ?
C111 C119 1.518(3) . ?
C111 C112 1.401(3) . ?
C111 C116 1.415(13) . ?
C115 C137 1.523(3) . ?
C115 C114 1.397(3) . ?
C115 C118 1.361(13) . ?
C119 H119 1.0000 . ?
C119 C120 1.520(3) . ?
C119 C126 1.524(3) . ?
C120 C121 1.394(3) . ?
C120 C125 1.391(3) . ?
C121 H121 0.9500 . ?
C121 C122 1.385(3) . ?
C122 H122 0.9500 . ?
C122 C123 1.372(4) . ?
C123 H123 0.9500 . ?
C123 C124 1.379(4) . ?
C124 H124 0.9500 . ?
C124 C125 1.391(3) . ?
C125 H125 0.9500 . ?
C126 C127 1.394(3) . ?
C126 C131 1.386(3) . ?
C127 H127 0.9500 . ?
C127 C128 1.390(3) . ?
C128 H128 0.9500 . ?
C128 C129 1.361(4) . ?
C129 H129 0.9500 . ?
C129 C130 1.372(4) . ?
C130 H130 0.9500 . ?
C130 C131 1.393(4) . ?
C131 H131 0.9500 . ?
C137 H137 1.0000 . ?
C137 C138 1.526(3) . ?
C137 C144 1.527(3) . ?
C138 C139 1.394(3) . ?
C138 C143 1.390(3) . ?
C139 H139 0.9500 . ?
C139 C140 1.384(3) . ?
C140 H140 0.9500 . ?
C140 C141 1.380(4) . ?
C141 H141 0.9500 . ?
C141 C142 1.391(4) . ?
C142 H142 0.9500 . ?
C142 C143 1.388(3) . ?
C143 H143 0.9500 . ?
C144 C145 1.393(3) . ?
C144 C149 1.386(3) . ?
C145 H145 0.9500 . ?
C145 C146 1.389(3) . ?
C146 H146 0.9500 . ?
C146 C147 1.377(4) . ?
C147 H147 0.9500 . ?
C147 C148 1.379(4) . ?
C148 H148 0.9500 . ?
C148 C149 1.392(3) . ?
C149 H149 0.9500 . ?
C59 H59A 0.9800 . ?
C59 H59B 0.9800 . ?
C59 H59C 0.9800 . ?
C112 H112 0.9500 . ?
C112 C113 1.381(3) . ?
C113 C114 1.393(3) . ?
C113 C133 1.515(3) . ?
C114 H114 0.9500 . ?
C133 H13A 0.9900 . ?
C133 H13B 0.9900 . ?
C133 C134 1.501(4) . ?
C134 H13C 0.9800 . ?
C134 H13D 0.9800 . ?
C134 H13E 0.9800 . ?
C58 H58A 0.9800 . ?
C58 H58B 0.9800 . ?
C58 H58C 0.9800 . ?
C116 H116 0.9500 . ?
C116 C117 1.377(14) . ?
C117 C118 1.388(15) . ?
C117 C135 1.489(15) . ?
C118 H118 0.9500 . ?
C135 H13F 0.9900 . ?
C135 H13G 0.9900 . ?
C135 C136 1.37(4) . ?
C136 H13H 0.9800 . ?
C136 H13I 0.9800 . ?
C136 H13J 0.9800 . ?
Cu3 HB 1.63(3) . ?
Cu3 HC 1.69(3) . ?
Cu3 C150 1.8987(16) . ?
Cu4 HB 1.60(3) . ?
Cu4 HC 1.64(3) . ?
Cu4 C222 1.8962(17) . ?
N5 C150 1.362(2) . ?
N5 C151 1.392(2) . ?
N5 C153 1.438(2) . ?
N6 C150 1.362(2) . ?
N6 C152 1.387(2) . ?
N6 C187 1.439(2) . ?
N7 C222 1.359(2) . ?
N7 C224 1.392(2) . ?
N7 C259 1.439(2) . ?
N8 C222 1.365(2) . ?
N8 C223 1.390(2) . ?
N8 C225 1.441(2) . ?
C151 H151 0.9500 . ?
C151 C152 1.344(2) . ?
C152 H152 0.9500 . ?
C153 C154 1.395(2) . ?
C153 C158 1.405(2) . ?
C154 C155 1.397(2) . ?
C154 C159 1.529(2) . ?
C155 H155 0.9500 . ?
C155 C156 1.392(2) . ?
C156 C157 1.395(2) . ?
C156 C172 1.512(2) . ?
C157 H157 0.9500 . ?
C157 C158 1.391(2) . ?
C158 C174 1.521(2) . ?
C159 H159 1.0000 . ?
C159 C160 1.526(2) . ?
C159 C166 1.523(3) . ?
C160 C161 1.387(3) . ?
C160 C165 1.367(3) . ?
C161 H161 0.9500 . ?
C161 C162 1.381(3) . ?
C162 H162 0.9500 . ?
C162 C163 1.366(4) . ?
C163 H163 0.9500 . ?
C163 C164 1.366(4) . ?
C164 H164 0.9500 . ?
C164 C165 1.400(3) . ?
C165 H165 0.9500 . ?
C166 C167 1.387(3) . ?
C166 C171 1.393(3) . ?
C167 H167 0.9500 . ?
C167 C168 1.393(3) . ?
C168 H168 0.9500 . ?
C168 C169 1.373(4) . ?
C169 H169 0.9500 . ?
C169 C170 1.381(4) . ?
C170 H170 0.9500 . ?
C170 C171 1.398(3) . ?
C171 H171 0.9500 . ?
C172 H17A 0.9900 . ?
C172 H17B 0.9900 . ?
C172 C173 1.498(3) . ?
C173 H17C 0.9800 . ?
C173 H17D 0.9800 . ?
C173 H17E 0.9800 . ?
C174 H174 1.0000 . ?
C174 C175 1.524(2) . ?
C174 C181 1.528(2) . ?
C175 C176 1.390(3) . ?
C175 C180 1.386(3) . ?
C176 H176 0.9500 . ?
C176 C177 1.392(3) . ?
C177 H177 0.9500 . ?
C177 C178 1.378(4) . ?
C178 H178 0.9500 . ?
C178 C179 1.374(3) . ?
C179 H179 0.9500 . ?
C179 C180 1.383(3) . ?
C180 H180 0.9500 . ?
C181 C182 1.399(2) . ?
C181 C186 1.391(2) . ?
C182 H182 0.9500 . ?
C182 C183 1.391(3) . ?
C183 H183 0.9500 . ?
C183 C184 1.384(3) . ?
C184 H184 0.9500 . ?
C184 C185 1.378(3) . ?
C185 H185 0.9500 . ?
C185 C186 1.394(3) . ?
C186 H186 0.9500 . ?
C187 C188 1.397(2) . ?
C187 C192 1.393(2) . ?
C188 C189 1.398(3) . ?
C188 C193 1.522(3) . ?
C189 H189 0.9500 . ?
C189 C190 1.393(3) . ?
C190 C191 1.392(3) . ?
C190 C206 1.512(3) . ?
C191 H191 0.9500 . ?
C191 C192 1.391(2) . ?
C192 C209 1.524(2) . ?
C193 H193 1.0000 . ?
C193 C194 1.530(3) . ?
C193 C200 1.522(3) . ?
C194 C195 1.386(3) . ?
C194 C199 1.388(3) . ?
C195 H195 0.9500 . ?
C195 C196 1.392(3) . ?
C196 H196 0.9500 . ?
C196 C197 1.377(5) . ?
C197 H197 0.9500 . ?
C197 C198 1.385(5) . ?
C198 H198 0.9500 . ?
C198 C199 1.392(4) . ?
C199 H199 0.9500 . ?
C200 C201 1.396(3) . ?
C200 C205 1.387(3) . ?
C201 H201 0.9500 . ?
C201 C202 1.396(3) . ?
C202 H202 0.9500 . ?
C202 C203 1.383(4) . ?
C203 H203 0.9500 . ?
C203 C204 1.394(4) . ?
C204 H204 0.9500 . ?
C204 C205 1.391(3) . ?
C205 H205 0.9500 . ?
C206 H20A 0.9900 . ?
C206 H20B 0.9900 . ?
C206 H20C 0.9900 . ?
C206 H20D 0.9900 . ?
C206 C208 1.560(10) . ?
C206 C207 1.508(6) . ?
C209 H209 1.0000 . ?
C209 C210 1.520(3) . ?
C209 C216 1.526(3) . ?
C210 C211 1.393(4) . ?
C210 C215 1.379(4) . ?
C211 H211 0.9500 . ?
C211 C212 1.383(4) . ?
C212 H212 0.9500 . ?
C212 C213 1.369(7) . ?
C213 H213 0.9500 . ?
C213 C214 1.356(7) . ?
C214 H214 0.9500 . ?
C214 C215 1.403(4) . ?
C215 H215 0.9500 . ?
C216 C217 1.392(3) . ?
C216 C221 1.385(3) . ?
C217 H217 0.9500 . ?
C217 C218 1.382(3) . ?
C218 H218 0.9500 . ?
C218 C219 1.374(4) . ?
C219 H219 0.9500 . ?
C219 C220 1.379(4) . ?
C220 H220 0.9500 . ?
C220 C221 1.395(3) . ?
C221 H221 0.9500 . ?
C223 H223 0.9500 . ?
C223 C224 1.348(3) . ?
C224 H224 0.9500 . ?
C225 C226 1.400(2) . ?
C225 C230 1.392(2) . ?
C226 C227 1.386(3) . ?
C226 C231 1.519(3) . ?
C227 H227 0.9500 . ?
C227 C228 1.384(3) . ?
C228 C229 1.389(3) . ?
C228 C244 1.511(3) . ?
C229 H229 0.9500 . ?
C229 C230 1.390(3) . ?
C230 C246 1.517(2) . ?
C231 H231 1.0000 . ?
C231 C232 1.526(3) . ?
C231 C238 1.520(2) . ?
C232 C233 1.384(3) . ?
C232 C237 1.389(3) . ?
C233 H233 0.9500 . ?
C233 C234 1.402(4) . ?
C234 H234 0.9500 . ?
C234 C235 1.362(5) . ?
C235 H235 0.9500 . ?
C235 C236 1.394(5) . ?
C236 H236 0.9500 . ?
C236 C237 1.381(4) . ?
C237 H237 0.9500 . ?
C238 C239 1.391(3) . ?
C238 C243 1.393(3) . ?
C239 H239 0.9500 . ?
C239 C240 1.390(3) . ?
C240 H240 0.9500 . ?
C240 C241 1.380(3) . ?
C241 H241 0.9500 . ?
C241 C242 1.383(3) . ?
C242 H242 0.9500 . ?
C242 C243 1.392(3) . ?
C243 H243 0.9500 . ?
C244 H24D 0.9900 . ?
C244 H24E 0.9900 . ?
C244 C245 1.532(5) . ?
C245 H24F 0.9800 . ?
C245 H24G 0.9800 . ?
C245 H24H 0.9800 . ?
C246 H246 1.0000 . ?
C246 C247 1.523(3) . ?
C246 C253 1.527(3) . ?
C247 C248 1.394(3) . ?
C247 C252 1.386(3) . ?
C248 H248 0.9500 . ?
C248 C249 1.388(3) . ?
C249 H249 0.9500 . ?
C249 C250 1.379(4) . ?
C250 H250 0.9500 . ?
C250 C251 1.381(4) . ?
C251 H251 0.9500 . ?
C251 C252 1.393(3) . ?
C252 H252 0.9500 . ?
C253 C254 1.389(3) . ?
C253 C258 1.397(3) . ?
C254 H254 0.9500 . ?
C254 C255 1.393(3) . ?
C255 H255 0.9500 . ?
C255 C256 1.372(4) . ?
C256 H256 0.9500 . ?
C256 C257 1.382(4) . ?
C257 H257 0.9500 . ?
C257 C258 1.383(3) . ?
C258 H258 0.9500 . ?
C259 C260 1.402(2) . ?
C259 C264 1.394(2) . ?
C260 C261 1.388(2) . ?
C260 C265 1.523(2) . ?
C261 H261 0.9500 . ?
C261 C262 1.400(3) . ?
C262 C263 1.381(3) . ?
C262 C278 1.513(3) . ?
C263 H263 0.9500 . ?
C263 C264 1.396(3) . ?
C264 C280 1.517(3) . ?
C265 H265 1.0000 . ?
C265 C266 1.518(3) . ?
C265 C272 1.527(3) . ?
C266 C267 1.393(3) . ?
C266 C271 1.397(2) . ?
C267 H267 0.9500 . ?
C267 C268 1.386(3) . ?
C268 H268 0.9500 . ?
C268 C269 1.381(3) . ?
C269 H269 0.9500 . ?
C269 C270 1.385(3) . ?
C270 H270 0.9500 . ?
C270 C271 1.391(3) . ?
C271 H271 0.9500 . ?
C272 C273 1.390(3) . ?
C272 C277 1.394(3) . ?
C273 H273 0.9500 . ?
C273 C274 1.395(3) . ?
C274 H274 0.9500 . ?
C274 C275 1.382(3) . ?
C275 H275 0.9500 . ?
C275 C276 1.376(4) . ?
C276 H276 0.9500 . ?
C276 C277 1.387(3) . ?
C277 H277 0.9500 . ?
C278 H27A 0.9900 . ?
C278 H27B 0.9900 . ?
C278 C279 1.503(3) . ?
C279 H27C 0.9800 . ?
C279 H27D 0.9800 . ?
C279 H27E 0.9800 . ?
C280 H280 1.0000 . ?
C280 C281 1.523(3) . ?
C280 C287 1.523(3) . ?
C281 C282 1.366(3) . ?
C281 C286 1.386(3) . ?
C282 H282 0.9500 . ?
C282 C283 1.402(4) . ?
C283 H283 0.9500 . ?
C283 C284 1.353(4) . ?
C284 H284 0.9500 . ?
C284 C285 1.358(4) . ?
C285 H285 0.9500 . ?
C285 C286 1.382(3) . ?
C286 H286 0.9500 . ?
C287 C288 1.388(3) . ?
C287 C292 1.387(3) . ?
C288 H288 0.9500 . ?
C288 C289 1.392(3) . ?
C289 H289 0.9500 . ?
C289 C290 1.362(5) . ?
C290 H290 0.9500 . ?
C290 C291 1.367(5) . ?
C291 H291 0.9500 . ?
C291 C292 1.399(4) . ?
C292 H292 0.9500 . ?
C208 H20E 0.9800 . ?
C208 H20F 0.9800 . ?
C208 H20G 0.9800 . ?
C207 H20H 0.9800 . ?
C207 H20I 0.9800 . ?
C207 H20J 0.9800 . ?

loop_
_geom_torsion_atom_site_label_1
_geom_torsion_atom_site_label_2
_geom_torsion_atom_site_label_3
_geom_torsion_atom_site_label_4
_geom_torsion
_geom_torsion_site_symmetry_1
_geom_torsion_site_symmetry_2
_geom_torsion_site_symmetry_3
_geom_torsion_site_symmetry_4
_geom_torsion_publ_flag
N1 C38 C39 C40 174.23(16) . . . . ?
N1 C38 C39 C44 -11.4(2) . . . . ?
N1 C38 C43 C42 -174.14(16) . . . . ?
N1 C38 C43 C60 9.8(2) . . . . ?
N2 C2 C3 N1 -0.31(19) . . . . ?
N2 C4 C5 C6 172.37(15) . . . . ?
N2 C4 C5 C10 -7.4(2) . . . . ?
N2 C4 C9 C8 -172.74(15) . . . . ?
N2 C4 C9 C25 7.8(2) . . . . ?
N3 C110 C111 C119 6.0(3) . . . . ?
N3 C110 C111 C112 -179.16(17) . . . . ?
N3 C110 C111 C116 -154.2(8) . . . . ?
N3 C110 C115 C137 -7.5(3) . . . . ?
N3 C110 C115 C114 179.56(18) . . . . ?
N3 C110 C115 C118 152.4(10) . . . . ?
N4 C74 C75 N3 -0.03(19) . . . . ?
N4 C76 C77 C78 -173.15(15) . . . . ?
N4 C76 C77 C82 6.5(2) . . . . ?
N4 C76 C81 C80 173.45(15) . . . . ?
N4 C76 C81 C97 -6.1(2) . . . . ?
C1 N1 C3 C2 0.2(2) . . . . ?
C1 N1 C38 C39 -76.5(2) . . . . ?
C1 N1 C38 C43 102.69(19) . . . . ?
C1 N2 C2 C3 0.3(2) . . . . ?
C1 N2 C4 C5 -78.6(2) . . . . ?
C1 N2 C4 C9 97.23(19) . . . . ?
C2 N2 C1 Cu1 178.17(12) . . . . ?
C2 N2 C1 N1 -0.15(18) . . . . ?
C2 N2 C4 C5 111.36(19) . . . . ?
C2 N2 C4 C9 -72.8(2) . . . . ?
C3 N1 C1 Cu1 -178.36(12) . . . . ?
C3 N1 C1 N2 -0.06(18) . . . . ?
C3 N1 C38 C39 109.93(19) . . . . ?
C3 N1 C38 C43 -70.8(2) . . . . ?
C4 N2 C1 Cu1 6.9(2) . . . . ?
C4 N2 C1 N1 -171.47(14) . . . . ?
C4 N2 C2 C3 171.14(15) . . . . ?
C4 C5 C6 C7 0.5(3) . . . . ?
C4 C5 C10 C11 -64.2(2) . . . . ?
C4 C5 C10 C17 169.98(15) . . . . ?
C4 C9 C25 C26 -130.80(18) . . . . ?
C4 C9 C25 C32 99.14(19) . . . . ?
C5 C4 C9 C8 3.0(2) . . . . ?
C5 C4 C9 C25 -176.41(15) . . . . ?
C5 C6 C7 C8 2.5(3) . . . . ?
C5 C6 C7 C23 -175.17(17) . . . . ?
C5 C10 C11 C12 -21.9(2) . . . . ?
C5 C10 C11 C16 162.04(16) . . . . ?
C5 C10 C17 C18 -102.22(19) . . . . ?
C5 C10 C17 C22 80.2(2) . . . . ?
C6 C5 C10 C11 116.01(18) . . . . ?
C6 C5 C10 C17 -9.8(2) . . . . ?
C6 C7 C8 C9 -2.8(3) . . . . ?
C6 C7 C23 C24 -131.4(2) . . . . ?
C7 C8 C9 C4 0.1(3) . . . . ?
C7 C8 C9 C25 179.58(17) . . . . ?
C8 C7 C23 C24 51.0(3) . . . . ?
C8 C9 C25 C26 49.8(2) . . . . ?
C8 C9 C25 C32 -80.3(2) . . . . ?
C9 C4 C5 C6 -3.3(2) . . . . ?
C9 C4 C5 C10 176.84(15) . . . . ?
C9 C25 C26 C27 71.2(2) . . . . ?
C9 C25 C26 C31 -111.7(2) . . . . ?
C9 C25 C32 C33 43.9(3) . . . . ?
C9 C25 C32 C37 -138.79(19) . . . . ?
C10 C5 C6 C7 -179.67(17) . . . . ?
C10 C11 C12 C13 -177.32(19) . . . . ?
C10 C11 C16 C15 176.93(18) . . . . ?
C10 C17 C18 C19 -176.73(17) . . . . ?
C10 C17 C22 C21 178.18(18) . . . . ?
C11 C10 C17 C18 130.15(17) . . . . ?
C11 C10 C17 C22 -47.4(2) . . . . ?
C11 C12 C13 C14 0.6(3) . . . . ?
C12 C11 C16 C15 0.6(3) . . . . ?
C12 C13 C14 C15 0.7(4) . . . . ?
C13 C14 C15 C16 -1.4(3) . . . . ?
C14 C15 C16 C11 0.7(3) . . . . ?
C16 C11 C12 C13 -1.3(3) . . . . ?
C17 C10 C11 C12 106.2(2) . . . . ?
C17 C10 C11 C16 -69.9(2) . . . . ?
C17 C18 C19 C20 -1.9(3) . . . . ?
C18 C17 C22 C21 0.6(3) . . . . ?
C18 C19 C20 C21 1.5(3) . . . . ?
C19 C20 C21 C22 0.0(3) . . . . ?
C20 C21 C22 C17 -1.1(3) . . . . ?
C22 C17 C18 C19 0.9(3) . . . . ?
C23 C7 C8 C9 174.79(18) . . . . ?
C25 C26 C27 C28 174.75(19) . . . . ?
C25 C26 C31 C30 -176.9(3) . . . . ?
C25 C32 C33 C34 175.7(2) . . . . ?
C25 C32 C37 C36 -176.2(2) . . . . ?
C26 C25 C32 C33 -85.8(2) . . . . ?
C26 C25 C32 C37 91.5(2) . . . . ?
C26 C27 C28 C29 1.8(4) . . . . ?
C27 C26 C31 C30 0.1(4) . . . . ?
C27 C28 C29 C30 1.2(4) . . . . ?
C28 C29 C30 C31 -3.5(5) . . . . ?
C29 C30 C31 C26 2.9(5) . . . . ?
C31 C26 C27 C28 -2.5(3) . . . . ?
C32 C25 C26 C27 -158.85(18) . . . . ?
C32 C25 C26 C31 18.2(3) . . . . ?
C32 C33 C34 C35 1.2(4) . . . . ?
C33 C32 C37 C36 1.2(4) . . . . ?
C33 C34 C35 C36 -0.4(4) . . . . ?
C34 C35 C36 C37 0.1(4) . . . . ?
C35 C36 C37 C32 -0.5(4) . . . . ?
C37 C32 C33 C34 -1.6(3) . . . . ?
C38 N1 C1 Cu1 7.3(2) . . . . ?
C38 N1 C1 N2 -174.42(14) . . . . ?
C38 N1 C3 C2 174.29(15) . . . . ?
C38 C39 C40 C41 0.7(3) . . . . ?
C38 C39 C44 C45 166.33(16) . . . . ?
C38 C39 C44 C51 -67.4(2) . . . . ?
C38 C43 C60 C61 91.1(2) . . . . ?
C38 C43 C60 C67 -141.43(17) . . . . ?
C39 C38 C43 C42 5.1(3) . . . . ?
C39 C38 C43 C60 -171.00(16) . . . . ?
C39 C40 C41 C42 3.2(3) . . . . ?
C39 C40 C41 C57 -177.2(2) . . . . ?
C39 C44 C45 C46 -87.6(2) . . . . ?
C39 C44 C45 C50 93.4(2) . . . . ?
C39 C44 C51 C52 159.64(18) . . . . ?
C39 C44 C51 C56 -21.6(3) . . . . ?
C40 C39 C44 C45 -19.6(2) . . . . ?
C40 C39 C44 C51 106.7(2) . . . . ?
C40 C41 C42 C43 -3.1(3) . . . . ?
C40 C41 C57 C59 -105.7(6) . . . . ?
C40 C41 C57 C58 -152.2(3) . . . . ?
C41 C42 C43 C38 -0.9(3) . . . . ?
C41 C42 C43 C60 175.15(18) . . . . ?
C42 C41 C57 C59 74.0(7) . . . . ?
C42 C41 C57 C58 27.4(4) . . . . ?
C42 C43 C60 C61 -84.9(2) . . . . ?
C42 C43 C60 C67 42.6(2) . . . . ?
C43 C38 C39 C40 -5.0(3) . . . . ?
C43 C38 C39 C44 169.41(16) . . . . ?
C43 C60 C61 C62 30.9(2) . . . . ?
C43 C60 C61 C66 -151.52(17) . . . . ?
C43 C60 C67 C68 -98.5(2) . . . . ?
C43 C60 C67 C72 81.0(2) . . . . ?
C44 C39 C40 C41 -173.49(18) . . . . ?
C44 C45 C46 C47 -178.72(19) . . . . ?
C44 C45 C50 C49 179.4(2) . . . . ?
C44 C51 C52 C53 179.6(2) . . . . ?
C44 C51 C56 C55 -179.6(2) . . . . ?
C45 C44 C51 C52 -72.9(2) . . . . ?
C45 C44 C51 C56 105.9(2) . . . . ?
C45 C46 C47 C48 -0.6(4) . . . . ?
C46 C45 C50 C49 0.3(3) . . . . ?
C46 C47 C48 C49 0.2(4) . . . . ?
C47 C48 C49 C50 0.5(4) . . . . ?
C48 C49 C50 C45 -0.7(4) . . . . ?
C50 C45 C46 C47 0.4(3) . . . . ?
C51 C44 C45 C46 146.59(18) . . . . ?
C51 C44 C45 C50 -32.5(3) . . . . ?
C51 C52 C53 C54 -0.3(4) . . . . ?
C52 C51 C56 C55 -0.8(3) . . . . ?
C52 C53 C54 C55 -0.2(4) . . . . ?
C53 C54 C55 C56 0.2(4) . . . . ?
C54 C55 C56 C51 0.3(4) . . . . ?
C56 C51 C52 C53 0.8(3) . . . . ?
C57 C41 C42 C43 177.3(2) . . . . ?
C60 C61 C62 C63 177.1(2) . . . . ?
C60 C61 C66 C65 -177.14(18) . . . . ?
C60 C67 C68 C69 179.47(19) . . . . ?
C60 C67 C72 C71 179.6(2) . . . . ?
C61 C60 C67 C68 28.3(2) . . . . ?
C61 C60 C67 C72 -152.15(18) . . . . ?
C61 C62 C63 C64 0.6(4) . . . . ?
C62 C61 C66 C65 0.6(3) . . . . ?
C62 C63 C64 C65 -0.7(4) . . . . ?
C63 C64 C65 C66 0.7(4) . . . . ?
C64 C65 C66 C61 -0.7(3) . . . . ?
C66 C61 C62 C63 -0.5(3) . . . . ?
C67 C60 C61 C62 -96.4(2) . . . . ?
C67 C60 C61 C66 81.2(2) . . . . ?
C67 C68 C69 C70 1.0(4) . . . . ?
C68 C67 C72 C71 -0.8(3) . . . . ?
C68 C69 C70 C71 -0.9(4) . . . . ?
C69 C70 C71 C72 0.0(4) . . . . ?
C70 C71 C72 C67 0.9(4) . . . . ?
C72 C67 C68 C69 -0.1(3) . . . . ?
C73 N3 C75 C74 -0.4(2) . . . . ?
C73 N3 C110 C111 100.6(2) . . . . ?
C73 N3 C110 C115 -80.2(2) . . . . ?
C73 N4 C74 C75 0.5(2) . . . . ?
C73 N4 C76 C77 98.31(19) . . . . ?
C73 N4 C76 C81 -78.4(2) . . . . ?
C74 N4 C73 Cu2 177.33(12) . . . . ?
C74 N4 C73 N3 -0.67(18) . . . . ?
C74 N4 C76 C77 -72.0(2) . . . . ?
C74 N4 C76 C81 111.37(19) . . . . ?
C75 N3 C73 Cu2 -177.27(13) . . . . ?
C75 N3 C73 N4 0.65(19) . . . . ?
C75 N3 C110 C111 -74.3(2) . . . . ?
C75 N3 C110 C115 104.9(2) . . . . ?
C76 N4 C73 Cu2 5.8(2) . . . . ?
C76 N4 C73 N3 -172.16(14) . . . . ?
C76 N4 C74 C75 171.53(15) . . . . ?
C76 C77 C78 C79 -0.7(3) . . . . ?
C76 C77 C82 C83 99.50(19) . . . . ?
C76 C77 C82 C89 -131.28(17) . . . . ?
C76 C81 C97 C98 167.65(15) . . . . ?
C76 C81 C97 C104 -66.9(2) . . . . ?
C77 C76 C81 C80 -3.1(2) . . . . ?
C77 C76 C81 C97 177.38(15) . . . . ?
C77 C78 C79 C80 -2.2(3) . . . . ?
C77 C78 C79 C95 175.14(18) . . . . ?
C77 C82 C83 C84 -137.60(19) . . . . ?
C77 C82 C83 C88 45.2(3) . . . . ?
C77 C82 C89 C90 -108.3(2) . . . . ?
C77 C82 C89 C94 73.6(2) . . . . ?
C78 C77 C82 C83 -80.9(2) . . . . ?
C78 C77 C82 C89 48.4(2) . . . . ?
C78 C79 C80 C81 2.5(3) . . . . ?
C78 C79 C95 C96 52.6(3) . . . . ?
C79 C80 C81 C76 0.0(3) . . . . ?
C79 C80 C81 C97 179.57(17) . . . . ?
C80 C79 C95 C96 -130.1(3) . . . . ?
C80 C81 C97 C98 -11.9(2) . . . . ?
C80 C81 C97 C104 113.61(18) . . . . ?
C81 C76 C77 C78 3.4(3) . . . . ?
C81 C76 C77 C82 -176.95(16) . . . . ?
C81 C97 C98 C99 -99.87(19) . . . . ?
C81 C97 C98 C103 82.8(2) . . . . ?
C81 C97 C104 C105 169.30(15) . . . . ?
C81 C97 C104 C109 -12.9(2) . . . . ?
C82 C77 C78 C79 179.65(17) . . . . ?
C82 C83 C84 C85 -175.5(2) . . . . ?
C82 C83 C88 C87 175.1(2) . . . . ?
C82 C89 C90 C91 -176.5(2) . . . . ?
C82 C89 C94 C93 175.4(2) . . . . ?
C83 C82 C89 C90 21.1(3) . . . . ?
C83 C82 C89 C94 -157.00(18) . . . . ?
C83 C84 C85 C86 -0.9(4) . . . . ?
C84 C83 C88 C87 -2.1(3) . . . . ?
C84 C85 C86 C87 0.3(4) . . . . ?
C85 C86 C87 C88 -0.6(4) . . . . ?
C86 C87 C88 C83 1.6(4) . . . . ?
C88 C83 C84 C85 1.8(3) . . . . ?
C89 C82 C83 C84 93.2(2) . . . . ?
C89 C82 C83 C88 -84.0(2) . . . . ?
C89 C90 C91 C92 1.4(4) . . . . ?
C90 C89 C94 C93 -2.8(3) . . . . ?
C90 C91 C92 C93 -3.3(5) . . . . ?
C91 C92 C93 C94 2.1(4) . . . . ?
C92 C93 C94 C89 1.0(4) . . . . ?
C94 C89 C90 C91 1.6(4) . . . . ?
C95 C79 C80 C81 -174.84(18) . . . . ?
C97 C98 C99 C100 -176.87(17) . . . . ?
C97 C98 C103 C102 177.94(17) . . . . ?
C97 C104 C105 C106 178.44(17) . . . . ?
C97 C104 C109 C108 -178.90(18) . . . . ?
C98 C97 C104 C105 -62.8(2) . . . . ?
C98 C97 C104 C109 114.97(19) . . . . ?
C98 C99 C100 C101 -1.3(3) . . . . ?
C99 C98 C103 C102 0.5(3) . . . . ?
C99 C100 C101 C102 1.0(3) . . . . ?
C100 C101 C102 C103 0.2(3) . . . . ?
C101 C102 C103 C98 -0.9(3) . . . . ?
C103 C98 C99 C100 0.6(3) . . . . ?
C104 C97 C98 C99 132.34(17) . . . . ?
C104 C97 C98 C103 -45.0(2) . . . . ?
C104 C105 C106 C107 1.2(3) . . . . ?
C105 C104 C109 C108 -1.1(3) . . . . ?
C105 C106 C107 C108 -2.2(3) . . . . ?
C106 C107 C108 C109 1.6(3) . . . . ?
C107 C108 C109 C104 0.1(3) . . . . ?
C109 C104 C105 C106 0.5(3) . . . . ?
C110 N3 C73 Cu2 7.2(2) . . . . ?
C110 N3 C73 N4 -174.87(15) . . . . ?
C110 N3 C75 C74 175.00(16) . . . . ?
C110 C111 C119 C120 -144.34(18) . . . . ?
C110 C111 C119 C126 88.6(2) . . . . ?
C110 C111 C112 C113 -0.4(3) . . . . ?
C110 C111 C116 C117 -21(2) . . . . ?
C110 C115 C137 C138 161.42(17) . . . . ?
C110 C115 C137 C144 -71.9(2) . . . . ?
C110 C115 C114 C113 -0.4(3) . . . . ?
C110 C115 C118 C117 18(2) . . . . ?
C111 C110 C115 C137 171.70(17) . . . . ?
C111 C110 C115 C114 -1.2(3) . . . . ?
C111 C110 C115 C118 -28.4(10) . . . . ?
C111 C119 C120 C121 93.3(2) . . . . ?
C111 C119 C120 C125 -87.2(2) . . . . ?
C111 C119 C126 C127 -149.18(18) . . . . ?
C111 C119 C126 C131 31.0(3) . . . . ?
C111 C112 C113 C114 -1.1(4) . . . . ?
C111 C112 C113 C133 178.7(2) . . . . ?
C111 C116 C117 C118 15(3) . . . . ?
C111 C116 C117 C135 -162.1(17) . . . . ?
C115 C110 C111 C119 -173.15(17) . . . . ?
C115 C110 C111 C112 1.6(3) . . . . ?
C115 C110 C111 C116 26.7(9) . . . . ?
C115 C137 C138 C139 95.9(2) . . . . ?
C115 C137 C138 C143 -85.1(2) . . . . ?
C115 C137 C144 C145 161.65(19) . . . . ?
C115 C137 C144 C149 -19.3(3) . . . . ?
C119 C111 C112 C113 174.3(2) . . . . ?
C119 C111 C116 C117 -179.1(15) . . . . ?
C119 C120 C121 C122 179.16(19) . . . . ?
C119 C120 C125 C124 180.0(2) . . . . ?
C119 C126 C127 C128 -180.0(2) . . . . ?
C119 C126 C131 C130 179.0(2) . . . . ?
C120 C119 C126 C127 82.9(2) . . . . ?
C120 C119 C126 C131 -96.9(2) . . . . ?
C120 C121 C122 C123 0.8(3) . . . . ?
C121 C120 C125 C124 -0.5(3) . . . . ?
C121 C122 C123 C124 -0.3(4) . . . . ?
C122 C123 C124 C125 -0.5(4) . . . . ?
C123 C124 C125 C120 1.0(4) . . . . ?
C125 C120 C121 C122 -0.3(3) . . . . ?
C126 C119 C120 C121 -140.00(18) . . . . ?
C126 C119 C120 C125 39.5(3) . . . . ?
C126 C127 C128 C129 0.2(4) . . . . ?
C127 C126 C131 C130 -0.8(4) . . . . ?
C127 C128 C129 C130 0.6(4) . . . . ?
C128 C129 C130 C131 -1.6(5) . . . . ?
C129 C130 C131 C126 1.7(5) . . . . ?
C131 C126 C127 C128 -0.2(3) . . . . ?
C137 C115 C114 C113 -173.1(2) . . . . ?
C137 C115 C118 C117 178.7(13) . . . . ?
C137 C138 C139 C140 179.2(2) . . . . ?
C137 C138 C143 C142 -178.2(2) . . . . ?
C137 C144 C145 C146 180.0(2) . . . . ?
C137 C144 C149 C148 -179.4(2) . . . . ?
C138 C137 C144 C145 -70.3(2) . . . . ?
C138 C137 C144 C149 108.7(2) . . . . ?
C138 C139 C140 C141 -0.9(4) . . . . ?
C139 C138 C143 C142 0.8(3) . . . . ?
C139 C140 C141 C142 0.5(4) . . . . ?
C140 C141 C142 C143 0.5(4) . . . . ?
C141 C142 C143 C138 -1.1(4) . . . . ?
C143 C138 C139 C140 0.2(3) . . . . ?
C144 C137 C138 C139 -30.5(3) . . . . ?
C144 C137 C138 C143 148.47(19) . . . . ?
C144 C145 C146 C147 -0.6(4) . . . . ?
C145 C144 C149 C148 -0.4(4) . . . . ?
C145 C146 C147 C148 -0.1(5) . . . . ?
C146 C147 C148 C149 0.6(5) . . . . ?
C147 C148 C149 C144 -0.4(5) . . . . ?
C149 C144 C145 C146 0.9(4) . . . . ?
C112 C111 C119 C120 41.1(3) . . . . ?
C112 C111 C119 C126 -86.0(2) . . . . ?
C112 C113 C114 C115 1.6(4) . . . . ?
C112 C113 C133 C134 -108.0(3) . . . . ?
C114 C115 C137 C138 -26.0(3) . . . . ?
C114 C115 C137 C144 100.7(2) . . . . ?
C114 C113 C133 C134 71.8(3) . . . . ?
C133 C113 C114 C115 -178.3(2) . . . . ?
C116 C111 C119 C120 11.2(11) . . . . ?
C116 C111 C119 C126 -115.8(11) . . . . ?
C116 C117 C118 C115 -11(3) . . . . ?
C116 C117 C135 C136 43(3) . . . . ?
C118 C115 C137 C138 0.8(10) . . . . ?
C118 C115 C137 C144 127.5(10) . . . . ?
C118 C117 C135 C136 -134(3) . . . . ?
C135 C117 C118 C115 165.6(15) . . . . ?
N5 C151 C152 N6 -0.20(19) . . . . ?
N5 C153 C154 C155 178.00(15) . . . . ?
N5 C153 C154 C159 -5.1(2) . . . . ?
N5 C153 C158 C157 -175.92(15) . . . . ?
N5 C153 C158 C174 7.4(2) . . . . ?
N6 C187 C188 C189 -171.04(16) . . . . ?
N6 C187 C188 C193 12.6(2) . . . . ?
N6 C187 C192 C191 171.29(16) . . . . ?
N6 C187 C192 C209 -12.4(2) . . . . ?
N7 C259 C260 C261 -178.21(16) . . . . ?
N7 C259 C260 C265 3.9(2) . . . . ?
N7 C259 C264 C263 178.55(16) . . . . ?
N7 C259 C264 C280 -3.1(2) . . . . ?
N8 C223 C224 N7 -0.18(19) . . . . ?
N8 C225 C226 C227 -175.07(16) . . . . ?
N8 C225 C226 C231 9.9(2) . . . . ?
N8 C225 C230 C229 173.60(16) . . . . ?
N8 C225 C230 C246 -11.1(3) . . . . ?
C150 N5 C151 C152 0.8(2) . . . . ?
C150 N5 C153 C154 -100.39(19) . . . . ?
C150 N5 C153 C158 77.8(2) . . . . ?
C150 N6 C152 C151 -0.4(2) . . . . ?
C150 N6 C187 C188 81.9(2) . . . . ?
C150 N6 C187 C192 -95.0(2) . . . . ?
C151 N5 C150 Cu3 177.67(12) . . . . ?
C151 N5 C150 N6 -0.98(18) . . . . ?
C151 N5 C153 C154 72.0(2) . . . . ?
C151 N5 C153 C158 -109.83(19) . . . . ?
C152 N6 C150 Cu3 -177.84(12) . . . . ?
C152 N6 C150 N5 0.85(18) . . . . ?
C152 N6 C187 C188 -108.8(2) . . . . ?
C152 N6 C187 C192 74.3(2) . . . . ?
C153 N5 C150 Cu3 -9.0(2) . . . . ?
C153 N5 C150 N6 172.37(14) . . . . ?
C153 N5 C151 C152 -172.27(15) . . . . ?
C153 C154 C155 C156 -2.2(3) . . . . ?
C153 C154 C159 C160 -85.6(2) . . . . ?
C153 C154 C159 C166 145.37(17) . . . . ?
C153 C158 C174 C175 68.6(2) . . . . ?
C153 C158 C174 C181 -166.73(15) . . . . ?
C154 C153 C158 C157 2.2(2) . . . . ?
C154 C153 C158 C174 -174.47(15) . . . . ?
C154 C155 C156 C157 2.4(3) . . . . ?
C154 C155 C156 C172 -175.31(18) . . . . ?
C154 C159 C160 C161 156.13(18) . . . . ?
C154 C159 C160 C165 -19.2(3) . . . . ?
C154 C159 C166 C167 -94.0(2) . . . . ?
C154 C159 C166 C171 85.6(2) . . . . ?
C155 C154 C159 C160 91.2(2) . . . . ?
C155 C154 C159 C166 -37.8(2) . . . . ?
C155 C156 C157 C158 -0.2(3) . . . . ?
C155 C156 C172 C173 -39.4(3) . . . . ?
C156 C157 C158 C153 -2.0(3) . . . . ?
C156 C157 C158 C174 174.63(16) . . . . ?
C157 C156 C172 C173 142.8(2) . . . . ?
C157 C158 C174 C175 -108.01(18) . . . . ?
C157 C158 C174 C181 16.7(2) . . . . ?
C158 C153 C154 C155 -0.2(3) . . . . ?
C158 C153 C154 C159 176.73(15) . . . . ?
C158 C174 C175 C176 23.7(2) . . . . ?
C158 C174 C175 C180 -161.01(16) . . . . ?
C158 C174 C181 C182 -84.71(19) . . . . ?
C158 C174 C181 C186 98.09(19) . . . . ?
C159 C154 C155 C156 -179.06(17) . . . . ?
C159 C160 C161 C162 -174.9(2) . . . . ?
C159 C160 C165 C164 174.0(2) . . . . ?
C159 C166 C167 C168 -179.93(19) . . . . ?
C159 C166 C171 C170 -179.53(19) . . . . ?
C160 C159 C166 C167 137.35(18) . . . . ?
C160 C159 C166 C171 -43.0(2) . . . . ?
C160 C161 C162 C163 -0.1(4) . . . . ?
C161 C160 C165 C164 -1.4(4) . . . . ?
C161 C162 C163 C164 0.2(4) . . . . ?
C162 C163 C164 C165 -0.9(5) . . . . ?
C163 C164 C165 C160 1.5(4) . . . . ?
C165 C160 C161 C162 0.7(4) . . . . ?
C166 C159 C160 C161 -74.6(2) . . . . ?
C166 C159 C160 C165 110.1(2) . . . . ?
C166 C167 C168 C169 -1.0(3) . . . . ?
C167 C166 C171 C170 0.1(3) . . . . ?
C167 C168 C169 C170 1.0(4) . . . . ?
C168 C169 C170 C171 -0.5(4) . . . . ?
C169 C170 C171 C166 -0.1(3) . . . . ?
C171 C166 C167 C168 0.4(3) . . . . ?
C172 C156 C157 C158 177.55(18) . . . . ?
C174 C175 C176 C177 175.51(18) . . . . ?
C174 C175 C180 C179 -175.95(17) . . . . ?
C174 C181 C182 C183 -177.61(16) . . . . ?
C174 C181 C186 C185 176.53(16) . . . . ?
C175 C174 C181 C182 41.5(2) . . . . ?
C175 C174 C181 C186 -135.71(16) . . . . ?
C175 C176 C177 C178 0.6(3) . . . . ?
C176 C175 C180 C179 -0.5(3) . . . . ?
C176 C177 C178 C179 -1.2(3) . . . . ?
C177 C178 C179 C180 1.0(3) . . . . ?
C178 C179 C180 C175 -0.1(3) . . . . ?
C180 C175 C176 C177 0.3(3) . . . . ?
C181 C174 C175 C176 -103.90(19) . . . . ?
C181 C174 C175 C180 71.4(2) . . . . ?
C181 C182 C183 C184 0.8(3) . . . . ?
C182 C181 C186 C185 -0.7(3) . . . . ?
C182 C183 C184 C185 -0.1(3) . . . . ?
C183 C184 C185 C186 -1.0(3) . . . . ?
C184 C185 C186 C181 1.5(3) . . . . ?
C186 C181 C182 C183 -0.4(3) . . . . ?
C187 N6 C150 Cu3 -6.9(2) . . . . ?
C187 N6 C150 N5 171.75(14) . . . . ?
C187 N6 C152 C151 -170.48(16) . . . . ?
C187 C188 C189 C190 -1.1(3) . . . . ?
C187 C188 C193 C194 64.7(2) . . . . ?
C187 C188 C193 C200 -169.41(16) . . . . ?
C187 C192 C209 C210 145.31(19) . . . . ?
C187 C192 C209 C216 -86.9(2) . . . . ?
C188 C187 C192 C191 -5.5(3) . . . . ?
C188 C187 C192 C209 170.84(16) . . . . ?
C188 C189 C190 C191 -3.5(3) . . . . ?
C188 C189 C190 C206 176.67(19) . . . . ?
C188 C193 C194 C195 19.5(3) . . . . ?
C188 C193 C194 C199 -162.75(18) . . . . ?
C188 C193 C200 C201 -88.0(2) . . . . ?
C188 C193 C200 C205 92.1(2) . . . . ?
C189 C188 C193 C194 -111.5(2) . . . . ?
C189 C188 C193 C200 14.4(2) . . . . ?
C189 C190 C191 C192 3.7(3) . . . . ?
C189 C190 C206 C208 106.9(5) . . . . ?
C189 C190 C206 C207 133.7(4) . . . . ?
C190 C191 C192 C187 0.6(3) . . . . ?
C190 C191 C192 C209 -175.66(18) . . . . ?
C191 C190 C206 C208 -72.9(5) . . . . ?
C191 C190 C206 C207 -46.2(4) . . . . ?
C191 C192 C209 C210 -38.5(3) . . . . ?
C191 C192 C209 C216 89.3(2) . . . . ?
C192 C187 C188 C189 5.7(3) . . . . ?
C192 C187 C188 C193 -170.70(16) . . . . ?
C192 C209 C210 C211 -80.5(2) . . . . ?
C192 C209 C210 C215 99.0(2) . . . . ?
C192 C209 C216 C217 143.34(17) . . . . ?
C192 C209 C216 C221 -36.8(3) . . . . ?
C193 C188 C189 C190 175.18(18) . . . . ?
C193 C194 C195 C196 179.5(2) . . . . ?
C193 C194 C199 C198 -178.7(2) . . . . ?
C193 C200 C201 C202 180.0(2) . . . . ?
C193 C200 C205 C204 178.4(2) . . . . ?
C194 C193 C200 C201 38.0(3) . . . . ?
C194 C193 C200 C205 -141.9(2) . . . . ?
C194 C195 C196 C197 -1.6(4) . . . . ?
C195 C194 C199 C198 -0.9(4) . . . . ?
C195 C196 C197 C198 0.4(5) . . . . ?
C196 C197 C198 C199 0.5(5) . . . . ?
C197 C198 C199 C194 -0.3(4) . . . . ?
C199 C194 C195 C196 1.8(4) . . . . ?
C200 C193 C194 C195 -107.9(2) . . . . ?
C200 C193 C194 C199 69.8(2) . . . . ?
C200 C201 C202 C203 1.1(4) . . . . ?
C201 C200 C205 C204 -1.5(3) . . . . ?
C201 C202 C203 C204 -0.5(4) . . . . ?
C202 C203 C204 C205 -1.1(4) . . . . ?
C203 C204 C205 C200 2.1(4) . . . . ?
C205 C200 C201 C202 -0.1(4) . . . . ?
C206 C190 C191 C192 -176.42(19) . . . . ?
C209 C210 C211 C212 -178.8(2) . . . . ?
C209 C210 C215 C214 -179.3(2) . . . . ?
C209 C216 C217 C218 179.21(18) . . . . ?
C209 C216 C221 C220 -178.6(2) . . . . ?
C210 C209 C216 C217 -89.7(2) . . . . ?
C210 C209 C216 C221 90.2(2) . . . . ?
C210 C211 C212 C213 -2.3(5) . . . . ?
C211 C210 C215 C214 0.2(4) . . . . ?
C211 C212 C213 C214 0.9(5) . . . . ?
C212 C213 C214 C215 1.0(5) . . . . ?
C213 C214 C215 C210 -1.5(4) . . . . ?
C215 C210 C211 C212 1.6(4) . . . . ?
C216 C209 C210 C211 153.21(19) . . . . ?
C216 C209 C210 C215 -27.3(3) . . . . ?
C216 C217 C218 C219 -0.9(3) . . . . ?
C217 C216 C221 C220 1.3(4) . . . . ?
C217 C218 C219 C220 1.8(4) . . . . ?
C218 C219 C220 C221 -1.1(4) . . . . ?
C219 C220 C221 C216 -0.4(5) . . . . ?
C221 C216 C217 C218 -0.7(3) . . . . ?
C222 N7 C224 C223 0.0(2) . . . . ?
C222 N7 C259 C260 79.3(2) . . . . ?
C222 N7 C259 C264 -99.2(2) . . . . ?
C222 N8 C223 C224 0.3(2) . . . . ?
C222 N8 C225 C226 81.1(2) . . . . ?
C222 N8 C225 C230 -96.5(2) . . . . ?
C223 N8 C222 Cu4 -176.89(12) . . . . ?
C223 N8 C222 N7 -0.27(19) . . . . ?
C223 N8 C225 C226 -106.2(2) . . . . ?
C223 N8 C225 C230 76.2(2) . . . . ?
C224 N7 C222 Cu4 176.60(13) . . . . ?
C224 N7 C222 N8 0.15(19) . . . . ?
C224 N7 C259 C260 -108.5(2) . . . . ?
C224 N7 C259 C264 73.0(2) . . . . ?
C225 N8 C222 Cu4 -3.2(2) . . . . ?
C225 N8 C222 N7 173.44(14) . . . . ?
C225 N8 C223 C224 -172.99(16) . . . . ?
C225 C226 C227 C228 0.4(3) . . . . ?
C225 C226 C231 C232 70.2(2) . . . . ?
C225 C226 C231 C238 -163.62(16) . . . . ?
C225 C230 C246 C247 141.44(18) . . . . ?
C225 C230 C246 C253 -90.4(2) . . . . ?
C226 C225 C230 C229 -3.9(3) . . . . ?
C226 C225 C230 C246 171.41(17) . . . . ?
C226 C227 C228 C229 -1.6(3) . . . . ?
C226 C227 C228 C244 -177.7(2) . . . . ?
C226 C231 C232 C233 13.6(3) . . . . ?
C226 C231 C232 C237 -167.66(19) . . . . ?
C226 C231 C238 C239 -92.6(2) . . . . ?
C226 C231 C238 C243 87.4(2) . . . . ?
C227 C226 C231 C232 -104.6(2) . . . . ?
C227 C226 C231 C238 21.6(2) . . . . ?
C227 C228 C229 C230 0.0(3) . . . . ?
C227 C228 C244 C245 82.1(3) . . . . ?
C228 C229 C230 C225 2.6(3) . . . . ?
C228 C229 C230 C246 -172.70(19) . . . . ?
C229 C228 C244 C245 -93.9(3) . . . . ?
C229 C230 C246 C247 -43.4(2) . . . . ?
C229 C230 C246 C253 84.8(2) . . . . ?
C230 C225 C226 C227 2.4(3) . . . . ?
C230 C225 C226 C231 -172.61(17) . . . . ?
C230 C246 C247 C248 -73.8(2) . . . . ?
C230 C246 C247 C252 107.8(2) . . . . ?
C230 C246 C253 C254 -40.2(2) . . . . ?
C230 C246 C253 C258 139.93(18) . . . . ?
C231 C226 C227 C228 175.33(19) . . . . ?
C231 C232 C233 C234 -179.1(2) . . . . ?
C231 C232 C237 C236 -179.3(2) . . . . ?
C231 C238 C239 C240 -179.52(19) . . . . ?
C231 C238 C243 C242 179.81(19) . . . . ?
C232 C231 C238 C239 33.8(3) . . . . ?
C232 C231 C238 C243 -146.24(19) . . . . ?
C232 C233 C234 C235 -2.1(4) . . . . ?
C233 C232 C237 C236 -0.4(4) . . . . ?
C233 C234 C235 C236 0.3(5) . . . . ?
C234 C235 C236 C237 1.5(5) . . . . ?
C235 C236 C237 C232 -1.4(5) . . . . ?
C237 C232 C233 C234 2.2(4) . . . . ?
C238 C231 C232 C233 -114.0(2) . . . . ?
C238 C231 C232 C237 64.7(2) . . . . ?
C238 C239 C240 C241 -0.5(3) . . . . ?
C239 C238 C243 C242 -0.2(3) . . . . ?
C239 C240 C241 C242 0.3(3) . . . . ?
C240 C241 C242 C243 0.0(3) . . . . ?
C241 C242 C243 C238 0.0(3) . . . . ?
C243 C238 C239 C240 0.5(3) . . . . ?
C244 C228 C229 C230 176.2(2) . . . . ?
C246 C247 C248 C249 -176.9(2) . . . . ?
C246 C247 C252 C251 177.9(2) . . . . ?
C246 C253 C254 C255 -177.86(19) . . . . ?
C246 C253 C258 C257 179.01(18) . . . . ?
C247 C246 C253 C254 87.3(2) . . . . ?
C247 C246 C253 C258 -92.6(2) . . . . ?
C247 C248 C249 C250 -0.8(4) . . . . ?
C248 C247 C252 C251 -0.4(3) . . . . ?
C248 C249 C250 C251 -1.0(4) . . . . ?
C249 C250 C251 C252 2.1(4) . . . . ?
C250 C251 C252 C247 -1.4(4) . . . . ?
C252 C247 C248 C249 1.5(3) . . . . ?
C253 C246 C247 C248 159.86(18) . . . . ?
C253 C246 C247 C252 -18.5(3) . . . . ?
C253 C254 C255 C256 -1.4(4) . . . . ?
C254 C253 C258 C257 -0.9(3) . . . . ?
C254 C255 C256 C257 -0.4(3) . . . . ?
C255 C256 C257 C258 1.6(3) . . . . ?
C256 C257 C258 C253 -0.9(3) . . . . ?
C258 C253 C254 C255 2.1(3) . . . . ?
C259 N7 C222 Cu4 -10.3(3) . . . . ?
C259 N7 C222 N8 173.29(15) . . . . ?
C259 N7 C224 C223 -172.91(16) . . . . ?
C259 C260 C261 C262 -0.3(3) . . . . ?
C259 C260 C265 C266 -163.93(16) . . . . ?
C259 C260 C265 C272 70.3(2) . . . . ?
C259 C264 C280 C281 -87.7(2) . . . . ?
C259 C264 C280 C287 142.59(18) . . . . ?
C260 C259 C264 C263 0.1(3) . . . . ?
C260 C259 C264 C280 178.44(16) . . . . ?
C260 C261 C262 C263 0.0(3) . . . . ?
C260 C261 C262 C278 179.67(18) . . . . ?
C260 C265 C266 C267 103.3(2) . . . . ?
C260 C265 C266 C271 -80.3(2) . . . . ?
C260 C265 C272 C273 22.3(2) . . . . ?
C260 C265 C272 C277 -161.64(17) . . . . ?
C261 C260 C265 C266 18.3(2) . . . . ?
C261 C260 C265 C272 -107.5(2) . . . . ?
C261 C262 C263 C264 0.3(3) . . . . ?
C261 C262 C278 C279 -53.9(3) . . . . ?
C262 C263 C264 C259 -0.4(3) . . . . ?
C262 C263 C264 C280 -178.70(18) . . . . ?
C263 C262 C278 C279 125.7(2) . . . . ?
C263 C264 C280 C281 90.5(2) . . . . ?
C263 C264 C280 C287 -39.1(2) . . . . ?
C264 C259 C260 C261 0.3(3) . . . . ?
C264 C259 C260 C265 -177.60(16) . . . . ?
C264 C280 C281 C282 -24.9(3) . . . . ?
C264 C280 C281 C286 150.6(2) . . . . ?
C264 C280 C287 C288 87.9(2) . . . . ?
C264 C280 C287 C292 -93.1(2) . . . . ?
C265 C260 C261 C262 177.46(17) . . . . ?
C265 C266 C267 C268 175.54(17) . . . . ?
C265 C266 C271 C270 -176.80(17) . . . . ?
C265 C272 C273 C274 177.09(19) . . . . ?
C265 C272 C277 C276 -177.43(18) . . . . ?
C266 C265 C272 C273 -106.6(2) . . . . ?
C266 C265 C272 C277 69.5(2) . . . . ?
C266 C267 C268 C269 1.6(3) . . . . ?
C267 C266 C271 C270 -0.4(3) . . . . ?
C267 C268 C269 C270 -0.9(3) . . . . ?
C268 C269 C270 C271 -0.5(3) . . . . ?
C269 C270 C271 C266 1.1(3) . . . . ?
C271 C266 C267 C268 -0.9(3) . . . . ?
C272 C265 C266 C267 -129.23(18) . . . . ?
C272 C265 C266 C271 47.1(2) . . . . ?
C272 C273 C274 C275 -0.2(3) . . . . ?
C273 C272 C277 C276 -1.2(3) . . . . ?
C273 C274 C275 C276 -0.6(3) . . . . ?
C274 C275 C276 C277 0.4(3) . . . . ?
C275 C276 C277 C272 0.5(3) . . . . ?
C277 C272 C273 C274 1.0(3) . . . . ?
C278 C262 C263 C264 -179.32(18) . . . . ?
C280 C281 C282 C283 174.5(3) . . . . ?
C280 C281 C286 C285 -175.8(2) . . . . ?
C280 C287 C288 C289 179.8(2) . . . . ?
C280 C287 C292 C291 -179.6(2) . . . . ?
C281 C280 C287 C288 -41.3(3) . . . . ?
C281 C280 C287 C292 137.71(19) . . . . ?
C281 C282 C283 C284 1.0(5) . . . . ?
C282 C281 C286 C285 0.1(4) . . . . ?
C282 C283 C284 C285 0.0(5) . . . . ?
C283 C284 C285 C286 -1.0(5) . . . . ?
C284 C285 C286 C281 1.0(5) . . . . ?
C286 C281 C282 C283 -1.0(4) . . . . ?
C287 C280 C281 C282 105.2(3) . . . . ?
C287 C280 C281 C286 -79.3(2) . . . . ?
C287 C288 C289 C290 -0.8(4) . . . . ?
C288 C287 C292 C291 -0.5(3) . . . . ?
C288 C289 C290 C291 0.6(4) . . . . ?
C289 C290 C291 C292 -0.3(4) . . . . ?
C290 C291 C292 C287 0.3(4) . . . . ?
C292 C287 C288 C289 0.8(3) . . . . ?

loop_
_smtbx_masks_void_nr
_smtbx_masks_void_average_x
_smtbx_masks_void_average_y
_smtbx_masks_void_average_z
_smtbx_masks_void_volume
_smtbx_masks_void_count_electrons
_smtbx_masks_void_content
1 -0.843 0.000 0.000 1456.9 342.7 '9 C4H8O'
2 -0.695 0.000 0.500 1434.5 345.7 '8 C5H12'
3 -0.012 0.224 0.241 13.1 0.0 ?
4 -0.012 0.276 0.741 13.1 1.0 ?
5 -0.666 0.500 0.000 1434.5 345.7 '8 C5H12'
6 -0.457 0.500 0.500 1456.9 342.7 '9 C4H8O'
7 0.012 0.724 0.259 13.1 0.0 ?
8 0.012 0.776 0.759 13.1 1.0 ?
9 0.247 0.628 0.489 15.8 0.0 ?
10 0.247 0.872 0.989 15.8 0.0 ?
11 0.328 0.177 0.417 7.3 0.0 ?
12 0.328 0.323 0.917 7.3 0.0 ?
13 0.481 0.114 0.737 15.7 0.6 ?
14 0.481 0.386 0.237 15.7 0.0 ?
15 0.488 0.224 0.242 11.1 0.0 ?
16 0.488 0.276 0.742 11.1 0.0 ?
17 0.519 0.614 0.763 15.7 0.6 ?
18 0.519 0.886 0.263 15.7 0.0 ?
19 0.512 0.724 0.258 11.1 0.0 ?
20 0.512 0.776 0.758 11.1 0.0 ?
21 0.672 0.677 0.083 7.3 0.0 ?
22 0.672 0.823 0.583 7.3 0.0 ?
23 0.753 0.128 0.011 15.8 0.0 ?
24 0.753 0.372 0.511 15.8 0.0 ?
